data_7134282
loop_
_publ_author_name
'Wilson, Lucinda R. B.'
'Nichol, Gary S.'
'Dalgarno, Scott J.'
'Brechin, Euan K.'

_publ_section_title
;
 A [CuII24] truncated octahedron and its [CuII8] building block.
;
_journal_issue 24
_journal_name_full 'Chemical communications (Cambridge, England)'
_journal_page_first 4722
_journal_page_last 4725
_journal_paper_doi 10.1039/d5cc00532a
_journal_volume 61
_journal_year 2025
_chemical_formula_moiety 'C123 H132 Cl3 Cu12 O24 S12, C123 H129 Cl3 Cu12 O24 S12, 2.25(O), 5(C3 H7 N O), 22[C3H7NO]'
_chemical_formula_sum 'C327 H450 Cl6 Cu24 N27 O77.25 S24'
_chemical_formula_weight 8502.21
_space_group_crystal_system triclinic
_space_group_IT_number 2
_space_group_name_Hall '-P 1'
_space_group_name_H-M_alt 'P -1'
_atom_sites_solution_hydrogens geom
_atom_sites_solution_primary dual
_audit_creation_date 2025-02-19
_audit_creation_method
;
Olex2 1.5
(compiled 2024.01.12 svn.r2f8d729c for OlexSys, GUI svn.r6928)
;
_audit_update_record
;
2025-02-20 deposited with the CCDC.	2025-02-24 downloaded from the CCDC.
;
_cell_angle_alpha 75.7320(10)
_cell_angle_beta 84.1880(10)
_cell_angle_gamma 89.7150(10)
_cell_formula_units_Z 2
_cell_length_a 22.2855(4)
_cell_length_b 22.2953(3)
_cell_length_c 40.7937(7)
_cell_measurement_reflns_used 9834
_cell_measurement_temperature 100(2)
_cell_measurement_theta_max 72.16
_cell_measurement_theta_min 3.79
_cell_volume 19538.4(6)
_computing_cell_refinement 'SAINT V8.40B (?, 2016)'
_computing_data_reduction 'SAINT V8.40B (?, 2016)'
_computing_molecular_graphics 'Olex2 1.5 (Dolomanov et al., 2009)'
_computing_publication_material 'Olex2 1.5 (Dolomanov et al., 2009)'
_computing_structure_refinement 'SHELXL 2014/7 (Sheldrick, 2015)'
_computing_structure_solution 'SHELXT 2018/2 (Sheldrick, 2018)'
_diffrn_ambient_temperature 100(2)
_diffrn_measured_fraction_theta_full 0.631
_diffrn_measured_fraction_theta_max 0.599
_diffrn_measurement_device_type 'Bruker D8 Venture'
_diffrn_measurement_method '\f and \w scans'
_diffrn_radiation_type CuK\a
_diffrn_radiation_wavelength 1.54178
_diffrn_reflns_av_unetI/netI 0.3696
_diffrn_reflns_Laue_measured_fraction_full 0.631
_diffrn_reflns_Laue_measured_fraction_max 0.599
_diffrn_reflns_number 46213
_diffrn_reflns_point_group_measured_fraction_full 0.631
_diffrn_reflns_point_group_measured_fraction_max 0.599
_diffrn_reflns_theta_full 67.679
_diffrn_reflns_theta_max 72.239
_diffrn_reflns_theta_min 1.993
_diffrn_source_current 1.1
_diffrn_source_power 0.05500000000000001
_diffrn_source_voltage 50.0
_diffrn_standards_number 0
_exptl_absorpt_coefficient_mu 3.540
_exptl_absorpt_correction_type multi-scan
_exptl_absorpt_process_details
;
 TWINABS-2012/1 (Bruker,2012) was used for absorption correction.
 
For component 1:
 wR2(int) was 0.1034 before and 0.0537 after correction.
 
For component 2:
 wR2(int) was 0.1436 before and 0.0627 after correction.
 The Ratio of minimum to maximum transmission is 0.70.

Final HKLF 4 output contains 517771 reflections, Rint = 0.0600
 (295061 with I > 3sig(I), Rint = 0.0463)
;
_exptl_crystal_colour yellow
_exptl_crystal_colour_primary yellow
_exptl_crystal_density_diffrn 1.445
_exptl_crystal_description block
_exptl_crystal_F_000 8802
_exptl_crystal_size_max 0.2
_exptl_crystal_size_mid 0.14
_exptl_crystal_size_min 0.12
_refine_diff_density_max 1.057
_refine_diff_density_min -0.846
_refine_diff_density_rms 0.148
_refine_ls_extinction_method none
_refine_ls_goodness_of_fit_ref 1.158
_refine_ls_hydrogen_treatment constr
_refine_ls_matrix_type full
_refine_ls_number_parameters 3043
_refine_ls_number_reflns 46213
_refine_ls_number_restraints 1015
_refine_ls_restrained_S_all 1.152
_refine_ls_R_factor_all 0.1452
_refine_ls_R_factor_gt 0.1017
_refine_ls_shift/su_max 0.002
_refine_ls_shift/su_mean 0.000
_refine_ls_structure_factor_coef Fsqd
_refine_ls_weighting_details 'w=1/[\s^2^(Fo^2^)+(0.1786P)^2^+34.0364P] where P=(Fo^2^+2Fc^2^)/3'
_refine_ls_weighting_scheme calc
_refine_ls_wR_factor_gt 0.2993
_refine_ls_wR_factor_ref 0.3222
_reflns_Friedel_coverage 0.000
_reflns_number_gt 27281
_reflns_number_total 46213
_reflns_threshold_expression 'I > 2\s(I)'
_cod_data_source_file d5cc00532a2.cif
_cod_data_source_block cu_8v00886_0m_4_a
_cod_depositor_comments 'Adding full bibliography for 7134282--7134283.cif.'
_cod_database_code 7134282
_shelx_shelxl_version_number 2014/7
_shelx_space_group_comment
;
The symmetry employed for this shelxl refinement is uniquely defined
by the following loop, which should always be used as a source of
symmetry information in preference to the above space-group names.
They are only intended as comments.
;
_shelx_estimated_absorpt_t_max 0.676
_shelx_estimated_absorpt_t_min 0.538
_olex2_refinement_description
;
1. Fixed Uiso
 At 1.2 times of:
  All C(H) groups
 At 1.5 times of:
  All C(H,H,H) groups
2. Restrained distances
 O100-C302
 1.2 with sigma of 0.02
 O104-C314
 1.2 with sigma of 0.02
 N100-C300 = N100-C302 = N100-C301
 1.45 with sigma of 0.02
 N102-C307 = N102-C306 = N102-C308
 1.45 with sigma of 0.02
 C47-C45
 2.54 with sigma of 0.04
 C43-C44
 2.54 with sigma of 0.04
 C46-C47
 2.54 with sigma of 0.04
 C44-C42
 2.54 with sigma of 0.04
 C42-C43
 2.54 with sigma of 0.04
 C45-C46
 2.54 with sigma of 0.04
 C257-C256
 2.54 with sigma of 0.04
 C255-C256
 2.54 with sigma of 0.04
 C257-C255
 2.54 with sigma of 0.04
 C220-C219
 2.54 with sigma of 0.04
 C219-C221
 2.54 with sigma of 0.04
 C220-C221
 2.54 with sigma of 0.04
 C47-C45 \\sim C46-C45
 with sigma of 0.04
 C41-C44 \\sim C41-C42 \\sim C41-C47 \\sim C41-C43 \\sim C41-C46 \\sim C41-C45
\\sim C41-C21
 with sigma of 0.02
 C25-C3 \\sim C25-C26 \\sim C25-C27 \\sim C25-C28
 with sigma of 0.02
 C31-C32 \\sim C31-C30 \\sim C32-C30
 with sigma of 0.04
 C29-C3 \\sim C29-C31 \\sim C29-C32 \\sim C29-C30
 with sigma of 0.02
 C26-C27 \\sim C26-C28 \\sim C27-C28
 with sigma of 0.04
 C119-C117 \\sim C119-C118 \\sim C119-C96 \\sim C117-C118 \\sim C117-C96 \\sim
C118-C96
 with sigma of 0.04
 C116-C119 \\sim C116-C117 \\sim C116-C118 \\sim C116-C96
 with sigma of 0.02
 C108-C127 \\sim C108-C126 \\sim C108-C125 \\sim C127-C126 \\sim C127-C125
\\sim C126-C125
 with sigma of 0.04
 C124-C108 \\sim C124-C127 \\sim C124-C126 \\sim C124-C125
 with sigma of 0.02
 C266-C268 \\sim C266-C270 \\sim C266-C272 \\sim C266-C271 \\sim C266-C269
\\sim C266-C267 \\sim C266-
 C250
 with sigma of 0.02
 C268-C270 \\sim C270-C272 \\sim C271-C269 \\sim C271-C267 \\sim C269-C267
 with sigma of 0.04
 C221-C220 \\sim C221-C219 \\sim C221-C198 \\sim C219-C198
 with sigma of 0.04
 C218-C221 \\sim C218-C220 \\sim C218-C219 \\sim C218-C198
 with sigma of 0.02
 C300-C302 \\sim C302-C301
 with sigma of 0.02
3. Restrained planarity
 O102, N102, C306, C307, C308
 with sigma of 0.1
4. Uiso/Uaniso restraints and constraints
Uanis(C24) = Uanis(C19) = Uanis(C20) = Uanis(C21) = Uanis(C22) = Uanis(C23)
Uanis(C241) = Uanis(C240) = Uanis(C236) = Uanis(C239) = Uanis(C237) =
Uanis(C238)
Uanis(O29) = Uanis(O28) = Uanis(O26) = Uanis(O27) = Uanis(O31) = Uanis(O30) =
Uanis(C130)
Uanis(O19) = Uanis(O18) = Uanis(O14) = Uanis(O15) = Uanis(C128) = Uanis(O17) =
Uanis(O16)
Uanis(O20) = Uanis(O21) = Uanis(O22) = Uanis(O23) = Uanis(C129) = Uanis(O24) =
Uanis(O25)
Uanis(C41) = Uanis(C44) = Uanis(C42) = Uanis(C47) = Uanis(C43) = Uanis(C46) =
Uanis(C45)
Uanis(C40) = Uanis(C37) = Uanis(C38) = Uanis(C39)
Uanis(C77) = Uanis(C78) = Uanis(C76) = Uanis(C79)
Uanis(C48) = Uanis(C50) = Uanis(C52) = Uanis(C49) = Uanis(C51) = Uanis(C53)
Uanis(O67) = Uanis(O66) = Uanis(C273) = Uanis(O64) = Uanis(O65) = Uanis(O63) =
Uanis(O62)
Uanis(O36) = Uanis(O38) = Uanis(O35) = Uanis(O34) = Uanis(O37)
Uanis(C76) = Uanis(C77) = Uanis(C78) = Uanis(C79)
Uanis(O32) = Uanis(O43) = Uanis(C131) = Uanis(O33) = Uanis(O13) = Uanis(O13A)
Uanis(C186) = Uanis(C189) = Uanis(C187) = Uanis(C188)
Uanis(C174) = Uanis(C175) = Uanis(C176) = Uanis(C177)
Uanis(C226) = Uanis(C227) = Uanis(C228) = Uanis(C229)
Uanis(C214) = Uanis(C216) = Uanis(C215) = Uanis(C217)
Uanis(C260) = Uanis(C258) = Uanis(C261) = Uanis(C259)
Uanis(C218) = Uanis(C221) = Uanis(C220) = Uanis(C219)
Uanis(O78) = Uanis(O77) = Uanis(O84) = Uanis(O76) = Uanis(O75) = Uanis(C275) =
Uanis(O74) = Uanis(O73)
Uanis(O71) = Uanis(O72) = Uanis(O85) = Uanis(C274) = Uanis(O68) = Uanis(O70) =
Uanis(O69)
Uanis(O79) = Uanis(C276) = Uanis(O80) = Uanis(O81) = Uanis(O82) = Uanis(O83) =
Uanis(O87)
Uanis(O85) = Uanis(O88) = Uanis(O84) = Uanis(O87) = Uanis(O86)
Uanis(C155) = Uanis(C150) = Uanis(C152) = Uanis(C154) = Uanis(C151) =
Uanis(C153)
Uanis(O57) = Uanis(O54) = Uanis(O55) = Uanis(O56)
Uanis(C12) = Uanis(C7) = Uanis(C11) = Uanis(C10) = Uanis(C9) = Uanis(C8)
Uanis(O52) = Uanis(C162) = Uanis(C163) = Uanis(C166) = Uanis(C167) =
Uanis(C165) = Uanis(C164)
5. Rigid body (RIGU) restrains
 C1, C2, C3, C4, C5, C6
 with sigma for 1-2 distances of 0.001 and sigma for 1-3 distances of 0.001
 C7, C8, C9, C10, C11, C12
 with sigma for 1-2 distances of 0.001 and sigma for 1-3 distances of 0.001
 C13, C14, C15, C16, C17, C18
 with sigma for 1-2 distances of 0.001 and sigma for 1-3 distances of 0.001
 C54, C55, C56, C57, C58, C59
 with sigma for 1-2 distances of 0.001 and sigma for 1-3 distances of 0.001
 O100, N100, C300, C301, C302
 with sigma for 1-2 distances of 0.001 and sigma for 1-3 distances of 0.001
 C66, C67, C68, C69, C70, C71
 with sigma for 1-2 distances of 0.001 and sigma for 1-3 distances of 0.001
 C60, C61, C62, C63, C64, C65
 with sigma for 1-2 distances of 0.001 and sigma for 1-3 distances of 0.001
 C84, C85, C86, C87
 with sigma for 1-2 distances of 0.001 and sigma for 1-3 distances of 0.001
 C88, C89, C90, C91, C92, C93
 with sigma for 1-2 distances of 0.001 and sigma for 1-3 distances of 0.001
 C112, C113, C114, C115
 with sigma for 1-2 distances of 0.001 and sigma for 1-3 distances of 0.001
 C94, C95, C96, C97, C98, C99
 with sigma for 1-2 distances of 0.001 and sigma for 1-3 distances of 0.001
 C116, C117, C118, C119
 with sigma for 1-2 distances of 0.001 and sigma for 1-3 distances of 0.001
 C124, C125, C126, C127
 with sigma for 1-2 distances of 0.001 and sigma for 1-3 distances of 0.001
 O103, N103, C309, C310, C311
 with sigma for 1-2 distances of 0.001 and sigma for 1-3 distances of 0.001
 O102, N102, C306, C307, C308
 with sigma for 1-2 distances of 0.001 and sigma for 1-3 distances of 0.001
 C120, C121, C122, C123
 with sigma for 1-2 distances of 0.001 and sigma for 1-3 distances of 0.001
 C162, C163, C164, C165, C166, C167
 with sigma for 1-2 distances of 0.001 and sigma for 1-3 distances of 0.001
 C230, C231, C232, C233, C234, C235
 with sigma for 1-2 distances of 0.001 and sigma for 1-3 distances of 0.001
 C190, C191, C192, C193, C194, C195, O38, O100, O101, N100, N101, C300, C301,
 C302, C303, C304, C305, O36, O34, O37, O35
 with sigma for 1-2 distances of 0.001 and sigma for 1-3 distances of 0.001
 C156, C157, C158, C159, C160, C161
 with sigma for 1-2 distances of 0.001 and sigma for 1-3 distances of 0.001
 C182, C183, C184, C185
 with sigma for 1-2 distances of 0.001 and sigma for 1-3 distances of 0.001
 C266, C268, C270, C272, C267, C269, C271
 with sigma for 1-2 distances of 0.001 and sigma for 1-3 distances of 0.001
 C254, C255, C256, C257
 with sigma for 1-2 distances of 0.001 and sigma for 1-3 distances of 0.001
 C262, C263, C264, C265
 with sigma for 1-2 distances of 0.001 and sigma for 1-3 distances of 0.001
 C248, C249, C250, C251, C252, C253
 with sigma for 1-2 distances of 0.004 and sigma for 1-3 distances of 0.004
 C168, C169, C170, C171, C172, C173
 with sigma for 1-2 distances of 0.002 and sigma for 1-3 distances of 0.002
 C196, C197, C198, C199, C200, C201
 with sigma for 1-2 distances of 0.002 and sigma for 1-3 distances of 0.002
 O57, C208, C209, C210, C211, C212, C213
 with sigma for 1-2 distances of 0.002 and sigma for 1-3 distances of 0.002
 O104, N104, C312, C313, C314
 with sigma for 1-2 distances of 0.002 and sigma for 1-3 distances of 0.002
 C29, C30, C31, C32, C25, C26, C27, C28
 with sigma for 1-2 distances of 0.001 and sigma for 1-3 distances of 0.001
 C262, C263, C264, C265
 with sigma for 1-2 distances of 0.002 and sigma for 1-3 distances of 0.002
6. Others
 Fixed Sof: O63(0.75) O64(0.75) O66(0.75) O70(0.25) O72(0.25) O73(0.25)
 O76(0.25) O78(0.25) O83(0.25) O87(0.25) C268(0.5) H26S(0.5) H26T(0.5)
 H26U(0.5) C270(0.5) H27D(0.5) H27E(0.5) H27F(0.5) C272(0.5) H27G(0.5)
 H27H(0.5) H27I(0.5) C273(0.75) O62(0.25) O67(0.25) O69(0.75) O71(0.75)
 O74(0.75) O75(0.75) O77(0.75) O80(0.75) O82(0.75) C267(0.5) H26V(0.5)
 H26W(0.5) H26X(0.5) C269(0.5) H26Y(0.5) H(0.5) HA(0.5) C271(0.5) H27J(0.5)
 H27K(0.5) H27L(0.5) C274(0.75) C275(0.75) C276(0.75) O38(0.125) O88(0.125)
 O13(0.75) O14(0.25) O17(0.25) O19(0.25) O20(0.25) O23(0.25) O25(0.25)
 O27(0.75) O28(0.75) O30(0.75) O32(0.75) O36(0.25) O81(0.25) O84(0.25)
 O85(0.25) C29(0.5) C30(0.5) H30A(0.5) H30B(0.5) H30C(0.5) C31(0.5) H31A(0.5)
 H31B(0.5) H31C(0.5) C32(0.5) H32A(0.5) H32B(0.5) H32C(0.5) C42(0.5) H42A(0.5)
 H42B(0.5) H42C(0.5) C43(0.5) H43A(0.5) H43B(0.5) H43C(0.5) C44(0.5) H44A(0.5)
 H44B(0.5) H44C(0.5) C130(0.75) C131(0.75) O13A(0.25) O15(0.75) O16(0.75)
 O18(0.75) O21(0.75) O22(0.75) O24(0.75) O26(0.25) O29(0.25) O31(0.25)
 O34(0.25) O37(0.25) O43(0.25) O65(0.25) O86(0.25) C25(0.5) C26(0.5) H26A(0.5)
 H26B(0.5) H26C(0.5) C27(0.5) H27A(0.5) H27B(0.5) H27C(0.5) C28(0.5) H28A(0.5)
 H28B(0.5) H28C(0.5) C45(0.5) H45A(0.5) H45B(0.5) H45C(0.5) C46(0.5) H46A(0.5)
 H46B(0.5) H46C(0.5) C47(0.5) H47A(0.5) H47B(0.5) H47C(0.5) C128(0.75)
 C129(0.75) O35(0.25)
7.a Me refined with riding coordinates:
 C268(H26S,H26T,H26U), C270(H27D,H27E,H27F), C272(H27G,H27H,H27I), C267(H26V,
 H26W,H26X), C269(H26Y,H,HA), C271(H27J,H27K,H27L), C30(H30A,H30B,H30C),
 C31(H31A,H31B,H31C), C32(H32A,H32B,H32C), C42(H42A,H42B,H42C), C43(H43A,H43B,
 H43C), C44(H44A,H44B,H44C), C26(H26A,H26B,H26C), C27(H27A,H27B,H27C), C28(H28A,
 H28B,H28C), C45(H45A,H45B,H45C), C46(H46A,H46B,H46C), C47(H47A,H47B,H47C)
7.b Aromatic/amide H refined with riding coordinates:
 C151(H151), C153(H153), C157(H157), C159(H159), C163(H163), C165(H165),
 C169(H169), C171(H171), C191(H191), C193(H193), C197(H197), C199(H199),
 C203(H203), C205(H205), C209(H209), C211(H211), C231(H231), C233(H233),
 C237(H237), C239(H239), C243(H243), C245(H245), C249(H249), C251(H251), C2(H2),
  C4(H4), C8(H8), C10(H10), C14(H14), C16(H16), C20(H20), C22(H22), C49(H49),
 C51(H51), C55(H55), C57(H57), C61(H61), C63(H63), C67(H67), C69(H69), C89(H89),
  C91(H91), C95(H95), C97(H97), C101(H101), C103(H103), C107(H107), C109(H109),
 C302(H302), C305(H305), C308(H308), C311(H311), C314(H314)
7.c Idealised Me refined as rotating group:
 C175(H17A,H17B,H17C), C176(H17D,H17E,H17F), C177(H17G,H17H,H17I), C179(H17J,
 H17K,H17L), C180(H18A,H18B,H18C), C181(H18D,H18E,H18F), C183(H18G,H18H,H18I),
 C184(H18J,H18K,H18L), C185(H18M,H18N,H18O), C187(H18P,H18Q,H18R), C188(H18S,
 H18T,H18U), C189(H18V,H18W,H18X), C215(H21A,H21B,H21C), C216(H21D,H21E,H21F),
 C217(H21G,H21H,H21I), C219(H21J,H21K,H21L), C220(H22A,H22B,H22C), C221(H22D,
 H22E,H22F), C223(H22G,H22H,H22I), C224(H22J,H22K,H22L), C225(H22M,H22N,H22O),
 C227(H22P,H22Q,H22R), C228(H22S,H22T,H22U), C229(H22V,H22W,H22X), C256(H25A,
 H25B,H25C), C257(H25D,H25E,H25F), C259(H25G,H25H,H25I), C260(H26D,H26E,H26F),
 C261(H26G,H26H,H26I), C263(H26J,H26K,H26L), C264(H26M,H26N,H26O), C265(H26P,
 H26Q,H26R), C34(H34A,H34B,H34C), C35(H35A,H35B,H35C), C36(H36A,H36B,H36C),
 C38(H38A,H38B,H38C), C39(H39A,H39B,H39C), C40(H40A,H40B,H40C), C73(H73A,H73B,
 H73C), C74(H74A,H74B,H74C), C75(H75A,H75B,H75C), C81(H81A,H81B,H81C), C82(H82A,
 H82B,H82C), C83(H83A,H83B,H83C), C85(H85A,H85B,H85C), C86(H86A,H86B,H86C),
 C87(H87A,H87B,H87C), C113(H11A,H11B,H11C), C114(H11D,H11E,H11F), C115(H11G,
 H11H,H11I), C117(H11J,H11K,H11L), C118(H11M,H11N,H11O), C119(H11P,H11Q,H11R),
 C121(H12A,H12B,H12C), C122(H12D,H12E,H12F), C123(H12G,H12H,H12I), C125(H12J,
 H12K,H12L), C126(H12M,H12N,H12O), C127(H12P,H12Q,H12R), C300(H30D,H30E,H30F),
 C301(H30G,H30H,H30I), C303(H30J,H30K,H30L), C304(H30M,H30N,H30O), C306(H30P,
 H30Q,H30R), C307(H30S,H30T,H30U), C309(H30V,H30W,H30X), C310(H31D,H31E,H31F),
 C312(H31G,H31H,H31I), C313(H31J,H31K,H31L), C78(H78A,H78B,H78C), C79(H79A,H79B,
 H79C), C77(H77A,H77B,H77C)
;
_smtbx_masks_void_probe_radius 1.2
_smtbx_masks_void_truncation_radius 1.2
_olex2_submission_special_instructions 'No special instructions were received'

loop_
_space_group_symop_operation_xyz
'x, y, z'
'-x, -y, -z'

loop_
_atom_site_label
_atom_site_type_symbol
_atom_site_fract_x
_atom_site_fract_y
_atom_site_fract_z
_atom_site_U_iso_or_equiv
_atom_site_adp_type
_atom_site_occupancy
_atom_site_site_symmetry_order
_atom_site_calc_flag
_atom_site_refinement_flags_posn
_atom_site_refinement_flags_adp
_atom_site_refinement_flags_occupancy
_atom_site_disorder_assembly
_atom_site_disorder_group
Cu1 Cu 0.18910(7) 0.39735(5) 0.46919(4) 0.0302(4) Uani 1 1 d . . . . .
Cu2 Cu 0.22204(7) 0.53119(5) 0.48143(4) 0.0287(4) Uani 1 1 d . . . . .
Cu3 Cu 0.16391(7) 0.59768(5) 0.41285(4) 0.0289(4) Uani 1 1 d . . . . .
Cu4 Cu -0.02273(7) 0.27109(5) 0.51622(4) 0.0298(4) Uani 1 1 d . . . . .
Cu5 Cu -0.06694(7) 0.30782(5) 0.58668(4) 0.0291(4) Uani 1 1 d . . . . .
Cu6 Cu 0.07008(7) 0.34098(5) 0.59530(4) 0.0311(4) Uani 1 1 d . . . . .
Cu7 Cu 0.11568(7) 0.30504(5) 0.52451(4) 0.0291(4) Uani 1 1 d . . . . .
Cu8 Cu -0.00402(7) 0.56750(6) 0.60857(4) 0.0330(4) Uani 1 1 d . . . . .
Cu9 Cu 0.07601(7) 0.66604(5) 0.54820(4) 0.0305(4) Uani 1 1 d . . . . .
Cu10 Cu 0.17984(7) 0.56490(5) 0.54686(4) 0.0285(4) Uani 1 1 d . . . . .
Cu11 Cu 0.10076(7) 0.46542(5) 0.60694(4) 0.0311(4) Uani 1 1 d . . . . .
Cu12 Cu -0.13182(7) 0.53503(6) 0.60057(4) 0.0315(4) Uani 1 1 d . . . . .
Cu13 Cu 0.51388(6) 0.22863(5) 0.98039(4) 0.0259(4) Uani 1 1 d . . . . .
Cu14 Cu 0.59852(6) 0.18609(5) 0.92118(4) 0.0275(4) Uani 1 1 d . . . . .
Cu15 Cu 0.33323(7) 0.08940(5) 1.06367(4) 0.0309(4) Uani 1 1 d . . . . .
Cu16 Cu 0.27487(6) 0.00964(5) 1.01741(4) 0.0317(4) Uani 1 1 d . . . . .
Cu17 Cu 0.32378(7) 0.11163(5) 0.94814(4) 0.0298(4) Uani 1 1 d . . . . .
Cu18 Cu 0.38199(6) 0.19165(5) 0.99447(4) 0.0288(4) Uani 1 1 d . . . . .
Cu19 Cu 0.58141(7) -0.03130(6) 0.88569(4) 0.0328(4) Uani 1 1 d . . . . .
Cu20 Cu 0.54377(7) 0.11172(5) 0.87911(4) 0.0284(4) Uani 1 1 d . . . . .
Cu21 Cu 0.40159(7) 0.07205(5) 0.89300(4) 0.0321(4) Uani 1 1 d . . . . .
Cu22 Cu 0.43887(7) -0.07090(5) 0.90068(4) 0.0343(4) Uani 1 1 d . . . . .
Cu23 Cu 0.39417(7) -0.16576(5) 0.96473(4) 0.0327(4) Uani 1 1 d . . . . .
Cu24 Cu 0.30943(7) -0.12410(5) 1.02447(4) 0.0320(4) Uani 1 1 d . . . . .
Cl4 Cl 0.42965(12) -0.12051(9) 1.01470(7) 0.0362(7) Uani 1 1 d . . . . .
Cl5 Cl 0.38167(12) 0.06827(9) 1.00381(8) 0.0384(7) Uani 1 1 d . . . . .
Cl6 Cl 0.49425(12) 0.01422(9) 0.92425(8) 0.0412(7) Uani 1 1 d . . . . .
S13 S 0.65629(13) 0.24172(9) 1.06423(8) 0.0399(7) Uani 1 1 d . . . . .
S14 S 0.50045(11) 0.34768(8) 0.97034(7) 0.0306(6) Uani 1 1 d . . . . .
S15 S 0.64544(11) 0.27391(9) 0.86909(7) 0.0304(6) Uani 1 1 d . . . . .
S16 S 0.80107(11) 0.16750(9) 0.96392(8) 0.0339(7) Uani 1 1 d . . . . .
S17 S 0.25917(12) 0.12816(9) 1.10726(7) 0.0334(6) Uani 1 1 d . . . . .
S18 S 0.15794(11) -0.00631(9) 1.02872(7) 0.0337(7) Uani 1 1 d . . . . .
S19 S 0.24192(11) 0.16890(8) 0.91135(7) 0.0305(6) Uani 1 1 d . . . . .
S20 S 0.34269(11) 0.30312(8) 0.99001(7) 0.0305(6) Uani 1 1 d . . . . .
S21 S 0.63772(13) -0.05507(10) 0.83161(8) 0.0385(7) Uani 1 1 d . . . . .
S22 S 0.57563(12) 0.18832(9) 0.82078(7) 0.0338(6) Uani 1 1 d . . . . .
S23 S 0.33400(12) 0.11749(9) 0.84443(8) 0.0349(7) Uani 1 1 d . . . . .
S24 S 0.39772(13) -0.12666(10) 0.85833(8) 0.0392(7) Uani 1 1 d . . . . .
O50 O 0.6848(3) 0.1781(2) 1.00685(19) 0.0254(16) Uani 1 1 d . . . . .
O51 O 0.5709(3) 0.2434(2) 1.0101(2) 0.0309(18) Uani 1 1 d . . . . .
O52 O 0.5705(3) 0.2575(2) 0.93707(19) 0.0298(9) Uani 1 1 d . . . . .
O53 O 0.6793(3) 0.1922(2) 0.93560(18) 0.0234(15) Uani 1 1 d . . . . .
O54 O 0.3264(3) 0.1743(2) 1.03566(18) 0.0267(8) Uani 1 1 d . . . . .
O55 O 0.2576(3) 0.0612(2) 1.05075(18) 0.0267(8) Uani 1 1 d . . . . .
O56 O 0.2528(3) 0.0718(2) 0.97691(18) 0.0267(8) Uani 1 1 d . . . . .
O57 O 0.3202(3) 0.1899(2) 0.96347(18) 0.0267(8) Uani 1 1 d . U . . .
O58 O 0.5133(3) -0.0665(2) 0.86882(19) 0.0290(17) Uani 1 1 d . . . . .
O59 O 0.5787(3) 0.0520(2) 0.8539(2) 0.0342(19) Uani 1 1 d . . . . .
O60 O 0.4653(3) 0.1171(2) 0.86003(18) 0.0279(17) Uani 1 1 d . . . . .
O61 O 0.4021(3) 0.0014(2) 0.87127(19) 0.0274(17) Uani 1 1 d . . . . .
O79 O 0.4717(4) -0.1384(3) 0.9357(2) 0.0413(14) Uani 1 1 d . . . . .
C150 C 0.7890(5) 0.2107(4) 0.9949(3) 0.0429(13) Uani 1 1 d . . . . .
C151 C 0.8363(5) 0.2433(4) 1.0045(3) 0.0429(13) Uani 1 1 d . . . . .
H151 H 0.8752 0.2423 0.9928 0.052 Uiso 1 1 calc R U . . .
C152 C 0.8315(5) 0.2746(4) 1.0280(3) 0.0429(13) Uani 1 1 d . . . . .
C153 C 0.7742(5) 0.2732(4) 1.0460(3) 0.0429(13) Uani 1 1 d . . . . .
H153 H 0.7686 0.2957 1.0630 0.052 Uiso 1 1 calc R U . . .
C154 C 0.7250(5) 0.2402(4) 1.0400(3) 0.0429(13) Uani 1 1 d . . . . .
C155 C 0.7315(5) 0.2081(4) 1.0145(4) 0.0429(13) Uani 1 1 d . . . . .
C156 C 0.6215(5) 0.3087(4) 1.0391(3) 0.030(2) Uani 1 1 d . U . . .
C157 C 0.6370(4) 0.3668(4) 1.0422(3) 0.0271(19) Uani 1 1 d . U . . .
H157 H 0.6649 0.3706 1.0578 0.033 Uiso 1 1 calc R U . . .
C158 C 0.6124(4) 0.4203(4) 1.0229(3) 0.028(2) Uani 1 1 d . U . . .
C159 C 0.5708(5) 0.4124(4) 1.0007(3) 0.037(2) Uani 1 1 d . U . . .
H159 H 0.5529 0.4478 0.9876 0.044 Uiso 1 1 calc R U . . .
C160 C 0.5547(4) 0.3529(3) 0.9972(3) 0.028(2) Uani 1 1 d . U . . .
C161 C 0.5831(5) 0.2998(3) 1.0159(3) 0.031(2) Uani 1 1 d . U . . .
C162 C 0.5440(5) 0.3641(3) 0.9302(3) 0.0298(9) Uani 1 1 d . U . . .
C163 C 0.5524(5) 0.4254(4) 0.9096(3) 0.0298(9) Uani 1 1 d . U . . .
H163 H 0.5346 0.4579 0.9183 0.036 Uiso 1 1 calc R U . . .
C164 C 0.5835(5) 0.4407(3) 0.8787(3) 0.0298(9) Uani 1 1 d . U . . .
C165 C 0.6133(5) 0.3940(3) 0.8682(3) 0.0298(9) Uani 1 1 d . U . . .
H165 H 0.6382 0.4032 0.8473 0.036 Uiso 1 1 calc R U . . .
C166 C 0.6076(5) 0.3319(3) 0.8881(3) 0.0298(9) Uani 1 1 d . U . . .
C167 C 0.5729(5) 0.3151(4) 0.9195(3) 0.0298(9) Uani 1 1 d . U . . .
C168 C 0.7168(5) 0.2672(3) 0.8840(3) 0.037(2) Uani 1 1 d . U . . .
C169 C 0.7648(5) 0.3013(4) 0.8652(3) 0.043(2) Uani 1 1 d . U . . .
H169 H 0.7568 0.3312 0.8452 0.051 Uiso 1 1 calc R U . . .
C170 C 0.8251(6) 0.2959(5) 0.8729(4) 0.047(3) Uani 1 1 d . U . . .
C171 C 0.8320(6) 0.2551(5) 0.9062(4) 0.054(3) Uani 1 1 d . U . . .
H171 H 0.8703 0.2525 0.9147 0.065 Uiso 1 1 calc R U . . .
C172 C 0.7859(5) 0.2214(4) 0.9248(3) 0.045(3) Uani 1 1 d . U . . .
C173 C 0.7263(5) 0.2254(3) 0.9155(3) 0.035(2) Uani 1 1 d . U . . .
C174 C 0.8860(9) 0.3056(9) 1.0417(6) 0.092(3) Uani 1 1 d . . . . .
C175 C 0.9375(8) 0.3166(8) 1.0101(5) 0.092(3) Uani 1 1 d . . . . .
H17A H 0.9631 0.2802 1.0125 0.139 Uiso 1 1 calc R U . . .
H17B H 0.9622 0.3531 1.0097 0.139 Uiso 1 1 calc R U . . .
H17C H 0.9186 0.3231 0.9889 0.139 Uiso 1 1 calc R U . . .
C176 C 0.9042(8) 0.2724(8) 1.0746(5) 0.092(3) Uani 1 1 d . . . . .
H17D H 0.8707 0.2711 1.0923 0.139 Uiso 1 1 calc R U . . .
H17E H 0.9391 0.2936 1.0797 0.139 Uiso 1 1 calc R U . . .
H17F H 0.9149 0.2301 1.0738 0.139 Uiso 1 1 calc R U . . .
C177 C 0.8661(8) 0.3755(8) 1.0400(5) 0.092(3) Uani 1 1 d . . . . .
H17G H 0.8449 0.3912 1.0198 0.139 Uiso 1 1 calc R U . . .
H17H H 0.9020 0.4016 1.0387 0.139 Uiso 1 1 calc R U . . .
H17I H 0.8393 0.3765 1.0604 0.139 Uiso 1 1 calc R U . . .
C178 C 0.6328(6) 0.4857(4) 1.0250(4) 0.052(4) Uani 1 1 d . . . . .
C179 C 0.7041(7) 0.4869(4) 1.0208(4) 0.068(5) Uani 1 1 d . . . . .
H17J H 0.7190 0.5027 1.0389 0.102 Uiso 1 1 calc R U . . .
H17K H 0.7189 0.5138 0.9986 0.102 Uiso 1 1 calc R U . . .
H17L H 0.7187 0.4448 1.0223 0.102 Uiso 1 1 calc R U . . .
C180 C 0.6109(9) 0.4954(5) 1.0592(4) 0.080(6) Uani 1 1 d . . . . .
H18A H 0.6392 0.4771 1.0756 0.121 Uiso 1 1 calc R U . . .
H18B H 0.5710 0.4755 1.0667 0.121 Uiso 1 1 calc R U . . .
H18C H 0.6080 0.5398 1.0577 0.121 Uiso 1 1 calc R U . . .
C181 C 0.6103(6) 0.5340(5) 0.9979(5) 0.071(5) Uani 1 1 d . . . . .
H18D H 0.6314 0.5733 0.9962 0.107 Uiso 1 1 calc R U . . .
H18E H 0.5669 0.5388 1.0032 0.107 Uiso 1 1 calc R U . . .
H18F H 0.6175 0.5223 0.9762 0.107 Uiso 1 1 calc R U . . .
C182 C 0.5886(9) 0.5091(5) 0.8595(5) 0.093(4) Uani 1 1 d . U . . .
C183 C 0.6188(9) 0.5470(5) 0.8789(5) 0.095(4) Uani 1 1 d . U . . .
H18G H 0.6310 0.5874 0.8638 0.143 Uiso 1 1 calc R U . . .
H18H H 0.6545 0.5256 0.8878 0.143 Uiso 1 1 calc R U . . .
H18I H 0.5906 0.5529 0.8979 0.143 Uiso 1 1 calc R U . . .
C184 C 0.5317(9) 0.5344(5) 0.8495(5) 0.098(4) Uani 1 1 d . U . . .
H18J H 0.5075 0.5430 0.8692 0.147 Uiso 1 1 calc R U . . .
H18K H 0.5100 0.5045 0.8407 0.147 Uiso 1 1 calc R U . . .
H18L H 0.5390 0.5728 0.8317 0.147 Uiso 1 1 calc R U . . .
C185 C 0.6315(10) 0.5188(7) 0.8291(5) 0.107(4) Uani 1 1 d . U . . .
H18M H 0.6185 0.5533 0.8115 0.160 Uiso 1 1 calc R U . . .
H18N H 0.6333 0.4811 0.8208 0.160 Uiso 1 1 calc R U . . .
H18O H 0.6715 0.5283 0.8347 0.160 Uiso 1 1 calc R U . . .
C186 C 0.8786(7) 0.3282(8) 0.8508(5) 0.081(3) Uani 1 1 d . . . . .
C187 C 0.8600(7) 0.3782(7) 0.8205(5) 0.081(3) Uani 1 1 d . . . . .
H18P H 0.8937 0.4076 0.8113 0.121 Uiso 1 1 calc R U . . .
H18Q H 0.8252 0.4003 0.8280 0.121 Uiso 1 1 calc R U . . .
H18R H 0.8491 0.3587 0.8028 0.121 Uiso 1 1 calc R U . . .
C188 C 0.9126(7) 0.2809(7) 0.8386(5) 0.081(3) Uani 1 1 d . . . . .
H18S H 0.8889 0.2643 0.8238 0.121 Uiso 1 1 calc R U . . .
H18T H 0.9214 0.2474 0.8580 0.121 Uiso 1 1 calc R U . . .
H18U H 0.9506 0.2990 0.8259 0.121 Uiso 1 1 calc R U . . .
C189 C 0.9206(7) 0.3576(7) 0.8706(5) 0.081(3) Uani 1 1 d . . . . .
H18V H 0.9411 0.3942 0.8552 0.121 Uiso 1 1 calc R U . . .
H18W H 0.9506 0.3275 0.8797 0.121 Uiso 1 1 calc R U . . .
H18X H 0.8967 0.3697 0.8893 0.121 Uiso 1 1 calc R U . . .
C190 C 0.2965(5) 0.2805(4) 1.0298(3) 0.042(2) Uani 1 1 d . U . . .
C191 C 0.2658(5) 0.3252(4) 1.0423(3) 0.038(2) Uani 1 1 d . U . . .
H191 H 0.2674 0.3667 1.0290 0.046 Uiso 1 1 calc R U . . .
C192 C 0.2336(6) 0.3113(4) 1.0728(4) 0.045(3) Uani 1 1 d . U . . .
C193 C 0.2286(5) 0.2502(4) 1.0925(3) 0.038(2) Uani 1 1 d . U . . .
H193 H 0.2034 0.2400 1.1134 0.046 Uiso 1 1 calc R U . . .
C194 C 0.2606(5) 0.2050(4) 1.0812(3) 0.038(2) Uani 1 1 d . U . . .
C195 C 0.2951(5) 0.2184(4) 1.0481(3) 0.0314(19) Uani 1 1 d . U . . .
C196 C 0.1963(5) 0.0924(3) 1.0936(3) 0.036(2) Uani 1 1 d . U . . .
C197 C 0.1401(5) 0.0944(4) 1.1133(4) 0.046(2) Uani 1 1 d . U . . .
H197 H 0.1365 0.1167 1.1305 0.055 Uiso 1 1 calc R U . . .
C198 C 0.0888(5) 0.0620(4) 1.1066(4) 0.047(2) Uani 1 1 d D U . . .
C199 C 0.0979(5) 0.0337(4) 1.0797(4) 0.045(2) Uani 1 1 d . U . . .
H199 H 0.0642 0.0144 1.0735 0.054 Uiso 1 1 calc R U . . .
C200 C 0.1533(5) 0.0323(4) 1.0614(3) 0.038(2) Uani 1 1 d . U . . .
C201 C 0.2017(5) 0.0612(3) 1.0702(3) 0.035(2) Uani 1 1 d . U . . .
C202 C 0.1473(4) 0.0558(4) 0.9925(3) 0.025(2) Uani 1 1 d . . . . .
C203 C 0.0898(5) 0.0731(4) 0.9871(4) 0.056(4) Uani 1 1 d . . . . .
H203 H 0.0577 0.0512 1.0024 0.067 Uiso 1 1 calc R U . . .
C204 C 0.0748(5) 0.1231(4) 0.9591(3) 0.047(3) Uani 1 1 d . . . . .
C205 C 0.1236(5) 0.1468(4) 0.9373(3) 0.041(3) Uani 1 1 d . . . . .
H205 H 0.1165 0.1768 0.9171 0.049 Uiso 1 1 calc R U . . .
C206 C 0.1840(5) 0.1310(4) 0.9417(3) 0.036(3) Uani 1 1 d . . . . .
C207 C 0.1956(4) 0.0862(3) 0.9708(3) 0.031(3) Uani 1 1 d . . . . .
C208 C 0.2519(4) 0.2372(3) 0.9250(3) 0.027(2) Uani 1 1 d . U . . .
C209 C 0.2200(5) 0.2899(3) 0.9094(3) 0.034(2) Uani 1 1 d . U . . .
H209 H 0.1955 0.2872 0.8921 0.040 Uiso 1 1 calc R U . . .
C210 C 0.2235(5) 0.3459(4) 0.9190(3) 0.042(3) Uani 1 1 d . U . . .
C211 C 0.2615(5) 0.3485(4) 0.9434(3) 0.041(3) Uani 1 1 d . U . . .
H211 H 0.2662 0.3865 0.9496 0.049 Uiso 1 1 calc R U . . .
C212 C 0.2943(5) 0.2952(3) 0.9600(3) 0.036(2) Uani 1 1 d . U . . .
C213 C 0.2911(4) 0.2397(3) 0.9498(3) 0.0236(18) Uani 1 1 d . U . . .
C214 C 0.1979(10) 0.3614(7) 1.0881(6) 0.107(4) Uani 1 1 d . . . . .
C215 C 0.2008(10) 0.4244(6) 1.0596(6) 0.107(4) Uani 1 1 d . . . . .
H21A H 0.2422 0.4325 1.0487 0.160 Uiso 1 1 calc R U . . .
H21B H 0.1881 0.4584 1.0699 0.160 Uiso 1 1 calc R U . . .
H21C H 0.1738 0.4214 1.0425 0.160 Uiso 1 1 calc R U . . .
C216 C 0.2317(10) 0.3685(7) 1.1184(6) 0.107(4) Uani 1 1 d . . . . .
H21D H 0.2338 0.3280 1.1345 0.160 Uiso 1 1 calc R U . . .
H21E H 0.2099 0.3971 1.1300 0.160 Uiso 1 1 calc R U . . .
H21F H 0.2726 0.3848 1.1100 0.160 Uiso 1 1 calc R U . . .
C217 C 0.1385(9) 0.3400(7) 1.1004(6) 0.107(4) Uani 1 1 d . . . . .
H21G H 0.1181 0.3312 1.0819 0.160 Uiso 1 1 calc R U . . .
H21H H 0.1165 0.3718 1.1093 0.160 Uiso 1 1 calc R U . . .
H21I H 0.1395 0.3021 1.1186 0.160 Uiso 1 1 calc R U . . .
C218 C 0.0322(8) 0.0636(9) 1.1317(5) 0.194(10) Uani 1 1 d D . . . .
C219 C -0.0112(9) 0.1029(10) 1.1091(6) 0.194(10) Uani 1 1 d D . . . .
H21J H 0.0112 0.1259 1.0879 0.291 Uiso 1 1 calc R U . . .
H21K H -0.0310 0.1320 1.1210 0.291 Uiso 1 1 calc R U . . .
H21L H -0.0417 0.0760 1.1040 0.291 Uiso 1 1 calc R U . . .
C220 C 0.0324(10) 0.0804(10) 1.1664(6) 0.194(10) Uani 1 1 d D . . . .
H22A H 0.0660 0.0599 1.1782 0.291 Uiso 1 1 calc R U . . .
H22B H -0.0058 0.0665 1.1804 0.291 Uiso 1 1 calc R U . . .
H22C H 0.0371 0.1254 1.1626 0.291 Uiso 1 1 calc R U . . .
C221 C 0.0058(9) -0.0032(8) 1.1422(7) 0.194(10) Uani 1 1 d D . . . .
H22D H -0.0149 -0.0114 1.1236 0.291 Uiso 1 1 calc R U . . .
H22E H -0.0231 -0.0080 1.1625 0.291 Uiso 1 1 calc R U . . .
H22F H 0.0385 -0.0326 1.1471 0.291 Uiso 1 1 calc R U . . .
C222 C 0.0106(5) 0.1457(4) 0.9557(4) 0.048(4) Uani 1 1 d . . . . .
C223 C -0.0354(6) 0.1177(6) 0.9864(5) 0.086(7) Uani 1 1 d . . . . .
H22G H -0.0389 0.0729 0.9892 0.129 Uiso 1 1 calc R U . . .
H22H H -0.0748 0.1364 0.9826 0.129 Uiso 1 1 calc R U . . .
H22I H -0.0219 0.1261 1.0070 0.129 Uiso 1 1 calc R U . . .
C224 C -0.0149(8) 0.1262(7) 0.9257(5) 0.089(7) Uani 1 1 d . . . . .
H22J H 0.0142 0.1376 0.9055 0.134 Uiso 1 1 calc R U . . .
H22K H -0.0529 0.1474 0.9210 0.134 Uiso 1 1 calc R U . . .
H22L H -0.0223 0.0813 0.9318 0.134 Uiso 1 1 calc R U . . .
C225 C 0.0106(6) 0.2171(5) 0.9467(3) 0.047(3) Uani 1 1 d . . . . .
H22M H 0.0254 0.2319 0.9652 0.071 Uiso 1 1 calc R U . . .
H22N H -0.0306 0.2314 0.9436 0.071 Uiso 1 1 calc R U . . .
H22O H 0.0369 0.2334 0.9257 0.071 Uiso 1 1 calc R U . . .
C226 C 0.1885(12) 0.4031(7) 0.9020(7) 0.136(6) Uani 1 1 d . . . . .
C227 C 0.1874(11) 0.4538(7) 0.9210(6) 0.136(6) Uani 1 1 d . . . . .
H22P H 0.1729 0.4364 0.9450 0.204 Uiso 1 1 calc R U . . .
H22Q H 0.1603 0.4865 0.9110 0.204 Uiso 1 1 calc R U . . .
H22R H 0.2282 0.4712 0.9194 0.204 Uiso 1 1 calc R U . . .
C228 C 0.1223(11) 0.3820(7) 0.9025(6) 0.136(6) Uani 1 1 d . . . . .
H22S H 0.1211 0.3498 0.8900 0.204 Uiso 1 1 calc R U . . .
H22T H 0.0988 0.4173 0.8917 0.204 Uiso 1 1 calc R U . . .
H22U H 0.1050 0.3654 0.9260 0.204 Uiso 1 1 calc R U . . .
C229 C 0.2138(11) 0.4251(7) 0.8686(6) 0.136(6) Uani 1 1 d . . . . .
H22V H 0.2461 0.3978 0.8636 0.204 Uiso 1 1 calc R U . . .
H22W H 0.2303 0.4670 0.8655 0.204 Uiso 1 1 calc R U . . .
H22X H 0.1826 0.4260 0.8531 0.204 Uiso 1 1 calc R U . . .
C230 C 0.4662(5) -0.1142(4) 0.8331(3) 0.0367(19) Uani 1 1 d . U . . .
C231 C 0.4709(6) -0.1330(4) 0.8024(3) 0.043(2) Uani 1 1 d . U . . .
H231 H 0.4358 -0.1518 0.7975 0.052 Uiso 1 1 calc R U . . .
C232 C 0.5249(7) -0.1266(6) 0.7766(4) 0.060(3) Uani 1 1 d . U . . .
C233 C 0.5728(6) -0.1045(5) 0.7897(4) 0.051(2) Uani 1 1 d . U . . .
H233 H 0.6110 -0.1024 0.7768 0.061 Uiso 1 1 calc R U . . .
C234 C 0.5710(5) -0.0847(4) 0.8202(3) 0.0409(19) Uani 1 1 d . U . . .
C235 C 0.5167(5) -0.0884(3) 0.8416(3) 0.0329(17) Uani 1 1 d . U . . .
C236 C 0.6395(5) 0.0251(4) 0.8094(3) 0.0403(13) Uani 1 1 d . . . . .
C237 C 0.6690(5) 0.0407(4) 0.7766(3) 0.0403(13) Uani 1 1 d . . . . .
H237 H 0.6867 0.0087 0.7674 0.048 Uiso 1 1 calc R U . . .
C238 C 0.6737(5) 0.1028(4) 0.7562(3) 0.0403(13) Uani 1 1 d . . . . .
C239 C 0.6446(5) 0.1456(4) 0.7709(3) 0.0403(13) Uani 1 1 d . . . . .
H239 H 0.6455 0.1875 0.7582 0.048 Uiso 1 1 calc R U . . .
C240 C 0.6114(5) 0.1298(4) 0.8062(3) 0.0403(13) Uani 1 1 d . . . . .
C241 C 0.6082(5) 0.0692(4) 0.8250(3) 0.0403(13) Uani 1 1 d . . . . .
C242 C 0.5012(5) 0.1876(4) 0.8098(3) 0.035(3) Uani 1 1 d . . . . .
C243 C 0.4917(6) 0.2238(4) 0.7756(3) 0.043(3) Uani 1 1 d . . . . .
H243 H 0.5246 0.2465 0.7614 0.052 Uiso 1 1 calc R U . . .
C244 C 0.4354(7) 0.2255(5) 0.7636(4) 0.061(4) Uani 1 1 d . . . . .
C245 C 0.3905(6) 0.1872(4) 0.7846(3) 0.043(3) Uani 1 1 d . . . . .
H245 H 0.3525 0.1836 0.7765 0.051 Uiso 1 1 calc R U . . .
C246 C 0.4002(5) 0.1546(4) 0.8167(3) 0.041(3) Uani 1 1 d . . . . .
C247 C 0.4566(5) 0.1510(3) 0.8292(2) 0.024(2) Uani 1 1 d . . . . .
C248 C 0.3291(5) 0.0446(4) 0.8331(3) 0.034(2) Uani 1 1 d . U . . .
C249 C 0.2863(7) 0.0365(5) 0.8135(4) 0.060(4) Uani 1 1 d . U . . .
H249 H 0.2631 0.0712 0.8043 0.073 Uiso 1 1 calc R U . . .
C250 C 0.2734(8) -0.0207(6) 0.8056(5) 0.074(5) Uani 1 1 d D U . . .
C251 C 0.3109(7) -0.0683(5) 0.8207(4) 0.057(4) Uani 1 1 d . U . . .
H251 H 0.3051 -0.1081 0.8170 0.068 Uiso 1 1 calc R U . . .
C252 C 0.3556(6) -0.0609(4) 0.8407(3) 0.041(3) Uani 1 1 d . U . . .
C253 C 0.3626(5) -0.0053(4) 0.8509(3) 0.039(3) Uani 1 1 d . U . . .
C254 C 0.5244(14) -0.1497(12) 0.7456(7) 0.132(6) Uani 1 1 d . U . . .
C255 C 0.4677(12) -0.1253(11) 0.7275(6) 0.137(6) Uani 1 1 d D U . . .
C256 C 0.5163(11) -0.2225(9) 0.7557(5) 0.131(6) Uani 1 1 d D U . . .
H25A H 0.5546 -0.2414 0.7621 0.196 Uiso 1 1 calc R U . . .
H25B H 0.5041 -0.2363 0.7363 0.196 Uiso 1 1 calc R U . . .
H25C H 0.4852 -0.2348 0.7750 0.196 Uiso 1 1 calc R U . . .
C257 C 0.5818(11) -0.1349(11) 0.7235(6) 0.138(6) Uani 1 1 d D U . . .
H25D H 0.5870 -0.0898 0.7154 0.207 Uiso 1 1 calc R U . . .
H25E H 0.5811 -0.1532 0.7041 0.207 Uiso 1 1 calc R U . . .
H25F H 0.6154 -0.1517 0.7365 0.207 Uiso 1 1 calc R U . . .
C258 C 0.7060(12) 0.1208(9) 0.7232(5) 0.107(4) Uani 1 1 d . . . . .
C259 C 0.6771(11) 0.0857(9) 0.6990(5) 0.107(4) Uani 1 1 d . . . . .
H25G H 0.6792 0.0409 0.7083 0.161 Uiso 1 1 calc R U . . .
H25H H 0.6993 0.0971 0.6763 0.161 Uiso 1 1 calc R U . . .
H25I H 0.6348 0.0973 0.6974 0.161 Uiso 1 1 calc R U . . .
C260 C 0.7684(10) 0.0933(9) 0.7238(5) 0.107(4) Uani 1 1 d . . . . .
H26D H 0.7920 0.1115 0.7380 0.161 Uiso 1 1 calc R U . . .
H26E H 0.7887 0.1021 0.7006 0.161 Uiso 1 1 calc R U . . .
H26F H 0.7648 0.0484 0.7332 0.161 Uiso 1 1 calc R U . . .
C261 C 0.7071(11) 0.1853(8) 0.7053(5) 0.107(4) Uani 1 1 d . . . . .
H26G H 0.6670 0.2024 0.7084 0.161 Uiso 1 1 calc R U . . .
H26H H 0.7188 0.1893 0.6811 0.161 Uiso 1 1 calc R U . . .
H26I H 0.7364 0.2080 0.7144 0.161 Uiso 1 1 calc R U . . .
C262 C 0.4230(8) 0.2607(6) 0.7269(5) 0.073(4) Uiso 1 1 d . . . . .
C263 C 0.4804(9) 0.2981(8) 0.7080(5) 0.089(5) Uiso 1 1 d . . . . .
H26J H 0.4886 0.3312 0.7190 0.134 Uiso 1 1 calc R U . . .
H26K H 0.4738 0.3162 0.6843 0.134 Uiso 1 1 calc R U . . .
H26L H 0.5148 0.2705 0.7089 0.134 Uiso 1 1 calc R U . . .
C264 C 0.3798(10) 0.3068(9) 0.7307(6) 0.104(6) Uiso 1 1 d . . . . .
H26M H 0.3392 0.2911 0.7297 0.156 Uiso 1 1 calc R U . . .
H26N H 0.3887 0.3443 0.7123 0.156 Uiso 1 1 calc R U . . .
H26O H 0.3819 0.3167 0.7527 0.156 Uiso 1 1 calc R U . . .
C265 C 0.4067(10) 0.2187(9) 0.7077(6) 0.105(6) Uiso 1 1 d . . . . .
H26P H 0.4329 0.1827 0.7119 0.157 Uiso 1 1 calc R U . . .
H26Q H 0.4115 0.2395 0.6834 0.157 Uiso 1 1 calc R U . . .
H26R H 0.3646 0.2050 0.7146 0.157 Uiso 1 1 calc R U . . .
C266 C 0.2244(6) -0.0310(6) 0.7846(4) 0.073(3) Uani 1 1 d D U . . .
O63 O 0.6188(6) 0.1080(4) 0.9063(4) 0.0373(14) Uani 0.75 1 d . . P A 1
O64 O 0.6906(5) 0.0593(4) 0.9464(3) 0.0373(14) Uani 0.75 1 d . . P A 1
O66 O 0.6460(5) -0.0005(4) 0.9117(3) 0.0373(14) Uani 0.75 1 d . . P A 1
O70 O 0.448(2) 0.2103(16) 0.9623(13) 0.0399(14) Uani 0.25 1 d . . P B 1
O72 O 0.3823(16) 0.1287(13) 0.9174(10) 0.0399(14) Uani 0.25 1 d . . P C 1
O73 O 0.3469(15) 0.0499(12) 0.9280(10) 0.0363(16) Uani 0.25 1 d . . P C 1
O76 O 0.299(2) -0.0450(17) 0.9957(11) 0.0363(16) Uani 0.25 1 d . . P D 1
O78 O 0.3846(15) -0.0991(12) 0.9328(9) 0.0363(16) Uani 0.25 1 d . . P E 1
O83 O 0.6031(16) -0.0938(13) 0.9136(10) 0.0413(14) Uani 0.25 1 d . . P A 1
O87 O 0.5209(14) -0.0908(11) 0.9640(9) 0.0413(14) Uani 0.25 1 d . . P F 1
C268 C 0.1905(14) 0.0266(10) 0.7694(9) 0.075(5) Uani 0.5 1 d D U P G 1
H26S H 0.2191 0.0582 0.7554 0.113 Uiso 0.5 1 calc R U P G 1
H26T H 0.1611 0.0164 0.7552 0.113 Uiso 0.5 1 calc R U P G 1
H26U H 0.1695 0.0425 0.7877 0.113 Uiso 0.5 1 calc R U P G 1
C270 C 0.1779(11) -0.0766(12) 0.8054(7) 0.068(5) Uani 0.5 1 d D U P G 1
H27D H 0.1592 -0.0606 0.8243 0.102 Uiso 0.5 1 calc R U P G 1
H27E H 0.1469 -0.0829 0.7911 0.102 Uiso 0.5 1 calc R U P G 1
H27F H 0.1970 -0.1160 0.8145 0.102 Uiso 0.5 1 calc R U P G 1
C272 C 0.2510(13) -0.0584(14) 0.7563(6) 0.072(5) Uani 0.5 1 d D U P G 1
H27G H 0.2819 -0.0300 0.7419 0.109 Uiso 0.5 1 calc R U P G 1
H27H H 0.2693 -0.0981 0.7660 0.109 Uiso 0.5 1 calc R U P G 1
H27I H 0.2191 -0.0650 0.7426 0.109 Uiso 0.5 1 calc R U P G 1
C273 C 0.6541(7) 0.0554(5) 0.9209(4) 0.0373(14) Uani 0.75 1 d . . P A 1
O62 O 0.608(2) 0.1209(14) 0.9019(11) 0.0373(14) Uani 0.25 1 d . . P A 2
O67 O 0.6425(15) -0.0239(13) 0.9068(9) 0.0373(14) Uani 0.25 1 d . . P A 2
O68 O 0.5187(3) 0.1678(3) 0.9080(2) 0.0399(14) Uani 1 1 d . . . B 2
O69 O 0.4492(7) 0.2009(5) 0.9551(4) 0.0399(14) Uani 0.75 1 d . . P B 2
O71 O 0.4052(5) 0.1392(4) 0.9204(3) 0.0399(14) Uani 0.75 1 d . . P B 2
O74 O 0.3403(5) 0.0297(4) 0.9340(3) 0.0363(16) Uani 0.75 1 d . . P C 2
O75 O 0.3033(7) -0.0480(5) 0.9852(3) 0.0363(16) Uani 0.75 1 d . . P C 2
O77 O 0.3685(5) -0.0782(4) 0.9390(3) 0.0363(16) Uani 0.75 1 d . . P C 2
O80 O 0.5466(6) -0.1890(4) 0.9773(3) 0.0413(14) Uani 0.75 1 d . . P A 2
O82 O 0.5853(5) -0.1093(4) 0.9250(3) 0.0413(14) Uani 0.75 1 d . . P A 2
C267 C 0.2238(16) 0.0192(11) 0.7525(6) 0.079(5) Uani 0.5 1 d D U P G 2
H26V H 0.2256 0.0597 0.7579 0.119 Uiso 0.5 1 calc R U P G 2
H26W H 0.2589 0.0153 0.7367 0.119 Uiso 0.5 1 calc R U P G 2
H26X H 0.1867 0.0156 0.7421 0.119 Uiso 0.5 1 calc R U P G 2
C269 C 0.1645(10) -0.0288(14) 0.8049(7) 0.077(5) Uani 0.5 1 d D U P G 2
H26Y H 0.1625 -0.0610 0.8263 0.115 Uiso 0.5 1 calc R U P G 2
H H 0.1600 0.0119 0.8099 0.115 Uiso 0.5 1 calc R U P G 2
HA H 0.1319 -0.0359 0.7918 0.115 Uiso 0.5 1 calc R U P G 2
C271 C 0.2216(14) -0.0894(10) 0.7725(7) 0.074(5) Uani 0.5 1 d D U P G 2
H27J H 0.2218 -0.1254 0.7920 0.112 Uiso 0.5 1 calc R U P G 2
H27K H 0.1846 -0.0902 0.7616 0.112 Uiso 0.5 1 calc R U P G 2
H27L H 0.2567 -0.0905 0.7562 0.112 Uiso 0.5 1 calc R U P G 2
C274 C 0.4536(7) 0.1711(5) 0.9283(4) 0.0399(14) Uani 0.75 1 d . . P B 2
C275 C 0.3381(7) -0.0300(5) 0.9514(4) 0.0363(16) Uani 0.75 1 d . . P C 2
C276 C 0.5368(7) -0.1491(5) 0.9463(4) 0.0413(14) Uani 0.75 1 d . . P A 2
Cl1 Cl 0.12086(12) 0.49842(9) 0.45933(7) 0.0375(7) Uani 1 1 d . . . . .
Cl2 Cl 0.01612(12) 0.36678(9) 0.53804(7) 0.0359(6) Uani 1 1 d . . . . .
Cl3 Cl 0.06080(12) 0.54511(9) 0.55358(8) 0.0389(7) Uani 1 1 d . . . . .
S1 S 0.27971(12) 0.32654(9) 0.46146(8) 0.0396(7) Uani 1 1 d . . . . .
S2 S 0.33631(11) 0.55436(9) 0.48305(7) 0.0295(6) Uani 1 1 d . . . . .
S3 S 0.23555(12) 0.67152(9) 0.36666(7) 0.0337(7) Uani 1 1 d . . . . .
S4 S 0.18389(13) 0.44420(10) 0.34307(8) 0.0374(7) Uani 1 1 d . . . . .
S5 S -0.04467(12) 0.15587(9) 0.51642(7) 0.0325(7) Uani 1 1 d . . . . .
S6 S -0.12006(12) 0.22027(9) 0.63625(7) 0.0336(7) Uani 1 1 d . . . . .
S7 S 0.11597(13) 0.27790(9) 0.64933(8) 0.0373(7) Uani 1 1 d . . . . .
S8 S 0.19137(11) 0.21489(8) 0.52910(7) 0.0284(6) Uani 1 1 d . . . . .
S9 S -0.02831(13) 0.60091(10) 0.66487(8) 0.0382(7) Uani 1 1 d . . . . .
S10 S 0.10828(12) 0.76839(9) 0.56172(7) 0.0344(7) Uani 1 1 d . . . . .
S11 S 0.28597(11) 0.59518(9) 0.56041(7) 0.0313(6) Uani 1 1 d . . . . .
S12 S 0.14976(12) 0.42877(9) 0.66366(7) 0.0344(7) Uani 1 1 d . . . . .
O1 O 0.1996(3) 0.4137(2) 0.41857(18) 0.0259(16) Uani 1 1 d . . . . .
O2 O 0.2550(3) 0.4543(2) 0.47223(19) 0.0280(17) Uani 1 1 d . . . . .
O3 O 0.2394(3) 0.5794(2) 0.43424(18) 0.0262(17) Uani 1 1 d . . . . .
O4 O 0.1819(3) 0.5414(2) 0.38346(17) 0.0238(15) Uani 1 1 d . . . . .
O5 O 0.0582(3) 0.2388(2) 0.5227(2) 0.0350(19) Uani 1 1 d . . . . .
O6 O -0.0577(3) 0.2386(2) 0.56539(17) 0.0192(15) Uani 1 1 d . . . . .
O7 O 0.0018(3) 0.2832(2) 0.61331(18) 0.0288(17) Uani 1 1 d . . . . .
O8 O 0.1162(3) 0.2799(2) 0.5740(2) 0.036(2) Uani 1 1 d . . . . .
O9 O 0.0588(3) 0.5195(2) 0.63266(18) 0.0283(17) Uani 1 1 d . . . . .
O10 O 0.0421(3) 0.6466(2) 0.59597(19) 0.0283(17) Uani 1 1 d . . . . .
O11 O 0.1599(3) 0.6434(2) 0.55926(16) 0.0175(14) Uani 1 1 d . . . . .
O12 O 0.1765(3) 0.5157(2) 0.59477(18) 0.0269(17) Uani 1 1 d . . . . .
O38 O 0.0000 0.5000 0.5000 0.027(3) Uani 0.25 2 d S . P . .
O88 O 0.5000 0.0000 1.0000 0.0413(14) Uani 0.25 2 d S . P . .
O100 O 0.4473(13) 0.5074(11) 0.3031(6) 0.221(11) Uani 1 1 d D U . . .
O101 O -0.0085(6) 0.0007(4) 0.6956(3) 0.099(3) Uani 1 1 d . U . . .
O102 O 0.8011(6) 0.4634(5) 0.8819(4) 0.097(3) Uani 1 1 d . U . . .
O103 O 0.4586(7) 0.0563(6) 0.6798(4) 0.116(4) Uani 1 1 d . U . . .
O104 O 1.0884(6) 0.3559(5) 1.0129(4) 0.117(5) Uani 1 1 d D U . . .
N100 N 0.4084(6) 0.5139(6) 0.3567(5) 0.102(4) Uani 1 1 d D U . . .
N101 N 0.0519(6) 0.0602(4) 0.6478(4) 0.068(3) Uani 1 1 d . U . . .
N102 N 0.7560(5) 0.3981(4) 0.9342(3) 0.063(2) Uani 1 1 d D U . . .
N103 N 0.4682(7) 0.0469(5) 0.7363(4) 0.076(3) Uani 1 1 d . U . . .
N104 N 1.1182(6) 0.2533(5) 1.0219(4) 0.070(3) Uani 1 1 d . U . . .
C1 C 0.2360(5) 0.3929(4) 0.3670(3) 0.038(2) Uani 1 1 d . U . . .
C2 C 0.2740(8) 0.3611(5) 0.3475(4) 0.065(4) Uani 1 1 d . U . . .
H2 H 0.2726 0.3686 0.3236 0.078 Uiso 1 1 calc R U . . .
C3 C 0.3149(11) 0.3170(9) 0.3646(5) 0.109(7) Uani 1 1 d D U . . .
C4 C 0.3136(8) 0.3078(6) 0.3991(4) 0.065(4) Uani 1 1 d . U . . .
H4 H 0.3383 0.2767 0.4110 0.078 Uiso 1 1 calc R U . . .
C5 C 0.2784(5) 0.3412(4) 0.4172(3) 0.038(2) Uani 1 1 d . U . . .
C6 C 0.2353(5) 0.3835(4) 0.4010(3) 0.0337(19) Uani 1 1 d . U . . .
C7 C 0.3328(5) 0.3854(4) 0.4621(3) 0.0359(11) Uani 1 1 d . U . . .
C8 C 0.3947(5) 0.3736(4) 0.4582(3) 0.0359(11) Uani 1 1 d . U . . .
H8 H 0.4073 0.3349 0.4544 0.043 Uiso 1 1 calc R U . . .
C9 C 0.4365(5) 0.4156(4) 0.4598(3) 0.0359(11) Uani 1 1 d . U . . .
C10 C 0.4155(5) 0.4715(4) 0.4665(3) 0.0359(11) Uani 1 1 d . U . . .
H10 H 0.4442 0.5022 0.4676 0.043 Uiso 1 1 calc R U . . .
C11 C 0.3543(5) 0.4835(4) 0.4717(3) 0.0359(11) Uani 1 1 d . U . . .
C12 C 0.3138(5) 0.4411(4) 0.4686(3) 0.0359(11) Uani 1 1 d . U . . .
C13 C 0.3387(5) 0.6094(5) 0.4435(3) 0.042(3) Uani 1 1 d . U . . .
C14 C 0.3887(6) 0.6498(5) 0.4332(3) 0.048(3) Uani 1 1 d . U . . .
H14 H 0.4221 0.6444 0.4463 0.058 Uiso 1 1 calc R U . . .
C15 C 0.3901(6) 0.6981(6) 0.4038(4) 0.055(4) Uani 1 1 d . U . . .
C16 C 0.3446(5) 0.7012(4) 0.3833(3) 0.035(2) Uani 1 1 d . U . . .
H16 H 0.3472 0.7313 0.3622 0.042 Uiso 1 1 calc R U . . .
C17 C 0.2945(5) 0.6610(4) 0.3929(3) 0.041(2) Uani 1 1 d . U . . .
C18 C 0.2891(4) 0.6157(3) 0.4243(3) 0.0259(17) Uani 1 1 d . U . . .
C19 C 0.2449(5) 0.6134(4) 0.3429(3) 0.0323(11) Uani 1 1 d . . . . .
C20 C 0.2824(5) 0.6300(4) 0.3118(3) 0.0323(11) Uani 1 1 d . . . . .
H20 H 0.3055 0.6675 0.3063 0.039 Uiso 1 1 calc R U . . .
C21 C 0.2863(5) 0.5924(4) 0.2890(3) 0.0323(11) Uani 1 1 d D . . . .
C22 C 0.2584(5) 0.5349(4) 0.3011(3) 0.0323(11) Uani 1 1 d . . . . .
H22 H 0.2637 0.5062 0.2873 0.039 Uiso 1 1 calc R U . . .
C23 C 0.2238(5) 0.5166(4) 0.3315(3) 0.0323(11) Uani 1 1 d . . . . .
C24 C 0.2160(5) 0.5573(4) 0.3538(3) 0.0323(11) Uani 1 1 d . . . . .
C33 C 0.5055(6) 0.4006(6) 0.4549(4) 0.051(4) Uani 1 1 d . . . . .
C34 C 0.5182(8) 0.3708(9) 0.4245(5) 0.093(6) Uani 1 1 d . . . . .
H34A H 0.4832 0.3455 0.4231 0.139 Uiso 1 1 calc R U . . .
H34B H 0.5536 0.3446 0.4277 0.139 Uiso 1 1 calc R U . . .
H34C H 0.5258 0.4034 0.4034 0.139 Uiso 1 1 calc R U . . .
C35 C 0.5244(9) 0.3549(7) 0.4854(5) 0.093(6) Uani 1 1 d . . . . .
H35A H 0.5165 0.3716 0.5055 0.139 Uiso 1 1 calc R U . . .
H35B H 0.5676 0.3472 0.4817 0.139 Uiso 1 1 calc R U . . .
H35C H 0.5015 0.3161 0.4889 0.139 Uiso 1 1 calc R U . . .
C36 C 0.5462(6) 0.4586(6) 0.4471(5) 0.068(5) Uani 1 1 d . . . . .
H36A H 0.5462 0.4802 0.4231 0.102 Uiso 1 1 calc R U . . .
H36B H 0.5874 0.4466 0.4519 0.102 Uiso 1 1 calc R U . . .
H36C H 0.5309 0.4861 0.4613 0.102 Uiso 1 1 calc R U . . .
C37 C 0.4433(9) 0.7445(9) 0.3948(5) 0.113(5) Uani 1 1 d . . . . .
C38 C 0.5062(8) 0.7058(8) 0.3912(5) 0.113(5) Uani 1 1 d . . . . .
H38A H 0.5137 0.6804 0.4137 0.170 Uiso 1 1 calc R U . . .
H38B H 0.5401 0.7350 0.3822 0.170 Uiso 1 1 calc R U . . .
H38C H 0.5020 0.6790 0.3758 0.170 Uiso 1 1 calc R U . . .
C39 C 0.4524(8) 0.7736(9) 0.4229(5) 0.113(5) Uani 1 1 d . . . . .
H39A H 0.4277 0.8106 0.4209 0.170 Uiso 1 1 calc R U . . .
H39B H 0.4950 0.7853 0.4217 0.170 Uiso 1 1 calc R U . . .
H39C H 0.4404 0.7441 0.4447 0.170 Uiso 1 1 calc R U . . .
C40 C 0.4407(8) 0.7933(9) 0.3633(5) 0.113(5) Uani 1 1 d . . . . .
H40A H 0.4434 0.7746 0.3438 0.170 Uiso 1 1 calc R U . . .
H40B H 0.4745 0.8227 0.3606 0.170 Uiso 1 1 calc R U . . .
H40C H 0.4026 0.8151 0.3644 0.170 Uiso 1 1 calc R U . . .
C41 C 0.3250(6) 0.6121(5) 0.2544(3) 0.065(3) Uani 1 1 d D . . . .
C48 C 0.1316(5) 0.1600(3) 0.5308(3) 0.0308(10) Uani 1 1 d . . . . .
C49 C 0.1471(5) 0.0976(3) 0.5358(3) 0.0308(10) Uani 1 1 d . . . . .
H49 H 0.1878 0.0860 0.5383 0.037 Uiso 1 1 calc R U . . .
C50 C 0.1030(5) 0.0519(4) 0.5371(3) 0.0308(10) Uani 1 1 d . . . . .
C51 C 0.0464(5) 0.0720(4) 0.5320(3) 0.0308(10) Uani 1 1 d . . . . .
H51 H 0.0164 0.0420 0.5318 0.037 Uiso 1 1 calc R U . . .
C52 C 0.0287(5) 0.1345(3) 0.5268(3) 0.0308(10) Uani 1 1 d . . . . .
C53 C 0.0749(5) 0.1798(4) 0.5255(3) 0.0308(10) Uani 1 1 d . . . . .
C54 C -0.0824(5) 0.1392(4) 0.5581(3) 0.032(2) Uani 1 1 d . U . . .
C55 C -0.1116(6) 0.0797(5) 0.5742(4) 0.055(3) Uani 1 1 d . U . . .
H55 H -0.1126 0.0500 0.5610 0.066 Uiso 1 1 calc R U . . .
C56 C -0.1363(6) 0.0644(4) 0.6054(4) 0.047(3) Uani 1 1 d . U . . .
C57 C -0.1380(5) 0.1083(4) 0.6235(3) 0.040(2) Uani 1 1 d . U . . .
H57 H -0.1569 0.0978 0.6461 0.048 Uiso 1 1 calc R U . . .
C58 C -0.1135(5) 0.1672(4) 0.6106(3) 0.033(2) Uani 1 1 d . U . . .
C59 C -0.0828(4) 0.1843(4) 0.5771(3) 0.0264(18) Uani 1 1 d . U . . .
C60 C -0.0536(5) 0.2069(4) 0.6592(3) 0.0317(19) Uani 1 1 d . U . . .
C61 C -0.0569(6) 0.1680(5) 0.6909(3) 0.042(2) Uani 1 1 d . U . . .
H61 H -0.0937 0.1462 0.7002 0.051 Uiso 1 1 calc R U . . .
C62 C -0.0065(6) 0.1592(5) 0.7102(3) 0.049(3) Uani 1 1 d . U . . .
C63 C 0.0437(6) 0.1914(5) 0.6954(3) 0.044(3) Uani 1 1 d . U . . .
H63 H 0.0787 0.1856 0.7071 0.052 Uiso 1 1 calc R U . . .
C64 C 0.0471(5) 0.2330(3) 0.6635(3) 0.0268(17) Uani 1 1 d . U . . .
C65 C -0.0019(5) 0.2434(3) 0.6441(3) 0.0254(16) Uani 1 1 d . U . . .
C66 C 0.1630(4) 0.2348(3) 0.6241(3) 0.0282(16) Uani 1 1 d . U . . .
C67 C 0.2051(5) 0.1964(4) 0.6412(3) 0.039(2) Uani 1 1 d . U . . .
H67 H 0.2080 0.1934 0.6646 0.047 Uiso 1 1 calc R U . . .
C68 C 0.2428(6) 0.1626(5) 0.6239(4) 0.054(3) Uani 1 1 d . U . . .
C69 C 0.2389(5) 0.1709(4) 0.5896(3) 0.0371(19) Uani 1 1 d . U . . .
H69 H 0.2667 0.1499 0.5773 0.045 Uiso 1 1 calc R U . . .
C70 C 0.1955(4) 0.2093(3) 0.5713(3) 0.0298(17) Uani 1 1 d . U . . .
C71 C 0.1540(4) 0.2433(3) 0.5908(3) 0.0289(17) Uani 1 1 d . U . . .
C72 C 0.1209(6) -0.0163(4) 0.5440(3) 0.046(3) Uani 1 1 d . . . . .
C73 C 0.1606(8) -0.0288(5) 0.5157(4) 0.079(5) Uani 1 1 d . . . . .
H73A H 0.1390 -0.0212 0.4954 0.119 Uiso 1 1 calc R U . . .
H73B H 0.1729 -0.0720 0.5216 0.119 Uiso 1 1 calc R U . . .
H73C H 0.1963 -0.0015 0.5112 0.119 Uiso 1 1 calc R U . . .
C74 C 0.0603(6) -0.0584(4) 0.5516(4) 0.066(4) Uani 1 1 d . . . . .
H74A H 0.0383 -0.0546 0.5730 0.099 Uiso 1 1 calc R U . . .
H74B H 0.0709 -0.1017 0.5534 0.099 Uiso 1 1 calc R U . . .
H74C H 0.0349 -0.0445 0.5330 0.099 Uiso 1 1 calc R U . . .
C75 C 0.1513(7) -0.0336(4) 0.5776(4) 0.067(5) Uani 1 1 d . . . . .
H75A H 0.1809 -0.0012 0.5777 0.100 Uiso 1 1 calc R U . . .
H75B H 0.1718 -0.0731 0.5793 0.100 Uiso 1 1 calc R U . . .
H75C H 0.1206 -0.0374 0.5970 0.100 Uiso 1 1 calc R U . . .
C76 C -0.1659(11) -0.0033(7) 0.6211(6) 0.121(5) Uani 1 1 d . . . . .
C80 C -0.0118(7) 0.1201(6) 0.7477(4) 0.068(5) Uani 1 1 d . . . . .
C81 C -0.0692(8) 0.0781(9) 0.7568(5) 0.091(7) Uani 1 1 d . . . . .
H81A H -0.1050 0.1039 0.7546 0.137 Uiso 1 1 calc R U . . .
H81B H -0.0699 0.0531 0.7803 0.137 Uiso 1 1 calc R U . . .
H81C H -0.0689 0.0508 0.7413 0.137 Uiso 1 1 calc R U . . .
C82 C -0.0145(12) 0.1619(9) 0.7701(6) 0.113(8) Uani 1 1 d . . . . .
H82A H 0.0167 0.1513 0.7857 0.169 Uiso 1 1 calc R U . . .
H82B H -0.0543 0.1581 0.7832 0.169 Uiso 1 1 calc R U . . .
H82C H -0.0079 0.2046 0.7565 0.169 Uiso 1 1 calc R U . . .
C83 C 0.0441(7) 0.0811(6) 0.7533(4) 0.069(5) Uani 1 1 d . . . . .
H83A H 0.0429 0.0480 0.7414 0.104 Uiso 1 1 calc R U . . .
H83B H 0.0452 0.0629 0.7776 0.104 Uiso 1 1 calc R U . . .
H83C H 0.0802 0.1072 0.7444 0.104 Uiso 1 1 calc R U . . .
C84 C 0.2935(10) 0.1195(8) 0.6398(5) 0.099(4) Uani 1 1 d . U . . .
C85 C 0.2881(9) 0.0595(7) 0.6377(5) 0.098(4) Uani 1 1 d . U . . .
H85A H 0.2505 0.0410 0.6507 0.148 Uiso 1 1 calc R U . . .
H85B H 0.3225 0.0360 0.6469 0.148 Uiso 1 1 calc R U . . .
H85C H 0.2875 0.0586 0.6138 0.148 Uiso 1 1 calc R U . . .
C86 C 0.2889(9) 0.1133(8) 0.6776(5) 0.101(4) Uani 1 1 d . U . . .
H86A H 0.3161 0.1437 0.6825 0.151 Uiso 1 1 calc R U . . .
H86B H 0.3002 0.0715 0.6892 0.151 Uiso 1 1 calc R U . . .
H86C H 0.2473 0.1208 0.6858 0.151 Uiso 1 1 calc R U . . .
C87 C 0.3545(10) 0.1525(8) 0.6238(6) 0.105(5) Uani 1 1 d . U . . .
H87A H 0.3471 0.1895 0.6061 0.158 Uiso 1 1 calc R U . . .
H87B H 0.3799 0.1243 0.6137 0.158 Uiso 1 1 calc R U . . .
H87C H 0.3751 0.1644 0.6414 0.158 Uiso 1 1 calc R U . . .
C88 C 0.1028(5) 0.4736(4) 0.6854(3) 0.0322(17) Uani 1 1 d . U . . .
C89 C 0.1065(6) 0.4691(5) 0.7195(3) 0.043(2) Uani 1 1 d . U . . .
H89 H 0.1354 0.4424 0.7309 0.052 Uiso 1 1 calc R U . . .
C90 C 0.0670(6) 0.5046(5) 0.7391(4) 0.048(2) Uani 1 1 d . U . . .
C91 C 0.0335(5) 0.5419(4) 0.7192(3) 0.041(2) Uani 1 1 d . U . . .
H91 H 0.0101 0.5690 0.7298 0.049 Uiso 1 1 calc R U . . .
C92 C 0.0261(5) 0.5488(4) 0.6853(3) 0.0310(17) Uani 1 1 d . U . . .
C93 C 0.0615(5) 0.5151(4) 0.6658(3) 0.0309(17) Uani 1 1 d . U . . .
C94 C 0.0157(5) 0.6696(4) 0.6502(3) 0.0330(19) Uani 1 1 d . U . . .
C95 C 0.0191(7) 0.7099(5) 0.6718(4) 0.056(3) Uani 1 1 d . U . . .
H95 H -0.0006 0.6988 0.6943 0.068 Uiso 1 1 calc R U . . .
C96 C 0.0524(8) 0.7679(5) 0.6598(3) 0.063(4) Uani 1 1 d D U . . .
C97 C 0.0792(6) 0.7802(4) 0.6272(3) 0.044(2) Uani 1 1 d . U . . .
H97 H 0.1019 0.8179 0.6191 0.053 Uiso 1 1 calc R U . . .
C98 C 0.0764(5) 0.7428(4) 0.6046(3) 0.0290(18) Uani 1 1 d . U . . .
C99 C 0.0435(5) 0.6847(4) 0.6174(3) 0.0284(18) Uani 1 1 d . U . . .
C100 C 0.1853(6) 0.7460(4) 0.5623(4) 0.056(4) Uani 1 1 d . . . . .
C101 C 0.2294(5) 0.7893(4) 0.5645(4) 0.047(4) Uani 1 1 d . . . . .
H101 H 0.2176 0.8299 0.5654 0.056 Uiso 1 1 calc R U . . .
C102 C 0.2887(7) 0.7741(5) 0.5656(4) 0.067(5) Uani 1 1 d . . . . .
C103 C 0.3052(5) 0.7148(4) 0.5636(3) 0.041(3) Uani 1 1 d . . . . .
H103 H 0.3464 0.7037 0.5639 0.049 Uiso 1 1 calc R U . . .
C104 C 0.2615(5) 0.6707(4) 0.5612(3) 0.031(3) Uani 1 1 d . . . . .
C105 C 0.2008(4) 0.6845(3) 0.5612(3) 0.026(2) Uani 1 1 d . . . . .
C106 C 0.2723(5) 0.5526(3) 0.6044(3) 0.028(2) Uani 1 1 d . . . . .
C107 C 0.3132(5) 0.5568(4) 0.6257(3) 0.046(3) Uani 1 1 d . . . . .
H107 H 0.3476 0.5830 0.6171 0.055 Uiso 1 1 calc R U . . .
C108 C 0.3077(5) 0.5243(4) 0.6601(3) 0.035(3) Uani 1 1 d D . . . .
C109 C 0.2577(5) 0.4832(4) 0.6710(3) 0.043(3) Uani 1 1 d . . . . .
H109 H 0.2534 0.4575 0.6935 0.052 Uiso 1 1 calc R U . . .
C110 C 0.2128(5) 0.4799(4) 0.6482(3) 0.036(3) Uani 1 1 d . . . . .
C111 C 0.2191(5) 0.5162(3) 0.6137(3) 0.027(2) Uani 1 1 d . . . . .
C112 C 0.0769(12) 0.4976(12) 0.7739(5) 0.109(5) Uani 1 1 d . U . . .
C113 C 0.0597(12) 0.4312(11) 0.7926(5) 0.118(5) Uani 1 1 d . U . . .
H11A H 0.0305 0.4149 0.7804 0.177 Uiso 1 1 calc R U . . .
H11B H 0.0417 0.4301 0.8157 0.177 Uiso 1 1 calc R U . . .
H11C H 0.0959 0.4059 0.7938 0.177 Uiso 1 1 calc R U . . .
C114 C 0.0356(11) 0.5361(12) 0.7928(5) 0.118(5) Uani 1 1 d . U . . .
H11D H 0.0359 0.5791 0.7793 0.177 Uiso 1 1 calc R U . . .
H11E H 0.0500 0.5349 0.8149 0.177 Uiso 1 1 calc R U . . .
H11F H -0.0057 0.5190 0.7964 0.177 Uiso 1 1 calc R U . . .
C115 C 0.1345(11) 0.5095(11) 0.7830(5) 0.114(5) Uani 1 1 d . U . . .
H11G H 0.1619 0.4766 0.7795 0.171 Uiso 1 1 calc R U . . .
H11H H 0.1310 0.5108 0.8069 0.171 Uiso 1 1 calc R U . . .
H11I H 0.1504 0.5494 0.7687 0.171 Uiso 1 1 calc R U . . .
C116 C 0.0511(9) 0.8157(7) 0.6822(4) 0.168(7) Uani 1 1 d D U . . .
C117 C 0.0338(13) 0.7842(8) 0.7205(5) 0.171(8) Uani 1 1 d D U . . .
H11J H -0.0047 0.7615 0.7232 0.257 Uiso 1 1 calc R U . . .
H11K H 0.0298 0.8159 0.7335 0.257 Uiso 1 1 calc R U . . .
H11L H 0.0653 0.7554 0.7290 0.257 Uiso 1 1 calc R U . . .
C118 C 0.0068(12) 0.8690(8) 0.6688(5) 0.175(8) Uani 1 1 d D U . . .
H11M H 0.0236 0.8937 0.6464 0.263 Uiso 1 1 calc R U . . .
H11N H 0.0014 0.8955 0.6847 0.263 Uiso 1 1 calc R U . . .
H11O H -0.0323 0.8510 0.6668 0.263 Uiso 1 1 calc R U . . .
C119 C 0.1154(11) 0.8463(8) 0.6784(6) 0.174(8) Uani 1 1 d D U . . .
H11P H 0.1454 0.8139 0.6833 0.262 Uiso 1 1 calc R U . . .
H11Q H 0.1163 0.8726 0.6944 0.262 Uiso 1 1 calc R U . . .
H11R H 0.1247 0.8715 0.6551 0.262 Uiso 1 1 calc R U . . .
C120 C 0.3354(9) 0.8224(8) 0.5682(8) 0.146(6) Uani 1 1 d . U . . .
C121 C 0.3815(9) 0.7962(8) 0.5930(8) 0.151(7) Uani 1 1 d . U . . .
H12A H 0.3604 0.7763 0.6153 0.226 Uiso 1 1 calc R U . . .
H12B H 0.4078 0.8297 0.5953 0.226 Uiso 1 1 calc R U . . .
H12C H 0.4059 0.7655 0.5845 0.226 Uiso 1 1 calc R U . . .
C122 C 0.3141(9) 0.8742(8) 0.5770(8) 0.152(7) Uani 1 1 d . U . . .
H12D H 0.2984 0.9021 0.5574 0.228 Uiso 1 1 calc R U . . .
H12E H 0.3468 0.8952 0.5844 0.228 Uiso 1 1 calc R U . . .
H12F H 0.2816 0.8626 0.5956 0.228 Uiso 1 1 calc R U . . .
C123 C 0.3756(10) 0.8368(8) 0.5353(8) 0.155(7) Uani 1 1 d . U . . .
H12G H 0.4086 0.8074 0.5368 0.233 Uiso 1 1 calc R U . . .
H12H H 0.3922 0.8790 0.5309 0.233 Uiso 1 1 calc R U . . .
H12I H 0.3521 0.8335 0.5168 0.233 Uiso 1 1 calc R U . . .
C124 C 0.3502(6) 0.5291(6) 0.6857(4) 0.097(4) Uani 1 1 d D U . . .
C125 C 0.3758(9) 0.4668(7) 0.6998(5) 0.108(5) Uani 1 1 d D U . . .
H12J H 0.3428 0.4364 0.7087 0.163 Uiso 1 1 calc R U . . .
H12K H 0.4002 0.4691 0.7182 0.163 Uiso 1 1 calc R U . . .
H12L H 0.4012 0.4542 0.6817 0.163 Uiso 1 1 calc R U . . .
C126 C 0.3131(8) 0.5502(8) 0.7149(4) 0.109(5) Uani 1 1 d D U . . .
H12M H 0.2772 0.5717 0.7064 0.163 Uiso 1 1 calc R U . . .
H12N H 0.3378 0.5784 0.7232 0.163 Uiso 1 1 calc R U . . .
H12O H 0.3008 0.5141 0.7334 0.163 Uiso 1 1 calc R U . . .
C127 C 0.3967(8) 0.5808(7) 0.6721(4) 0.096(5) Uani 1 1 d D U . . .
H12P H 0.4266 0.5688 0.6557 0.143 Uiso 1 1 calc R U . . .
H12Q H 0.4169 0.5887 0.6909 0.143 Uiso 1 1 calc R U . . .
H12R H 0.3767 0.6184 0.6609 0.143 Uiso 1 1 calc R U . . .
C300 C 0.4406(12) 0.5683(11) 0.3536(8) 0.172(11) Uani 1 1 d D U . . .
H30D H 0.4148 0.5975 0.3625 0.259 Uiso 1 1 calc R U . . .
H30E H 0.4540 0.5864 0.3295 0.259 Uiso 1 1 calc R U . . .
H30F H 0.4758 0.5595 0.3664 0.259 Uiso 1 1 calc R U . . .
C301 C 0.3577(6) 0.4947(8) 0.3804(4) 0.088(4) Uani 1 1 d D U . . .
H30G H 0.3667 0.4984 0.4028 0.131 Uiso 1 1 calc R U . . .
H30H H 0.3475 0.4514 0.3815 0.131 Uiso 1 1 calc R U . . .
H30I H 0.3235 0.5208 0.3733 0.131 Uiso 1 1 calc R U . . .
C302 C 0.4182(13) 0.4830(12) 0.3307(6) 0.161(9) Uani 1 1 d D U . . .
H302 H 0.4021 0.4422 0.3343 0.194 Uiso 1 1 calc R U . . .
C303 C 0.1088(8) 0.0478(6) 0.6630(4) 0.073(4) Uani 1 1 d . U . . .
H30J H 0.1335 0.0214 0.6513 0.109 Uiso 1 1 calc R U . . .
H30K H 0.1004 0.0267 0.6872 0.109 Uiso 1 1 calc R U . . .
H30L H 0.1305 0.0869 0.6608 0.109 Uiso 1 1 calc R U . . .
C304 C 0.0516(7) 0.1049(5) 0.6163(4) 0.064(3) Uani 1 1 d . U . . .
H30M H 0.0871 0.1324 0.6127 0.096 Uiso 1 1 calc R U . . .
H30N H 0.0149 0.1293 0.6166 0.096 Uiso 1 1 calc R U . . .
H30O H 0.0526 0.0839 0.5978 0.096 Uiso 1 1 calc R U . . .
C305 C 0.0009(8) 0.0386(6) 0.6647(5) 0.078(3) Uani 1 1 d . U . . .
H305 H -0.0342 0.0513 0.6536 0.093 Uiso 1 1 calc R U . . .
C306 C 0.8125(6) 0.3995(7) 0.9479(5) 0.078(4) Uani 1 1 d D U . . .
H30P H 0.8086 0.4231 0.9653 0.116 Uiso 1 1 calc R U . . .
H30Q H 0.8435 0.4192 0.9297 0.116 Uiso 1 1 calc R U . . .
H30R H 0.8243 0.3571 0.9581 0.116 Uiso 1 1 calc R U . . .
C307 C 0.7085(6) 0.3613(5) 0.9531(4) 0.066(3) Uani 1 1 d D U . . .
H30S H 0.7214 0.3183 0.9598 0.099 Uiso 1 1 calc R U . . .
H30T H 0.6745 0.3637 0.9394 0.099 Uiso 1 1 calc R U . . .
H30U H 0.6960 0.3758 0.9735 0.099 Uiso 1 1 calc R U . . .
C308 C 0.7539(8) 0.4311(5) 0.9002(4) 0.071(3) Uani 1 1 d D U . . .
H308 H 0.7175 0.4303 0.8899 0.085 Uiso 1 1 calc R U . . .
C309 C 0.4111(10) 0.0235(11) 0.7439(6) 0.121(7) Uani 1 1 d . U . . .
H30V H 0.4104 -0.0144 0.7623 0.181 Uiso 1 1 calc R U . . .
H30W H 0.3970 0.0140 0.7238 0.181 Uiso 1 1 calc R U . . .
H30X H 0.3847 0.0539 0.7513 0.181 Uiso 1 1 calc R U . . .
C310 C 0.4956(8) 0.0519(8) 0.7651(5) 0.086(4) Uani 1 1 d . U . . .
H31D H 0.4643 0.0529 0.7837 0.129 Uiso 1 1 calc R U . . .
H31E H 0.5202 0.0900 0.7596 0.129 Uiso 1 1 calc R U . . .
H31F H 0.5213 0.0161 0.7722 0.129 Uiso 1 1 calc R U . . .
C311 C 0.4872(11) 0.0597(9) 0.7027(6) 0.102(5) Uani 1 1 d . U . . .
H311 H 0.5280 0.0732 0.6965 0.122 Uiso 1 1 calc R U . . .
C312 C 1.0805(9) 0.2362(7) 1.0514(5) 0.092(5) Uani 1 1 d . U . . .
H31G H 1.0494 0.2073 1.0487 0.138 Uiso 1 1 calc R U . . .
H31H H 1.0612 0.2730 1.0564 0.138 Uiso 1 1 calc R U . . .
H31I H 1.1037 0.2161 1.0701 0.138 Uiso 1 1 calc R U . . .
C313 C 1.1540(7) 0.2110(6) 1.0109(4) 0.064(3) Uani 1 1 d . U . . .
H31J H 1.1824 0.1948 1.0276 0.096 Uiso 1 1 calc R U . . .
H31K H 1.1764 0.2308 0.9890 0.096 Uiso 1 1 calc R U . . .
H31L H 1.1289 0.1769 1.0083 0.096 Uiso 1 1 calc R U . . .
C314 C 1.1213(7) 0.3137(6) 1.0076(5) 0.076(4) Uani 1 1 d D U . . .
H314 H 1.1541 0.3265 0.9905 0.091 Uiso 1 1 calc R U . . .
O13 O 0.1149(9) 0.3416(6) 0.4731(4) 0.0453(15) Uani 0.75 1 d . . P H 1
O14 O 0.1740(15) 0.3664(13) 0.5114(9) 0.0313(14) Uani 0.25 1 d . . P H 1
O17 O 0.1184(15) 0.4021(14) 0.5868(9) 0.0313(14) Uani 0.25 1 d . . P I 1
O19 O 0.1951(16) 0.5035(11) 0.5262(10) 0.0313(14) Uani 0.25 1 d . . P J 1
O20 O 0.0509(15) 0.4122(13) 0.6082(10) 0.0357(14) Uani 0.25 1 d . . P I 1
O23 O -0.0933(19) 0.3745(16) 0.6004(11) 0.0357(14) Uani 0.25 1 d . . P K 1
O25 O -0.0596(15) 0.5162(13) 0.6142(8) 0.0357(14) Uani 0.25 1 d . . P L 1
O27 O 0.1009(6) 0.6826(5) 0.4980(4) 0.0332(15) Uani 0.75 1 d . . P J 1
O28 O 0.1351(6) 0.6545(4) 0.4426(3) 0.0332(15) Uani 0.75 1 d . . P J 1
O30 O 0.1796(5) 0.6031(4) 0.4972(3) 0.0332(15) Uani 0.75 1 d . . P J 1
O32 O -0.0707(6) 0.6083(4) 0.5798(3) 0.0453(15) Uani 0.75 1 d . . P L 1
O33 O -0.0051(4) 0.6856(3) 0.5312(2) 0.0453(15) Uani 1 1 d . . . L 1
O36 O -0.0190(11) 0.4581(8) 0.5647(8) 0.027(3) Uani 0.25 1 d . . P M 1
O81 O 0.5456(19) -0.1955(14) 0.9911(10) 0.0413(14) Uani 0.25 1 d . . P N 1
O84 O 0.3986(14) -0.0198(11) 0.9698(9) 0.0413(14) Uani 0.25 1 d . . P O 1
O85 O 0.4697(14) 0.1099(11) 0.9557(9) 0.0413(14) Uani 0.25 1 d . . P P 1
C29 C 0.3446(12) 0.2685(9) 0.3444(6) 0.065(8) Uiso 0.5 1 d D . P Q 1
C30 C 0.3318(17) 0.2825(15) 0.3053(9) 0.089(10) Uiso 0.5 1 d D . P Q 1
H30A H 0.2886 0.2766 0.3039 0.133 Uiso 0.5 1 calc R U P Q 1
H30B H 0.3440 0.3253 0.2938 0.133 Uiso 0.5 1 calc R U P Q 1
H30C H 0.3549 0.2542 0.2942 0.133 Uiso 0.5 1 calc R U P Q 1
C31 C 0.3253(18) 0.1978(13) 0.3631(10) 0.091(11) Uiso 0.5 1 d D . P Q 1
H31A H 0.2825 0.1911 0.3611 0.136 Uiso 0.5 1 calc R U P Q 1
H31B H 0.3496 0.1699 0.3523 0.136 Uiso 0.5 1 calc R U P Q 1
H31C H 0.3320 0.1895 0.3871 0.136 Uiso 0.5 1 calc R U P Q 1
C32 C 0.4146(19) 0.277(2) 0.3481(14) 0.15(2) Uiso 0.5 1 d D . P Q 1
H32A H 0.4208 0.2686 0.3723 0.225 Uiso 0.5 1 calc R U P Q 1
H32B H 0.4384 0.2491 0.3374 0.225 Uiso 0.5 1 calc R U P Q 1
H32C H 0.4275 0.3203 0.3370 0.225 Uiso 0.5 1 calc R U P Q 1
C42 C 0.3822(10) 0.6467(11) 0.2593(7) 0.065(3) Uani 0.5 1 d D . P R 1
H42A H 0.3710 0.6756 0.2735 0.097 Uiso 0.5 1 calc R U P R 1
H42B H 0.4107 0.6167 0.2705 0.097 Uiso 0.5 1 calc R U P R 1
H42C H 0.4012 0.6698 0.2371 0.097 Uiso 0.5 1 calc R U P R 1
C43 C 0.2860(11) 0.6648(9) 0.2340(7) 0.065(3) Uani 0.5 1 d D . P R 1
H43A H 0.2794 0.6971 0.2464 0.097 Uiso 0.5 1 calc R U P R 1
H43B H 0.3073 0.6827 0.2115 0.097 Uiso 0.5 1 calc R U P R 1
H43C H 0.2470 0.6473 0.2314 0.097 Uiso 0.5 1 calc R U P R 1
C44 C 0.3324(14) 0.5650(9) 0.2332(6) 0.065(3) Uani 0.5 1 d D . P R 1
H44A H 0.3578 0.5829 0.2120 0.097 Uiso 0.5 1 calc R U P R 1
H44B H 0.3515 0.5280 0.2459 0.097 Uiso 0.5 1 calc R U P R 1
H44C H 0.2927 0.5536 0.2279 0.097 Uiso 0.5 1 calc R U P R 1
C78 C -0.2079(10) -0.0173(7) 0.5952(6) 0.121(5) Uani 1 1 d . . . S 1
H78A H -0.2429 0.0096 0.5943 0.181 Uiso 1 1 calc R U . S 1
H78B H -0.2216 -0.0607 0.6025 0.181 Uiso 1 1 calc R U . S 1
H78C H -0.1855 -0.0096 0.5725 0.181 Uiso 1 1 calc R U . S 1
C79 C -0.1951(10) -0.0124(7) 0.6568(6) 0.121(5) Uani 1 1 d . . . T 1
H79A H -0.1761 0.0158 0.6679 0.181 Uiso 1 1 calc R U . T 1
H79B H -0.1901 -0.0552 0.6695 0.181 Uiso 1 1 calc R U . T 1
H79C H -0.2382 -0.0036 0.6564 0.181 Uiso 1 1 calc R U . T 1
C130 C 0.1357(7) 0.6481(5) 0.4747(4) 0.0332(15) Uani 0.75 1 d . . P J 1
C131 C -0.0646(8) 0.6512(6) 0.5456(4) 0.0453(15) Uani 0.75 1 d . . P L 1
O13A O 0.121(3) 0.3433(18) 0.4809(13) 0.0453(15) Uani 0.25 1 d . . P H 2
O15 O 0.1672(5) 0.3821(4) 0.5218(3) 0.0313(14) Uani 0.75 1 d . . P H 2
O16 O 0.1338(5) 0.4104(4) 0.5746(3) 0.0313(14) Uani 0.75 1 d . . P H 2
O18 O 0.1926(5) 0.4853(3) 0.5301(3) 0.0313(14) Uani 0.75 1 d . . P H 2
O21 O 0.0246(5) 0.4101(4) 0.6127(3) 0.0357(14) Uani 0.75 1 d . . P I 2
O22 O -0.0809(6) 0.3847(5) 0.6041(4) 0.0357(14) Uani 0.75 1 d . . P I 2
O24 O -0.0572(5) 0.4881(4) 0.6147(3) 0.0357(14) Uani 0.75 1 d . . P I 2
O26 O 0.0896(19) 0.6932(15) 0.5037(12) 0.0332(15) Uani 0.25 1 d . . P J 2
O29 O 0.134(2) 0.6589(14) 0.4300(9) 0.0332(15) Uani 0.25 1 d . . P J 2
O31 O 0.1941(17) 0.5907(12) 0.5075(9) 0.0332(15) Uani 0.25 1 d . . P J 2
O34 O 0.0413(10) 0.4076(8) 0.4686(8) 0.027(3) Uani 0.25 1 d . . P U 2
O37 O 0.0877(10) 0.5909(8) 0.4839(7) 0.027(3) Uani 0.25 1 d . . P V 2
O43 O -0.0721(18) 0.5883(13) 0.5892(10) 0.0453(15) Uani 0.25 1 d . . P L 2
O65 O 0.7073(16) 0.0605(13) 0.9566(9) 0.0373(14) Uani 0.25 1 d . . P W 2
O86 O 0.5959(15) 0.0333(11) 0.9483(9) 0.0413(14) Uani 0.25 1 d . . P X 2
C25 C 0.3660(14) 0.2955(16) 0.3438(8) 0.116(15) Uiso 0.5 1 d D . P Q 2
C26 C 0.3648(19) 0.3145(16) 0.3059(10) 0.101(12) Uiso 0.5 1 d D . P Q 2
H26A H 0.3234 0.3109 0.3004 0.151 Uiso 0.5 1 calc R U P Q 2
H26B H 0.3793 0.3574 0.2972 0.151 Uiso 0.5 1 calc R U P Q 2
H26C H 0.3909 0.2874 0.2954 0.151 Uiso 0.5 1 calc R U P Q 2
C27 C 0.356(3) 0.2268(19) 0.3516(14) 0.15(2) Uiso 0.5 1 d D . P Q 2
H27A H 0.3136 0.2179 0.3488 0.221 Uiso 0.5 1 calc R U P Q 2
H27B H 0.3827 0.2093 0.3361 0.221 Uiso 0.5 1 calc R U P Q 2
H27C H 0.3635 0.2082 0.3751 0.221 Uiso 0.5 1 calc R U P Q 2
C28 C 0.431(2) 0.303(2) 0.3489(14) 0.15(2) Uiso 0.5 1 d D . P Q 2
H28A H 0.4563 0.2857 0.3326 0.224 Uiso 0.5 1 calc R U P Q 2
H28B H 0.4407 0.3469 0.3454 0.224 Uiso 0.5 1 calc R U P Q 2
H28C H 0.4375 0.2808 0.3721 0.224 Uiso 0.5 1 calc R U P Q 2
C45 C 0.3558(12) 0.6745(8) 0.2390(7) 0.065(3) Uani 0.5 1 d D . P R 2
H45A H 0.3774 0.6744 0.2169 0.097 Uiso 0.5 1 calc R U P R 2
H45B H 0.3255 0.7069 0.2361 0.097 Uiso 0.5 1 calc R U P R 2
H45C H 0.3845 0.6826 0.2542 0.097 Uiso 0.5 1 calc R U P R 2
C46 C 0.2817(12) 0.5980(11) 0.2300(6) 0.065(3) Uani 0.5 1 d D . P R 2
H46A H 0.2618 0.5576 0.2400 0.097 Uiso 0.5 1 calc R U P R 2
H46B H 0.2512 0.6301 0.2262 0.097 Uiso 0.5 1 calc R U P R 2
H46C H 0.3046 0.5974 0.2083 0.097 Uiso 0.5 1 calc R U P R 2
C47 C 0.3750(10) 0.5627(9) 0.2543(8) 0.065(3) Uani 0.5 1 d D . P R 2
H47A H 0.3572 0.5212 0.2641 0.097 Uiso 0.5 1 calc R U P R 2
H47B H 0.3924 0.5657 0.2309 0.097 Uiso 0.5 1 calc R U P R 2
H47C H 0.4067 0.5701 0.2679 0.097 Uiso 0.5 1 calc R U P R 2
C77 C -0.1098(10) -0.0474(7) 0.6264(6) 0.121(5) Uani 1 1 d . . . Y 2
H77A H -0.0872 -0.0460 0.6043 0.181 Uiso 1 1 calc R U . Y 2
H77B H -0.1240 -0.0899 0.6371 0.181 Uiso 1 1 calc R U . Y 2
H77C H -0.0835 -0.0334 0.6410 0.181 Uiso 1 1 calc R U . Y 2
C128 C 0.1641(7) 0.4245(5) 0.5418(4) 0.0313(14) Uani 0.75 1 d . . P H 2
C129 C -0.0329(7) 0.4239(5) 0.6089(4) 0.0357(14) Uani 0.75 1 d . . P I 2
O35 O 0.0997(10) 0.4530(8) 0.5263(8) 0.027(3) Uani 0.25 1 d . . P Z 3

loop_
_atom_site_aniso_label
_atom_site_aniso_U_11
_atom_site_aniso_U_22
_atom_site_aniso_U_33
_atom_site_aniso_U_23
_atom_site_aniso_U_13
_atom_site_aniso_U_12
Cu1 0.0238(8) 0.0285(6) 0.0303(11) 0.0047(5) 0.0054(8) 0.0045(5)
Cu2 0.0263(8) 0.0259(6) 0.0287(10) 0.0006(5) 0.0027(7) 0.0010(5)
Cu3 0.0236(8) 0.0267(6) 0.0338(11) -0.0031(5) -0.0017(8) 0.0046(5)
Cu4 0.0258(8) 0.0246(5) 0.0336(11) 0.0036(5) -0.0047(8) 0.0017(5)
Cu5 0.0274(9) 0.0238(5) 0.0322(11) 0.0005(5) -0.0038(8) 0.0060(5)
Cu6 0.0319(9) 0.0208(5) 0.0380(11) -0.0013(5) -0.0070(8) 0.0034(5)
Cu7 0.0273(9) 0.0240(5) 0.0292(11) 0.0043(5) 0.0024(8) 0.0029(5)
Cu8 0.0227(9) 0.0389(7) 0.0359(12) -0.0052(6) -0.0059(8) 0.0022(5)
Cu9 0.0297(9) 0.0285(6) 0.0293(11) 0.0019(5) -0.0060(8) 0.0025(5)
Cu10 0.0264(8) 0.0259(6) 0.0298(10) -0.0013(5) -0.0006(7) 0.0002(5)
Cu11 0.0327(9) 0.0258(6) 0.0336(11) -0.0041(5) -0.0054(8) 0.0034(5)
Cu12 0.0229(9) 0.0394(6) 0.0301(11) -0.0066(5) 0.0015(8) 0.0027(5)
Cu13 0.0209(8) 0.0224(5) 0.0307(10) -0.0003(5) -0.0011(7) -0.0032(4)
Cu14 0.0217(8) 0.0221(5) 0.0357(11) -0.0023(5) -0.0009(7) -0.0003(4)
Cu15 0.0259(9) 0.0285(6) 0.0366(11) -0.0019(5) -0.0101(8) 0.0065(5)
Cu16 0.0244(8) 0.0210(5) 0.0449(11) 0.0004(5) -0.0023(8) 0.0005(4)
Cu17 0.0302(9) 0.0208(5) 0.0359(11) -0.0024(5) -0.0023(8) 0.0029(4)
Cu18 0.0206(8) 0.0250(5) 0.0366(11) 0.0003(5) -0.0033(7) 0.0009(4)
Cu19 0.0230(9) 0.0374(6) 0.0348(11) -0.0020(5) -0.0044(8) 0.0018(5)
Cu20 0.0288(9) 0.0272(6) 0.0278(10) -0.0035(5) -0.0046(8) 0.0020(5)
Cu21 0.0360(9) 0.0250(6) 0.0317(11) -0.0024(5) 0.0013(8) 0.0029(5)
Cu22 0.0366(10) 0.0309(6) 0.0291(11) 0.0035(5) -0.0007(8) -0.0063(5)
Cu23 0.0307(9) 0.0216(5) 0.0402(11) 0.0036(5) -0.0060(8) -0.0053(5)
Cu24 0.0274(8) 0.0180(5) 0.0470(12) -0.0022(5) -0.0017(8) -0.0008(4)
Cl4 0.0296(15) 0.0317(10) 0.0428(19) -0.0013(9) -0.0022(13) -0.0018(8)
Cl5 0.0361(16) 0.0357(10) 0.0397(19) -0.0047(9) 0.0022(14) -0.0027(9)
Cl6 0.0340(16) 0.0361(10) 0.048(2) -0.0036(10) 0.0053(14) -0.0001(9)
S13 0.0447(18) 0.0312(10) 0.043(2) -0.0016(9) -0.0171(15) -0.0048(9)
S14 0.0255(14) 0.0241(9) 0.0394(19) -0.0037(8) -0.0009(13) 0.0033(7)
S15 0.0257(14) 0.0299(9) 0.0306(18) -0.0004(8) 0.0029(13) -0.0015(8)
S16 0.0218(14) 0.0280(9) 0.048(2) -0.0021(9) -0.0015(13) 0.0013(7)
S17 0.0351(16) 0.0339(10) 0.0283(18) -0.0042(9) 0.0023(14) 0.0027(8)
S18 0.0254(14) 0.0266(9) 0.0428(19) 0.0044(8) -0.0064(13) -0.0046(8)
S19 0.0252(14) 0.0278(9) 0.0336(18) 0.0029(8) -0.0061(13) 0.0000(7)
S20 0.0276(14) 0.0216(9) 0.0388(18) -0.0016(8) -0.0017(13) -0.0024(7)
S21 0.0311(16) 0.0401(11) 0.039(2) 0.0002(10) -0.0057(15) 0.0069(9)
S22 0.0344(16) 0.0314(10) 0.0293(18) 0.0003(9) 0.0076(13) -0.0040(8)
S23 0.0281(15) 0.0369(11) 0.0329(19) 0.0008(9) 0.0062(14) 0.0025(8)
S24 0.0384(17) 0.0342(10) 0.044(2) -0.0053(9) -0.0118(15) -0.0026(9)
O50 0.012(3) 0.029(3) 0.036(5) -0.011(2) -0.003(3) -0.005(2)
O51 0.018(4) 0.021(3) 0.049(5) 0.001(2) 0.000(4) -0.001(2)
O52 0.033(2) 0.0262(14) 0.027(2) -0.0003(13) 0.0010(19) 0.0040(12)
O53 0.005(3) 0.034(3) 0.026(5) -0.002(2) 0.004(3) -0.001(2)
O54 0.0260(19) 0.0229(12) 0.028(2) -0.0029(11) 0.0045(17) 0.0032(10)
O55 0.0260(19) 0.0229(12) 0.028(2) -0.0029(11) 0.0045(17) 0.0032(10)
O56 0.0260(19) 0.0229(12) 0.028(2) -0.0029(11) 0.0045(17) 0.0032(10)
O57 0.0260(19) 0.0229(12) 0.028(2) -0.0029(11) 0.0045(17) 0.0032(10)
O58 0.020(4) 0.032(3) 0.036(5) -0.009(3) -0.006(4) 0.012(2)
O59 0.026(4) 0.029(3) 0.046(6) -0.006(3) -0.004(4) 0.000(2)
O60 0.025(4) 0.036(3) 0.014(5) 0.005(2) 0.014(3) 0.003(2)
O61 0.026(4) 0.030(3) 0.027(5) -0.005(2) -0.013(4) 0.005(2)
O79 0.041(3) 0.035(2) 0.047(4) -0.0067(19) -0.007(3) 0.0024(16)
C150 0.027(2) 0.0344(19) 0.067(4) -0.0095(17) -0.011(3) -0.0007(15)
C151 0.027(2) 0.0344(19) 0.067(4) -0.0095(17) -0.011(3) -0.0007(15)
C152 0.027(2) 0.0344(19) 0.067(4) -0.0095(17) -0.011(3) -0.0007(15)
C153 0.027(2) 0.0344(19) 0.067(4) -0.0095(17) -0.011(3) -0.0007(15)
C154 0.027(2) 0.0344(19) 0.067(4) -0.0095(17) -0.011(3) -0.0007(15)
C155 0.027(2) 0.0344(19) 0.067(4) -0.0095(17) -0.011(3) -0.0007(15)
C156 0.029(5) 0.030(2) 0.032(5) -0.0098(19) 0.002(4) -0.0052(19)
C157 0.020(4) 0.031(2) 0.030(4) -0.012(2) 0.013(4) -0.0062(19)
C158 0.021(4) 0.030(2) 0.032(5) -0.012(2) 0.010(4) -0.0072(19)
C159 0.040(5) 0.021(2) 0.052(5) -0.011(2) -0.009(5) -0.0055(19)
C160 0.029(4) 0.019(2) 0.034(5) -0.007(2) 0.000(4) -0.006(2)
C161 0.036(5) 0.019(2) 0.038(5) -0.007(2) -0.004(4) -0.005(2)
C162 0.033(2) 0.0262(14) 0.027(2) -0.0003(13) 0.0010(19) 0.0040(12)
C163 0.033(2) 0.0262(14) 0.027(2) -0.0003(13) 0.0010(19) 0.0040(12)
C164 0.033(2) 0.0262(14) 0.027(2) -0.0003(13) 0.0010(19) 0.0040(12)
C165 0.033(2) 0.0262(14) 0.027(2) -0.0003(13) 0.0010(19) 0.0040(12)
C166 0.033(2) 0.0262(14) 0.027(2) -0.0003(13) 0.0010(19) 0.0040(12)
C167 0.033(2) 0.0262(14) 0.027(2) -0.0003(13) 0.0010(19) 0.0040(12)
C168 0.032(4) 0.022(3) 0.055(5) -0.002(3) -0.012(3) -0.006(2)
C169 0.036(4) 0.034(4) 0.054(5) -0.002(3) -0.011(4) -0.009(3)
C170 0.036(4) 0.047(4) 0.049(6) 0.008(4) -0.007(4) -0.010(3)
C171 0.039(4) 0.055(5) 0.055(6) 0.015(4) -0.011(4) -0.016(3)
C172 0.034(4) 0.038(4) 0.053(6) 0.007(4) -0.008(4) -0.008(3)
C173 0.033(4) 0.015(3) 0.055(5) -0.003(3) -0.009(3) -0.007(2)
C174 0.069(6) 0.114(6) 0.098(9) -0.033(5) -0.006(6) -0.035(5)
C175 0.069(6) 0.114(6) 0.098(9) -0.033(5) -0.006(6) -0.035(5)
C176 0.069(6) 0.114(6) 0.098(9) -0.033(5) -0.006(6) -0.035(5)
C177 0.069(6) 0.114(6) 0.098(9) -0.033(5) -0.006(6) -0.035(5)
C178 0.057(8) 0.015(4) 0.091(11) -0.023(5) -0.010(7) -0.015(4)
C179 0.096(12) 0.028(5) 0.091(13) -0.025(5) -0.039(10) 0.012(5)
C180 0.137(16) 0.047(6) 0.066(13) -0.037(7) 0.006(11) -0.008(7)
C181 0.048(8) 0.037(5) 0.131(16) -0.036(7) 0.022(9) -0.012(5)
C182 0.135(9) 0.019(4) 0.112(8) 0.002(4) 0.009(6) 0.008(4)
C183 0.138(10) 0.025(4) 0.105(9) 0.007(4) 0.015(7) -0.002(4)
C184 0.136(9) 0.026(5) 0.117(9) 0.005(5) 0.008(7) 0.008(4)
C185 0.137(9) 0.057(6) 0.111(9) -0.003(5) 0.010(7) 0.010(5)
C186 0.046(5) 0.098(5) 0.079(7) 0.003(4) 0.030(5) -0.012(4)
C187 0.046(5) 0.098(5) 0.079(7) 0.003(4) 0.030(5) -0.012(4)
C188 0.046(5) 0.098(5) 0.079(7) 0.003(4) 0.030(5) -0.012(4)
C189 0.046(5) 0.098(5) 0.079(7) 0.003(4) 0.030(5) -0.012(4)
C190 0.036(5) 0.034(2) 0.052(4) -0.011(2) 0.008(4) 0.004(2)
C191 0.031(5) 0.033(2) 0.049(4) -0.010(2) 0.005(4) 0.003(2)
C192 0.044(6) 0.033(2) 0.053(4) -0.010(2) 0.013(4) 0.005(2)
C193 0.033(5) 0.033(2) 0.048(4) -0.011(2) 0.004(4) 0.002(2)
C194 0.031(5) 0.033(2) 0.049(4) -0.013(2) 0.001(3) 0.002(2)
C195 0.019(4) 0.032(2) 0.046(4) -0.014(2) -0.004(3) -0.001(2)
C196 0.032(4) 0.021(3) 0.041(5) 0.013(3) 0.011(3) 0.004(2)
C197 0.033(4) 0.038(4) 0.055(6) 0.001(3) 0.017(4) 0.001(3)
C198 0.032(4) 0.042(4) 0.054(6) 0.001(3) 0.018(4) 0.000(3)
C199 0.028(4) 0.043(4) 0.054(6) 0.001(3) 0.014(4) 0.003(3)
C200 0.026(4) 0.031(3) 0.046(6) 0.004(3) 0.011(4) 0.000(3)
C201 0.023(4) 0.022(3) 0.047(6) 0.009(3) 0.008(3) 0.006(2)
C202 0.014(6) 0.046(5) 0.011(7) -0.002(3) 0.005(5) 0.000(3)
C203 0.036(7) 0.026(4) 0.093(12) 0.009(5) -0.014(7) -0.008(4)
C204 0.042(8) 0.039(5) 0.040(9) 0.019(5) 0.013(7) -0.007(4)
C205 0.042(8) 0.034(4) 0.048(9) -0.001(4) -0.036(7) 0.000(4)
C206 0.029(6) 0.028(4) 0.041(8) 0.005(4) -0.002(6) -0.007(3)
C207 0.015(5) 0.026(4) 0.050(8) -0.008(4) 0.006(5) 0.006(3)
C208 0.025(4) 0.022(3) 0.032(5) -0.001(2) 0.000(4) 0.003(2)
C209 0.033(5) 0.023(2) 0.043(5) -0.001(3) -0.009(4) 0.003(2)
C210 0.044(6) 0.026(3) 0.057(6) -0.008(3) -0.016(5) 0.007(3)
C211 0.045(6) 0.021(3) 0.058(6) -0.005(3) -0.016(5) 0.003(3)
C212 0.038(5) 0.020(2) 0.050(5) -0.006(3) -0.009(4) 0.001(2)
C213 0.018(4) 0.016(2) 0.030(4) 0.003(2) 0.006(3) -0.0032(18)
C214 0.121(10) 0.061(4) 0.128(10) -0.034(5) 0.061(8) 0.020(4)
C215 0.121(10) 0.061(4) 0.128(10) -0.034(5) 0.061(8) 0.020(4)
C216 0.121(10) 0.061(4) 0.128(10) -0.034(5) 0.061(8) 0.020(4)
C217 0.121(10) 0.061(4) 0.128(10) -0.034(5) 0.061(8) 0.020(4)
C218 0.100(10) 0.167(11) 0.23(2) 0.046(12) 0.148(12) 0.054(7)
C219 0.100(10) 0.167(11) 0.23(2) 0.046(12) 0.148(12) 0.054(7)
C220 0.100(10) 0.167(11) 0.23(2) 0.046(12) 0.148(12) 0.054(7)
C221 0.100(10) 0.167(11) 0.23(2) 0.046(12) 0.148(12) 0.054(7)
C222 0.019(6) 0.036(5) 0.088(11) -0.006(5) -0.024(7) -0.003(4)
C223 0.027(8) 0.071(8) 0.142(18) 0.022(9) -0.046(10) 0.008(6)
C224 0.069(12) 0.074(8) 0.122(18) -0.001(9) -0.051(12) -0.005(7)
C225 0.032(8) 0.075(7) 0.033(9) -0.005(5) -0.009(7) 0.018(5)
C226 0.161(12) 0.064(4) 0.193(13) -0.008(6) -0.129(11) 0.053(6)
C227 0.161(12) 0.064(4) 0.193(13) -0.008(6) -0.129(11) 0.053(6)
C228 0.161(12) 0.064(4) 0.193(13) -0.008(6) -0.129(11) 0.053(6)
C229 0.161(12) 0.064(4) 0.193(13) -0.008(6) -0.129(11) 0.053(6)
C230 0.037(3) 0.031(3) 0.043(5) -0.011(3) -0.004(3) 0.007(2)
C231 0.039(4) 0.047(4) 0.047(5) -0.019(3) -0.006(3) 0.011(3)
C232 0.042(4) 0.091(7) 0.055(5) -0.035(4) -0.002(3) 0.003(4)
C233 0.041(4) 0.072(6) 0.045(5) -0.022(4) -0.002(3) 0.005(3)
C234 0.039(3) 0.045(4) 0.037(5) -0.007(3) -0.002(3) 0.006(2)
C235 0.037(3) 0.026(3) 0.034(5) -0.003(3) -0.004(3) 0.007(2)
C236 0.033(3) 0.042(2) 0.040(3) -0.0033(18) 0.006(3) 0.0037(16)
C237 0.033(3) 0.042(2) 0.040(3) -0.0033(18) 0.006(3) 0.0037(16)
C238 0.033(3) 0.042(2) 0.040(3) -0.0033(18) 0.006(3) 0.0037(16)
C239 0.033(3) 0.042(2) 0.040(3) -0.0033(18) 0.006(3) 0.0037(16)
C240 0.033(3) 0.042(2) 0.040(3) -0.0033(18) 0.006(3) 0.0037(16)
C241 0.033(3) 0.042(2) 0.040(3) -0.0033(18) 0.006(3) 0.0037(16)
C242 0.025(6) 0.027(4) 0.050(9) -0.009(4) 0.010(6) 0.013(3)
C243 0.051(8) 0.046(5) 0.025(8) 0.012(4) -0.014(7) -0.008(5)
C244 0.066(10) 0.045(6) 0.055(10) 0.024(5) -0.013(9) -0.002(5)
C245 0.047(8) 0.050(5) 0.031(8) -0.006(4) -0.017(7) -0.005(5)
C246 0.043(8) 0.036(4) 0.031(8) 0.015(4) 0.004(6) -0.005(4)
C247 0.043(7) 0.017(3) 0.009(6) 0.004(3) -0.007(5) 0.006(3)
C248 0.030(6) 0.049(4) 0.016(6) 0.001(3) 0.006(5) 0.008(3)
C249 0.055(8) 0.057(5) 0.076(10) -0.015(5) -0.043(8) 0.020(4)
C250 0.077(10) 0.058(5) 0.092(12) -0.013(5) -0.045(9) 0.010(5)
C251 0.068(8) 0.052(5) 0.056(9) -0.019(5) -0.024(7) 0.004(4)
C252 0.045(6) 0.041(4) 0.030(7) 0.005(3) -0.006(5) -0.002(3)
C253 0.032(6) 0.037(4) 0.041(7) 0.006(3) -0.017(6) 0.002(3)
C254 0.169(14) 0.167(10) 0.108(13) -0.107(9) -0.069(10) 0.035(10)
C255 0.171(14) 0.176(11) 0.112(14) -0.104(10) -0.070(11) 0.036(10)
C256 0.170(15) 0.169(10) 0.102(13) -0.109(9) -0.063(11) 0.036(10)
C257 0.170(14) 0.181(11) 0.109(14) -0.103(10) -0.070(10) 0.034(10)
C258 0.131(10) 0.113(7) 0.046(7) 0.015(5) 0.055(7) 0.020(6)
C259 0.131(10) 0.113(7) 0.046(7) 0.015(5) 0.055(7) 0.020(6)
C260 0.131(10) 0.113(7) 0.046(7) 0.015(5) 0.055(7) 0.020(6)
C261 0.131(10) 0.113(7) 0.046(7) 0.015(5) 0.055(7) 0.020(6)
C266 0.067(8) 0.105(7) 0.049(9) -0.011(5) -0.027(6) -0.009(6)
O63 0.037(4) 0.036(2) 0.038(4) -0.007(2) -0.006(3) 0.001(2)
O64 0.037(4) 0.036(2) 0.038(4) -0.007(2) -0.006(3) 0.001(2)
O66 0.037(4) 0.036(2) 0.038(4) -0.007(2) -0.006(3) 0.001(2)
O70 0.037(3) 0.031(2) 0.046(4) -0.0004(17) 0.000(3) 0.0058(17)
O72 0.037(3) 0.031(2) 0.046(4) -0.0004(17) 0.000(3) 0.0058(17)
O73 0.030(3) 0.037(2) 0.046(4) -0.012(3) -0.016(3) 0.0048(19)
O76 0.030(3) 0.037(2) 0.046(4) -0.012(3) -0.016(3) 0.0048(19)
O78 0.030(3) 0.037(2) 0.046(4) -0.012(3) -0.016(3) 0.0048(19)
O83 0.041(3) 0.035(2) 0.047(4) -0.0067(19) -0.007(3) 0.0024(16)
O87 0.041(3) 0.035(2) 0.047(4) -0.0067(19) -0.007(3) 0.0024(16)
C268 0.068(10) 0.107(7) 0.050(10) -0.009(6) -0.025(8) -0.006(6)
C270 0.063(9) 0.105(7) 0.039(10) -0.012(6) -0.033(8) -0.009(6)
C272 0.068(11) 0.106(8) 0.043(10) -0.008(6) -0.031(8) -0.002(7)
C273 0.037(4) 0.036(2) 0.038(4) -0.007(2) -0.006(3) 0.001(2)
O62 0.037(4) 0.036(2) 0.038(4) -0.007(2) -0.006(3) 0.001(2)
O67 0.037(4) 0.036(2) 0.038(4) -0.007(2) -0.006(3) 0.001(2)
O68 0.037(3) 0.031(2) 0.046(4) -0.0004(17) 0.000(3) 0.0058(17)
O69 0.037(3) 0.031(2) 0.046(4) -0.0004(17) 0.000(3) 0.0058(17)
O71 0.037(3) 0.031(2) 0.046(4) -0.0004(17) 0.000(3) 0.0058(17)
O74 0.030(3) 0.037(2) 0.046(4) -0.012(3) -0.016(3) 0.0048(19)
O75 0.030(3) 0.037(2) 0.046(4) -0.012(3) -0.016(3) 0.0048(19)
O77 0.030(3) 0.037(2) 0.046(4) -0.012(3) -0.016(3) 0.0048(19)
O80 0.041(3) 0.035(2) 0.047(4) -0.0067(19) -0.007(3) 0.0024(16)
O82 0.041(3) 0.035(2) 0.047(4) -0.0067(19) -0.007(3) 0.0024(16)
C267 0.076(12) 0.109(7) 0.051(9) -0.010(6) -0.022(7) -0.003(7)
C269 0.069(9) 0.111(8) 0.051(10) -0.012(6) -0.025(8) -0.007(6)
C271 0.067(11) 0.107(7) 0.050(10) -0.012(6) -0.029(8) -0.006(6)
C274 0.037(3) 0.031(2) 0.046(4) -0.0004(17) 0.000(3) 0.0058(17)
C275 0.030(3) 0.037(2) 0.046(4) -0.012(3) -0.016(3) 0.0048(19)
C276 0.041(3) 0.035(2) 0.047(4) -0.0067(19) -0.007(3) 0.0024(16)
Cl1 0.0382(16) 0.0350(10) 0.0352(19) -0.0027(9) 0.0012(14) 0.0033(8)
Cl2 0.0296(15) 0.0351(10) 0.0376(19) -0.0024(9) 0.0047(13) 0.0047(8)
Cl3 0.0382(16) 0.0342(10) 0.0409(19) -0.0051(9) 0.0019(14) 0.0031(8)
S1 0.0308(15) 0.0309(10) 0.053(2) -0.0007(9) -0.0081(15) 0.0066(8)
S2 0.0222(14) 0.0364(10) 0.0252(17) -0.0006(8) 0.0021(13) -0.0010(8)
S3 0.0303(15) 0.0293(10) 0.0344(19) 0.0038(9) 0.0008(13) 0.0013(8)
S4 0.0347(17) 0.0394(11) 0.035(2) -0.0065(10) 0.0048(15) 0.0005(9)
S5 0.0304(15) 0.0284(9) 0.0346(19) -0.0006(8) -0.0027(14) -0.0019(8)
S6 0.0282(15) 0.0309(10) 0.0360(19) -0.0008(9) 0.0041(13) 0.0030(8)
S7 0.0375(16) 0.0323(10) 0.039(2) -0.0017(9) -0.0066(14) 0.0026(9)
S8 0.0261(14) 0.0285(9) 0.0264(17) -0.0015(8) 0.0033(12) 0.0029(7)
S9 0.0316(16) 0.0401(11) 0.039(2) -0.0060(10) 0.0045(14) 0.0029(9)
S10 0.0328(16) 0.0265(9) 0.0387(19) 0.0021(8) -0.0051(14) 0.0030(8)
S11 0.0208(14) 0.0300(10) 0.0378(19) 0.0004(8) -0.0008(13) 0.0061(7)
S12 0.0367(16) 0.0279(9) 0.0330(18) 0.0036(8) -0.0049(14) -0.0018(8)
O1 0.023(4) 0.030(3) 0.017(5) 0.003(2) 0.009(3) 0.008(2)
O2 0.017(4) 0.024(3) 0.036(5) -0.001(2) 0.015(4) 0.005(2)
O3 0.016(4) 0.029(3) 0.028(5) 0.005(2) -0.002(3) -0.002(2)
O4 0.036(4) 0.024(2) 0.009(4) -0.003(2) 0.005(3) 0.004(2)
O5 0.022(4) 0.016(2) 0.062(6) -0.004(2) 0.003(4) 0.008(2)
O6 0.014(3) 0.023(2) 0.020(4) -0.004(2) -0.002(3) 0.005(2)
O7 0.032(4) 0.025(3) 0.024(5) -0.001(2) 0.011(3) -0.004(2)
O8 0.032(4) 0.016(2) 0.049(6) 0.008(2) 0.003(4) 0.007(2)
O9 0.031(4) 0.034(3) 0.013(5) 0.005(2) 0.002(4) 0.001(2)
O10 0.023(4) 0.029(3) 0.030(5) -0.002(2) 0.000(4) -0.002(2)
O11 0.013(3) 0.026(2) 0.014(4) -0.007(2) 0.002(3) 0.0002(19)
O12 0.023(4) 0.028(3) 0.029(5) -0.003(2) -0.008(4) 0.005(2)
O38 0.012(6) 0.010(4) 0.058(10) -0.004(4) -0.015(6) -0.004(3)
O88 0.041(3) 0.035(2) 0.047(4) -0.0067(19) -0.007(3) 0.0024(16)
O100 0.26(3) 0.201(14) 0.165(11) -0.026(9) 0.095(13) -0.077(14)
O101 0.124(8) 0.063(5) 0.092(6) 0.008(4) -0.001(5) -0.014(5)
O102 0.093(6) 0.083(6) 0.105(7) -0.012(4) 0.012(5) -0.011(5)
O103 0.124(10) 0.134(10) 0.096(7) -0.023(5) -0.053(6) -0.005(8)
O104 0.084(8) 0.068(4) 0.177(14) -0.006(6) 0.030(9) -0.002(4)
N100 0.052(6) 0.109(7) 0.116(10) 0.025(6) 0.001(6) 0.022(5)
N101 0.078(5) 0.041(4) 0.077(6) 0.003(3) -0.012(4) 0.002(3)
N102 0.053(5) 0.051(4) 0.085(6) -0.018(3) 0.000(4) 0.004(3)
N103 0.071(7) 0.076(6) 0.086(6) -0.013(4) -0.043(5) 0.014(4)
N104 0.055(7) 0.059(4) 0.090(8) -0.007(4) -0.008(6) -0.002(3)
C1 0.052(5) 0.024(3) 0.038(4) -0.010(2) 0.002(4) 0.012(3)
C2 0.093(8) 0.060(5) 0.042(4) -0.016(3) 0.002(4) 0.045(5)
C3 0.153(12) 0.130(12) 0.043(4) -0.023(4) -0.005(5) 0.111(12)
C4 0.080(7) 0.069(5) 0.041(4) -0.012(3) 0.008(4) 0.047(6)
C5 0.035(5) 0.037(3) 0.036(4) -0.004(2) 0.010(4) 0.011(3)
C6 0.036(5) 0.026(3) 0.038(4) -0.011(2) 0.004(4) 0.007(3)
C7 0.026(2) 0.050(2) 0.021(3) 0.0038(17) 0.015(2) 0.0127(15)
C8 0.026(2) 0.050(2) 0.021(3) 0.0038(17) 0.015(2) 0.0127(15)
C9 0.026(2) 0.050(2) 0.021(3) 0.0038(17) 0.015(2) 0.0127(15)
C10 0.026(2) 0.050(2) 0.021(3) 0.0038(17) 0.015(2) 0.0127(15)
C11 0.026(2) 0.050(2) 0.021(3) 0.0038(17) 0.015(2) 0.0127(15)
C12 0.026(2) 0.050(2) 0.021(3) 0.0038(17) 0.015(2) 0.0127(15)
C13 0.022(4) 0.058(4) 0.035(4) 0.009(3) 0.001(3) -0.005(3)
C14 0.030(4) 0.072(5) 0.031(5) 0.007(4) 0.002(4) -0.015(3)
C15 0.047(4) 0.075(5) 0.034(5) 0.010(4) -0.008(4) -0.028(4)
C16 0.038(4) 0.040(3) 0.026(4) -0.005(3) 0.000(3) -0.011(3)
C17 0.037(4) 0.040(4) 0.037(4) 0.006(3) -0.008(3) -0.011(3)
C18 0.019(3) 0.025(3) 0.031(4) -0.003(2) 0.005(3) 0.007(2)
C19 0.028(3) 0.051(2) 0.016(3) -0.0063(15) 0.000(2) 0.0063(16)
C20 0.028(3) 0.051(2) 0.016(3) -0.0063(15) 0.000(2) 0.0063(16)
C21 0.028(3) 0.051(2) 0.016(3) -0.0063(15) 0.000(2) 0.0063(16)
C22 0.028(3) 0.051(2) 0.016(3) -0.0063(15) 0.000(2) 0.0063(16)
C23 0.028(3) 0.051(2) 0.016(3) -0.0063(15) 0.000(2) 0.0063(16)
C24 0.028(3) 0.051(2) 0.016(3) -0.0063(15) 0.000(2) 0.0063(16)
C33 0.037(8) 0.074(7) 0.042(10) -0.016(6) -0.008(8) 0.028(5)
C34 0.048(11) 0.136(14) 0.075(17) -0.001(11) 0.024(11) -0.004(9)
C35 0.082(14) 0.092(10) 0.092(16) 0.005(9) -0.025(12) 0.049(9)
C36 0.014(7) 0.089(9) 0.101(15) -0.027(8) -0.005(9) 0.015(5)
C37 0.080(6) 0.138(7) 0.084(8) 0.050(6) -0.021(6) -0.075(6)
C38 0.080(6) 0.138(7) 0.084(8) 0.050(6) -0.021(6) -0.075(6)
C39 0.080(6) 0.138(7) 0.084(8) 0.050(6) -0.021(6) -0.075(6)
C40 0.080(6) 0.138(7) 0.084(8) 0.050(6) -0.021(6) -0.075(6)
C41 0.081(8) 0.074(5) 0.029(7) -0.004(4) 0.025(5) -0.017(4)
C48 0.028(2) 0.0262(16) 0.035(3) -0.0055(14) 0.005(2) 0.0052(14)
C49 0.028(2) 0.0262(16) 0.035(3) -0.0055(14) 0.005(2) 0.0052(14)
C50 0.028(2) 0.0262(16) 0.035(3) -0.0055(14) 0.005(2) 0.0052(14)
C51 0.028(2) 0.0262(16) 0.035(3) -0.0055(14) 0.005(2) 0.0052(14)
C52 0.028(2) 0.0262(16) 0.035(3) -0.0055(14) 0.005(2) 0.0052(14)
C53 0.028(2) 0.0262(16) 0.035(3) -0.0055(14) 0.005(2) 0.0052(14)
C54 0.023(5) 0.032(3) 0.036(4) -0.004(2) 0.006(3) -0.002(2)
C55 0.074(8) 0.040(3) 0.045(4) -0.010(2) 0.023(4) -0.022(4)
C56 0.051(7) 0.042(3) 0.042(4) -0.005(2) 0.016(4) -0.010(3)
C57 0.035(5) 0.039(3) 0.040(4) -0.003(2) 0.004(3) -0.001(3)
C58 0.023(5) 0.037(2) 0.036(4) -0.004(2) 0.004(3) 0.003(2)
C59 0.012(4) 0.030(2) 0.035(4) -0.003(2) -0.002(3) 0.007(2)
C60 0.032(3) 0.037(3) 0.022(4) -0.002(2) -0.001(3) 0.002(2)
C61 0.039(4) 0.052(4) 0.027(4) 0.007(3) -0.004(3) -0.005(3)
C62 0.043(4) 0.063(5) 0.030(4) 0.012(3) -0.007(3) -0.008(3)
C63 0.039(4) 0.052(4) 0.030(4) 0.011(3) -0.007(3) -0.003(3)
C64 0.030(3) 0.029(3) 0.021(4) -0.005(2) -0.001(3) 0.008(2)
C65 0.029(3) 0.027(3) 0.019(4) -0.004(2) 0.000(3) 0.008(2)
C66 0.015(4) 0.028(3) 0.040(4) -0.003(2) -0.012(3) 0.002(2)
C67 0.025(4) 0.048(4) 0.041(4) -0.002(2) -0.013(3) 0.016(3)
C68 0.047(5) 0.068(5) 0.046(4) -0.007(3) -0.014(4) 0.034(4)
C69 0.027(4) 0.036(3) 0.043(4) 0.001(2) -0.007(3) 0.010(3)
C70 0.023(4) 0.022(3) 0.042(4) -0.002(2) -0.008(3) 0.001(2)
C71 0.020(4) 0.026(3) 0.040(4) -0.002(2) -0.012(3) 0.003(2)
C72 0.070(9) 0.020(4) 0.049(9) -0.009(4) -0.016(7) 0.008(4)
C73 0.106(14) 0.027(5) 0.098(14) -0.005(6) -0.002(11) 0.018(6)
C74 0.085(10) 0.012(4) 0.100(12) -0.018(5) 0.000(9) 0.014(4)
C75 0.078(10) 0.023(4) 0.097(13) 0.002(5) -0.041(9) 0.013(5)
C76 0.154(11) 0.059(4) 0.130(11) 0.000(5) 0.023(8) -0.053(5)
C80 0.063(11) 0.065(7) 0.053(12) 0.028(7) -0.004(9) 0.002(6)
C81 0.052(12) 0.136(14) 0.066(15) 0.023(10) -0.033(11) -0.005(10)
C82 0.14(2) 0.097(13) 0.082(19) -0.001(11) 0.000(16) 0.028(12)
C83 0.075(11) 0.068(7) 0.054(11) 0.024(6) -0.056(9) -0.006(7)
C84 0.095(9) 0.098(6) 0.097(9) 0.006(5) -0.057(8) 0.044(5)
C85 0.092(10) 0.099(6) 0.098(10) 0.006(6) -0.058(8) 0.044(5)
C86 0.089(10) 0.110(7) 0.099(9) 0.003(5) -0.059(8) 0.048(6)
C87 0.100(9) 0.106(7) 0.104(10) -0.002(6) -0.051(8) 0.037(6)
C88 0.028(4) 0.031(3) 0.033(4) 0.000(2) -0.001(3) -0.006(2)
C89 0.044(5) 0.049(4) 0.034(4) -0.005(2) -0.005(3) 0.003(3)
C90 0.049(5) 0.058(4) 0.036(4) -0.009(2) -0.006(3) 0.008(4)
C91 0.041(5) 0.047(4) 0.034(4) -0.009(2) -0.005(3) 0.000(3)
C92 0.027(4) 0.031(3) 0.033(4) -0.005(2) -0.002(3) -0.009(2)
C93 0.030(4) 0.029(3) 0.032(4) -0.003(2) -0.002(3) -0.007(2)
C94 0.031(4) 0.032(3) 0.037(4) -0.007(2) -0.008(3) 0.018(2)
C95 0.090(8) 0.038(3) 0.039(4) -0.012(2) 0.004(4) -0.001(4)
C96 0.111(9) 0.044(3) 0.034(4) -0.011(3) 0.002(4) -0.013(4)
C97 0.067(6) 0.039(3) 0.028(4) -0.007(2) -0.015(3) -0.002(3)
C98 0.025(4) 0.037(3) 0.028(4) -0.006(2) -0.020(3) 0.010(2)
C99 0.019(4) 0.033(2) 0.035(4) -0.009(2) -0.013(3) 0.015(2)
C100 0.040(7) 0.022(4) 0.108(13) -0.013(5) -0.027(8) -0.003(4)
C101 0.031(7) 0.041(5) 0.068(11) -0.007(5) -0.020(7) -0.004(4)
C102 0.063(11) 0.038(5) 0.094(13) 0.002(6) -0.034(9) -0.011(5)
C103 0.027(7) 0.045(5) 0.042(9) 0.000(4) 0.012(6) -0.010(4)
C104 0.023(6) 0.041(5) 0.024(7) 0.001(4) -0.001(5) -0.009(4)
C105 0.018(6) 0.029(4) 0.029(7) 0.000(3) -0.004(5) 0.002(3)
C106 0.024(6) 0.031(4) 0.020(7) 0.008(3) 0.000(5) 0.007(3)
C107 0.032(7) 0.045(5) 0.050(10) 0.008(5) 0.002(7) -0.006(4)
C108 0.039(7) 0.046(5) 0.020(7) -0.007(4) -0.012(6) -0.010(4)
C109 0.048(8) 0.034(4) 0.046(9) 0.002(4) -0.026(7) 0.000(4)
C110 0.034(7) 0.028(4) 0.040(8) 0.006(4) -0.010(6) 0.001(3)
C111 0.041(7) 0.026(4) 0.012(6) 0.001(3) -0.012(5) 0.004(3)
C112 0.118(12) 0.191(11) 0.015(8) -0.018(6) -0.021(8) 0.040(8)
C113 0.125(12) 0.195(11) 0.030(10) -0.019(6) -0.014(9) 0.038(8)
C114 0.123(12) 0.202(12) 0.030(11) -0.027(7) -0.021(8) 0.044(9)
C115 0.120(12) 0.197(12) 0.026(10) -0.023(7) -0.022(8) 0.040(8)
C116 0.35(2) 0.085(7) 0.070(10) -0.011(6) -0.032(12) -0.064(9)
C117 0.35(2) 0.093(9) 0.071(9) -0.011(6) -0.036(12) -0.074(10)
C118 0.35(2) 0.101(8) 0.069(11) -0.009(7) -0.027(12) -0.055(10)
C119 0.35(2) 0.084(9) 0.088(11) -0.009(7) -0.032(12) -0.064(10)
C120 0.079(8) 0.068(5) 0.283(19) -0.010(8) -0.070(9) -0.041(5)
C121 0.084(8) 0.077(6) 0.286(19) -0.013(8) -0.072(10) -0.035(6)
C122 0.083(8) 0.075(6) 0.294(19) -0.016(8) -0.072(10) -0.037(6)
C123 0.091(9) 0.079(8) 0.287(19) -0.008(8) -0.066(10) -0.033(6)
C124 0.106(9) 0.100(6) 0.081(9) 0.005(5) -0.061(7) -0.041(6)
C125 0.123(10) 0.104(6) 0.090(10) 0.009(5) -0.055(8) -0.034(6)
C126 0.125(10) 0.107(7) 0.087(10) 0.007(6) -0.052(8) -0.034(6)
C127 0.112(9) 0.102(6) 0.071(9) 0.003(5) -0.061(7) -0.042(6)
C300 0.131(15) 0.164(11) 0.201(17) -0.044(12) 0.084(14) -0.044(12)
C301 0.039(7) 0.115(8) 0.085(10) 0.026(6) -0.022(7) 0.018(5)
C302 0.161(17) 0.149(10) 0.147(12) -0.011(8) 0.053(11) -0.028(10)
C303 0.077(5) 0.063(6) 0.070(8) 0.001(5) -0.006(5) 0.005(4)
C304 0.077(6) 0.036(4) 0.075(6) -0.003(3) -0.012(5) 0.000(4)
C305 0.082(5) 0.050(5) 0.090(6) 0.002(4) -0.003(4) 0.000(3)
C306 0.057(5) 0.080(7) 0.088(8) -0.008(5) -0.003(5) -0.006(4)
C307 0.054(5) 0.059(5) 0.083(7) -0.014(4) -0.004(5) 0.001(4)
C308 0.074(5) 0.054(5) 0.084(6) -0.016(3) -0.002(4) 0.005(4)
C309 0.087(7) 0.189(18) 0.081(7) -0.006(7) -0.047(6) -0.026(8)
C310 0.060(8) 0.117(10) 0.087(7) -0.026(6) -0.038(6) 0.018(7)
C311 0.099(7) 0.123(12) 0.086(6) -0.018(5) -0.037(5) -0.010(7)
C312 0.083(10) 0.072(7) 0.106(9) -0.003(5) 0.013(8) 0.007(6)
C313 0.049(7) 0.063(5) 0.077(9) -0.008(5) -0.020(6) 0.003(4)
C314 0.060(8) 0.063(4) 0.095(9) -0.004(4) -0.009(7) -0.003(3)
O13 0.059(4) 0.037(2) 0.038(4) -0.001(2) -0.015(3) 0.016(2)
O14 0.028(3) 0.037(3) 0.029(4) -0.007(2) -0.007(3) 0.010(2)
O17 0.028(3) 0.037(3) 0.029(4) -0.007(2) -0.007(3) 0.010(2)
O19 0.028(3) 0.037(3) 0.029(4) -0.007(2) -0.007(3) 0.010(2)
O20 0.037(4) 0.038(2) 0.029(4) -0.007(2) 0.006(3) -0.002(2)
O23 0.037(4) 0.038(2) 0.029(4) -0.007(2) 0.006(3) -0.002(2)
O25 0.037(4) 0.038(2) 0.029(4) -0.007(2) 0.006(3) -0.002(2)
O27 0.041(3) 0.034(2) 0.018(4) 0.003(2) 0.001(3) -0.006(2)
O28 0.041(3) 0.034(2) 0.018(4) 0.003(2) 0.001(3) -0.006(2)
O30 0.041(3) 0.034(2) 0.018(4) 0.003(2) 0.001(3) -0.006(2)
O32 0.059(4) 0.037(2) 0.038(4) -0.001(2) -0.015(3) 0.016(2)
O33 0.059(4) 0.037(2) 0.038(4) -0.001(2) -0.015(3) 0.016(2)
O36 0.012(6) 0.010(4) 0.058(10) -0.004(4) -0.015(6) -0.004(3)
O81 0.041(3) 0.035(2) 0.047(4) -0.0067(19) -0.007(3) 0.0024(16)
O84 0.041(3) 0.035(2) 0.047(4) -0.0067(19) -0.007(3) 0.0024(16)
O85 0.041(3) 0.035(2) 0.047(4) -0.0067(19) -0.007(3) 0.0024(16)
C42 0.081(8) 0.074(5) 0.029(7) -0.004(4) 0.025(5) -0.017(4)
C43 0.081(8) 0.074(5) 0.029(7) -0.004(4) 0.025(5) -0.017(4)
C44 0.081(8) 0.074(5) 0.029(7) -0.004(4) 0.025(5) -0.017(4)
C78 0.154(11) 0.059(4) 0.130(11) 0.000(5) 0.023(8) -0.053(5)
C79 0.154(11) 0.059(4) 0.130(11) 0.000(5) 0.023(8) -0.053(5)
C130 0.041(3) 0.034(2) 0.018(4) 0.003(2) 0.001(3) -0.006(2)
C131 0.059(4) 0.037(2) 0.038(4) -0.001(2) -0.015(3) 0.016(2)
O13A 0.059(4) 0.037(2) 0.038(4) -0.001(2) -0.015(3) 0.016(2)
O15 0.028(3) 0.037(3) 0.029(4) -0.007(2) -0.007(3) 0.010(2)
O16 0.028(3) 0.037(3) 0.029(4) -0.007(2) -0.007(3) 0.010(2)
O18 0.028(3) 0.037(3) 0.029(4) -0.007(2) -0.007(3) 0.010(2)
O21 0.037(4) 0.038(2) 0.029(4) -0.007(2) 0.006(3) -0.002(2)
O22 0.037(4) 0.038(2) 0.029(4) -0.007(2) 0.006(3) -0.002(2)
O24 0.037(4) 0.038(2) 0.029(4) -0.007(2) 0.006(3) -0.002(2)
O26 0.041(3) 0.034(2) 0.018(4) 0.003(2) 0.001(3) -0.006(2)
O29 0.041(3) 0.034(2) 0.018(4) 0.003(2) 0.001(3) -0.006(2)
O31 0.041(3) 0.034(2) 0.018(4) 0.003(2) 0.001(3) -0.006(2)
O34 0.012(6) 0.010(4) 0.058(10) -0.004(4) -0.015(6) -0.004(3)
O37 0.012(6) 0.010(4) 0.058(10) -0.004(4) -0.015(6) -0.004(3)
O43 0.059(4) 0.037(2) 0.038(4) -0.001(2) -0.015(3) 0.016(2)
O65 0.037(4) 0.036(2) 0.038(4) -0.007(2) -0.006(3) 0.001(2)
O86 0.041(3) 0.035(2) 0.047(4) -0.0067(19) -0.007(3) 0.0024(16)
C45 0.081(8) 0.074(5) 0.029(7) -0.004(4) 0.025(5) -0.017(4)
C46 0.081(8) 0.074(5) 0.029(7) -0.004(4) 0.025(5) -0.017(4)
C47 0.081(8) 0.074(5) 0.029(7) -0.004(4) 0.025(5) -0.017(4)
C77 0.154(11) 0.059(4) 0.130(11) 0.000(5) 0.023(8) -0.053(5)
C128 0.028(3) 0.037(3) 0.029(4) -0.007(2) -0.007(3) 0.010(2)
C129 0.037(4) 0.038(2) 0.029(4) -0.007(2) 0.006(3) -0.002(2)
O35 0.012(6) 0.010(4) 0.058(10) -0.004(4) -0.015(6) -0.004(3)

loop_
_atom_type_symbol
_atom_type_description
_atom_type_scat_dispersion_real
_atom_type_scat_dispersion_imag
_atom_type_scat_source
C C 0.0181 0.0091 'International Tables Vol C Tables 4.2.6.8 and 6.1.1.4'
H H 0.0000 0.0000 'International Tables Vol C Tables 4.2.6.8 and 6.1.1.4'
Cl Cl 0.3639 0.7018 'International Tables Vol C Tables 4.2.6.8 and 6.1.1.4'
Cu Cu -1.9646 0.5888 'International Tables Vol C Tables 4.2.6.8 and 6.1.1.4'
N N 0.0311 0.0180 'International Tables Vol C Tables 4.2.6.8 and 6.1.1.4'
O O 0.0492 0.0322 'International Tables Vol C Tables 4.2.6.8 and 6.1.1.4'
S S 0.3331 0.5567 'International Tables Vol C Tables 4.2.6.8 and 6.1.1.4'

loop_
_geom_angle_atom_site_label_1
_geom_angle_atom_site_label_2
_geom_angle_atom_site_label_3
_geom_angle
_geom_angle_site_symmetry_1
_geom_angle_site_symmetry_3
_geom_angle_publ_flag
S1 Cu1 Cl1 159.26(10) . . ?
O1 Cu1 Cl1 85.46(18) . . ?
O1 Cu1 S1 80.09(19) . . ?
O1 Cu1 O13 92.5(5) . . ?
O1 Cu1 O15 173.2(3) . . ?
O2 Cu1 Cl1 85.16(18) . . ?
O2 Cu1 S1 81.56(19) . . ?
O2 Cu1 O1 95.6(3) . . ?
O2 Cu1 O13 170.8(6) . . ?
O2 Cu1 O15 88.8(4) . . ?
O13 Cu1 Cl1 91.1(4) . . ?
O13 Cu1 S1 104.2(5) . . ?
O14 Cu1 Cl1 102.3(10) . . ?
O14 Cu1 S1 95.1(10) . . ?
O14 Cu1 O1 165.9(10) . . ?
O14 Cu1 O2 96.8(10) . . ?
O14 Cu1 O13 75.8(11) . . ?
O13A Cu1 Cl1 92.7(14) . . ?
O13A Cu1 S1 104.8(15) . . ?
O13A Cu1 O1 102.2(14) . . ?
O13A Cu1 O2 161.8(15) . . ?
O13A Cu1 O15 73.1(14) . . ?
O15 Cu1 Cl1 89.8(3) . . ?
O15 Cu1 S1 105.7(3) . . ?
S2 Cu2 Cl1 159.79(12) . . ?
O2 Cu2 Cl1 85.4(2) . . ?
O2 Cu2 S2 81.4(2) . . ?
O2 Cu2 O30 171.3(3) . . ?
O2 Cu2 O18 90.6(3) . . ?
O3 Cu2 Cl1 83.70(19) . . ?
O3 Cu2 S2 82.08(19) . . ?
O3 Cu2 O2 94.2(3) . . ?
O3 Cu2 O30 93.7(3) . . ?
O3 Cu2 O18 172.4(4) . . ?
O19 Cu2 Cl1 94.6(11) . . ?
O19 Cu2 S2 102.7(11) . . ?
O19 Cu2 O2 100.0(9) . . ?
O19 Cu2 O3 165.6(9) . . ?
O19 Cu2 O30 72.0(9) . . ?
O30 Cu2 Cl1 91.7(3) . . ?
O30 Cu2 S2 103.4(3) . . ?
O18 Cu2 Cl1 90.8(3) . . ?
O18 Cu2 S2 104.5(3) . . ?
O31 Cu2 Cl1 103.3(10) . . ?
O31 Cu2 S2 94.4(10) . . ?
O31 Cu2 O2 158.8(9) . . ?
O31 Cu2 O3 105.8(9) . . ?
O31 Cu2 O18 70.3(9) . . ?
Cl1 Cu3 Cu5 104.40(8) . 2_566 ?
S3 Cu3 Cu5 94.23(7) . 2_566 ?
S3 Cu3 Cl1 161.35(10) . . ?
O3 Cu3 Cu5 135.0(2) . 2_566 ?
O3 Cu3 Cl1 84.50(18) . . ?
O3 Cu3 S3 81.60(19) . . ?
O3 Cu3 O28 93.3(4) . . ?
O3 Cu3 O22 173.7(5) . 2_566 ?
O4 Cu3 Cu5 131.3(2) . 2_566 ?
O4 Cu3 Cl1 85.78(18) . . ?
O4 Cu3 S3 82.55(19) . . ?
O4 Cu3 O3 92.8(3) . . ?
O4 Cu3 O28 173.3(4) . . ?
O4 Cu3 O22 91.5(4) . 2_566 ?
O23 Cu3 Cu5 32.5(11) 2_566 2_566 ?
O23 Cu3 Cl1 96.6(12) 2_566 . ?
O23 Cu3 S3 99.7(13) 2_566 . ?
O23 Cu3 O3 167.3(12) 2_566 . ?
O23 Cu3 O4 99.9(12) 2_566 . ?
O23 Cu3 O28 74.0(12) 2_566 . ?
O28 Cu3 Cu5 43.3(3) . 2_566 ?
O28 Cu3 Cl1 92.1(3) . . ?
O28 Cu3 S3 101.0(3) . . ?
O22 Cu3 Cu5 41.9(3) 2_566 2_566 ?
O22 Cu3 Cl1 91.2(3) 2_566 . ?
O22 Cu3 S3 103.6(4) 2_566 . ?
O29 Cu3 Cu5 32.2(12) . 2_566 ?
O29 Cu3 Cl1 102.1(10) . . ?
O29 Cu3 S3 93.1(11) . . ?
O29 Cu3 O3 103.0(12) . . ?
O29 Cu3 O4 162.9(11) . . ?
O29 Cu3 O22 73.4(12) . 2_566 ?
Cl2 Cu4 Cu9 102.82(7) . 2_566 ?
S5 Cu4 Cu9 99.01(8) . 2_566 ?
S5 Cu4 Cl2 158.16(10) . . ?
O5 Cu4 Cu9 129.9(3) . 2_566 ?
O5 Cu4 Cl2 85.16(19) . . ?
O5 Cu4 S5 81.36(17) . . ?
O5 Cu4 O6 95.9(3) . . ?
O5 Cu4 O27 169.6(4) . 2_566 ?
O5 Cu4 O33 90.2(3) . 2_566 ?
O6 Cu4 Cu9 133.77(18) . 2_566 ?
O6 Cu4 Cl2 84.14(17) . . ?
O6 Cu4 S5 80.27(16) . . ?
O6 Cu4 O27 93.4(4) . 2_566 ?
O27 Cu4 Cu9 41.6(4) 2_566 2_566 ?
O27 Cu4 Cl2 91.2(3) 2_566 . ?
O27 Cu4 S5 104.8(3) 2_566 . ?
O33 Cu4 Cu9 41.3(2) 2_566 2_566 ?
O33 Cu4 Cl2 90.4(2) 2_566 . ?
O33 Cu4 S5 106.7(2) 2_566 . ?
O33 Cu4 O6 171.4(3) 2_566 . ?
O33 Cu4 O27 80.1(5) 2_566 2_566 ?
O26 Cu4 Cu9 32.6(14) 2_566 2_566 ?
O26 Cu4 Cl2 99.1(10) 2_566 . ?
O26 Cu4 S5 99.0(10) 2_566 . ?
O26 Cu4 O5 162.5(14) 2_566 . ?
O26 Cu4 O6 101.4(14) 2_566 . ?
Cl2 Cu5 Cu3 103.34(7) . 2_566 ?
S6 Cu5 Cu3 96.61(8) . 2_566 ?
S6 Cu5 Cl2 160.03(9) . . ?
O6 Cu5 Cu3 132.47(18) . 2_566 ?
O6 Cu5 Cl2 86.3(2) . . ?
O6 Cu5 S6 80.9(2) . . ?
O6 Cu5 O7 93.0(3) . . ?
O6 Cu5 O28 92.5(4) . 2_566 ?
O6 Cu5 O22 173.5(4) . . ?
O7 Cu5 Cu3 133.8(2) . 2_566 ?
O7 Cu5 Cl2 84.7(2) . . ?
O7 Cu5 S6 80.75(19) . . ?
O7 Cu5 O28 172.5(3) . 2_566 ?
O7 Cu5 O22 92.8(4) . . ?
O23 Cu5 Cu3 32.2(13) . 2_566 ?
O23 Cu5 Cl2 96.7(13) . . ?
O23 Cu5 S6 99.7(13) . . ?
O23 Cu5 O6 164.6(13) . . ?
O23 Cu5 O7 102.3(13) . . ?
O23 Cu5 O28 72.4(14) . 2_566 ?
O28 Cu5 Cu3 41.9(3) 2_566 2_566 ?
O28 Cu5 Cl2 90.6(3) 2_566 . ?
O28 Cu5 S6 105.1(3) 2_566 . ?
O22 Cu5 Cu3 42.4(4) . 2_566 ?
O22 Cu5 Cl2 91.4(4) . . ?
O22 Cu5 S6 102.9(4) . . ?
O29 Cu5 Cu3 32.2(12) 2_566 2_566 ?
O29 Cu5 Cl2 100.3(11) 2_566 . ?
O29 Cu5 S6 97.1(11) 2_566 . ?
O29 Cu5 O6 100.5(12) 2_566 . ?
O29 Cu5 O7 165.8(13) 2_566 . ?
O29 Cu5 O22 73.9(12) 2_566 . ?
S7 Cu6 Cl2 160.53(8) . . ?
O7 Cu6 Cl2 84.6(2) . . ?
O7 Cu6 S7 82.6(2) . . ?
O7 Cu6 O8 93.0(3) . . ?
O7 Cu6 O16 172.6(3) . . ?
O7 Cu6 O21 90.8(3) . . ?
O8 Cu6 Cl2 84.2(2) . . ?
O8 Cu6 S7 81.9(2) . . ?
O8 Cu6 O16 92.4(4) . . ?
O8 Cu6 O21 174.4(4) . . ?
O17 Cu6 Cl2 99.6(12) . . ?
O17 Cu6 S7 96.8(11) . . ?
O17 Cu6 O7 164.0(13) . . ?
O17 Cu6 O8 102.8(13) . . ?
O17 Cu6 O20 57.9(16) . . ?
O20 Cu6 Cl2 97.3(12) . . ?
O20 Cu6 S7 100.3(12) . . ?
O20 Cu6 O7 106.4(10) . . ?
O20 Cu6 O8 160.6(10) . . ?
O16 Cu6 Cl2 91.0(3) . . ?
O16 Cu6 S7 103.1(3) . . ?
O16 Cu6 O21 83.4(4) . . ?
O21 Cu6 Cl2 92.1(4) . . ?
O21 Cu6 S7 102.7(4) . . ?
S8 Cu7 Cl2 159.13(9) . . ?
O5 Cu7 Cl2 84.6(2) . . ?
O5 Cu7 S8 81.90(18) . . ?
O5 Cu7 O13 90.2(5) . . ?
O5 Cu7 O15 171.6(3) . . ?
O8 Cu7 Cl2 84.8(2) . . ?
O8 Cu7 S8 80.5(2) . . ?
O8 Cu7 O5 94.7(3) . . ?
O8 Cu7 O13 173.5(4) . . ?
O8 Cu7 O15 91.0(4) . . ?
O13 Cu7 Cl2 91.4(5) . . ?
O13 Cu7 S8 104.5(5) . . ?
O14 Cu7 Cl2 103.0(9) . . ?
O14 Cu7 S8 94.8(9) . . ?
O14 Cu7 O5 161.2(11) . . ?
O14 Cu7 O8 103.0(11) . . ?
O14 Cu7 O13 72.7(12) . . ?
O13A Cu7 Cl2 92.0(19) . . ?
O13A Cu7 S8 105.4(18) . . ?
O13A Cu7 O5 97.1(15) . . ?
O13A Cu7 O8 167.4(13) . . ?
O13A Cu7 O15 76.8(15) . . ?
O15 Cu7 Cl2 89.7(3) . . ?
O15 Cu7 S8 105.2(3) . . ?
S9 Cu8 Cl3 159.46(10) . . ?
O9 Cu8 Cl3 83.0(2) . . ?
O9 Cu8 S9 83.7(2) . . ?
O9 Cu8 O10 95.3(3) . . ?
O9 Cu8 O32 172.0(4) . . ?
O9 Cu8 O24 91.4(3) . . ?
O10 Cu8 Cl3 84.1(2) . . ?
O10 Cu8 S9 81.6(2) . . ?
O10 Cu8 O32 90.0(4) . . ?
O10 Cu8 O24 171.5(4) . . ?
O25 Cu8 Cl3 100.7(12) . . ?
O25 Cu8 S9 97.5(12) . . ?
O25 Cu8 O9 102.8(11) . . ?
O25 Cu8 O10 161.7(11) . . ?
O25 Cu8 O32 72.3(11) . . ?
O32 Cu8 Cl3 91.5(4) . . ?
O32 Cu8 S9 103.1(4) . . ?
O24 Cu8 Cl3 91.5(3) . . ?
O24 Cu8 S9 104.4(3) . . ?
O43 Cu8 Cl3 96.8(13) . . ?
O43 Cu8 S9 100.6(13) . . ?
O43 Cu8 O9 162.3(10) . . ?
O43 Cu8 O10 102.3(10) . . ?
O43 Cu8 O24 70.9(10) . . ?
S10 Cu9 Cl3 160.38(10) . . ?
O10 Cu9 Cl3 84.96(17) . . ?
O10 Cu9 S10 82.44(18) . . ?
O10 Cu9 O11 94.0(3) . . ?
O10 Cu9 O27 173.0(4) . . ?
O10 Cu9 O33 92.8(3) . . ?
O11 Cu9 Cl3 84.62(15) . . ?
O11 Cu9 S10 81.33(16) . . ?
O11 Cu9 O27 92.0(4) . . ?
O11 Cu9 O33 172.3(3) . . ?
O27 Cu9 Cl3 91.9(3) . . ?
O27 Cu9 S10 102.2(3) . . ?
O33 Cu9 Cl3 92.4(2) . . ?
O33 Cu9 S10 103.2(2) . . ?
O33 Cu9 O27 81.0(5) . . ?
O26 Cu9 Cl3 100.1(10) . . ?
O26 Cu9 S10 95.7(11) . . ?
O26 Cu9 O10 165.8(13) . . ?
O26 Cu9 O11 99.6(14) . . ?
S11 Cu10 Cl3 159.71(11) . . ?
O11 Cu10 Cl3 85.25(18) . . ?
O11 Cu10 S11 80.52(18) . . ?
O11 Cu10 O12 94.1(3) . . ?
O11 Cu10 O30 93.1(3) . . ?
O11 Cu10 O18 173.1(3) . . ?
O12 Cu10 Cl3 85.5(2) . . ?
O12 Cu10 S11 81.2(2) . . ?
O12 Cu10 O30 171.8(3) . . ?
O12 Cu10 O18 90.3(3) . . ?
O19 Cu10 Cl3 93.3(11) . . ?
O19 Cu10 S11 103.7(11) . . ?
O19 Cu10 O11 167.1(11) . . ?
O19 Cu10 O12 98.6(11) . . ?
O19 Cu10 O30 74.1(11) . . ?
O30 Cu10 Cl3 91.2(3) . . ?
O30 Cu10 S11 103.9(3) . . ?
O18 Cu10 Cl3 89.9(3) . . ?
O18 Cu10 S11 105.4(3) . . ?
O31 Cu10 Cl3 102.3(13) . . ?
O31 Cu10 S11 94.2(13) . . ?
O31 Cu10 O11 98.9(12) . . ?
O31 Cu10 O12 165.3(13) . . ?
O31 Cu10 O18 77.4(12) . . ?
S12 Cu11 Cl3 157.64(9) . . ?
O9 Cu11 Cl3 83.40(19) . . ?
O9 Cu11 S12 80.9(2) . . ?
O9 Cu11 O12 95.6(3) . . ?
O9 Cu11 O16 170.6(4) . . ?
O9 Cu11 O21 91.5(4) . . ?
O12 Cu11 Cl3 85.32(19) . . ?
O12 Cu11 S12 80.4(2) . . ?
O12 Cu11 O16 89.5(3) . . ?
O12 Cu11 O21 171.5(4) . . ?
O17 Cu11 Cl3 97.9(10) . . ?
O17 Cu11 S12 101.8(10) . . ?
O17 Cu11 O9 162.7(11) . . ?
O17 Cu11 O12 101.8(11) . . ?
O20 Cu11 Cl3 94.5(13) . . ?
O20 Cu11 S12 104.6(14) . . ?
O20 Cu11 O9 103.7(13) . . ?
O20 Cu11 O12 160.6(14) . . ?
O20 Cu11 O17 59.0(16) . . ?
O16 Cu11 Cl3 89.2(3) . . ?
O16 Cu11 S12 107.7(3) . . ?
O21 Cu11 Cl3 90.9(3) . . ?
O21 Cu11 S12 105.4(4) . . ?
O21 Cu11 O16 82.9(4) . . ?
S4 Cu12 Cl1 158.59(10) 2_566 2_566 ?
O1 Cu12 Cl1 84.7(2) 2_566 2_566 ?
O1 Cu12 S4 81.5(2) 2_566 2_566 ?
O1 Cu12 O32 90.9(3) 2_566 . ?
O1 Cu12 O24 173.1(4) 2_566 . ?
O4 Cu12 Cl1 83.5(2) 2_566 2_566 ?
O4 Cu12 S4 81.3(2) 2_566 2_566 ?
O4 Cu12 O1 93.8(3) 2_566 2_566 ?
O4 Cu12 O32 171.6(4) 2_566 . ?
O4 Cu12 O24 91.1(3) 2_566 . ?
O25 Cu12 Cl1 100.7(11) . 2_566 ?
O25 Cu12 S4 98.0(11) . 2_566 ?
O25 Cu12 O1 159.4(9) . 2_566 ?
O25 Cu12 O4 106.4(9) . 2_566 ?
O25 Cu12 O32 69.5(10) . . ?
O32 Cu12 Cl1 90.0(4) . 2_566 ?
O32 Cu12 S4 106.4(4) . 2_566 ?
O24 Cu12 Cl1 91.1(3) . 2_566 ?
O24 Cu12 S4 104.1(3) . 2_566 ?
O43 Cu12 Cl1 94.9(13) . 2_566 ?
O43 Cu12 S4 103.8(13) . 2_566 ?
O43 Cu12 O1 101.4(10) . 2_566 ?
O43 Cu12 O4 164.4(10) . 2_566 ?
O43 Cu12 O24 73.4(10) . . ?
S14 Cu13 Cl4 158.73(9) . 2_657 ?
O51 Cu13 Cl4 84.33(18) . 2_657 ?
O51 Cu13 S14 82.15(17) . . ?
O51 Cu13 O52 95.0(3) . . ?
O51 Cu13 O69 170.9(5) . . ?
O51 Cu13 O80 89.9(4) . 2_657 ?
O52 Cu13 Cl4 84.18(18) . 2_657 ?
O52 Cu13 S14 80.73(17) . . ?
O52 Cu13 O69 92.3(5) . . ?
O52 Cu13 O80 172.7(4) . 2_657 ?
O70 Cu13 Cl4 98.4(10) . 2_657 ?
O70 Cu13 S14 98.8(11) . . ?
O70 Cu13 O51 165.5(16) . . ?
O70 Cu13 O52 99.4(17) . . ?
O69 Cu13 Cl4 91.0(3) . 2_657 ?
O69 Cu13 S14 104.5(3) . . ?
O69 Cu13 O80 82.3(6) . 2_657 ?
O80 Cu13 Cl4 90.9(3) 2_657 2_657 ?
O80 Cu13 S14 105.4(3) 2_657 . ?
O81 Cu13 Cl4 93.1(11) 2_657 2_657 ?
O81 Cu13 S14 105.6(11) 2_657 . ?
O81 Cu13 O51 101.7(12) 2_657 . ?
O81 Cu13 O52 162.8(12) 2_657 . ?
O81 Cu13 O70 64(2) 2_657 . ?
S15 Cu14 Cl4 160.34(9) . 2_657 ?
O52 Cu14 Cl4 86.2(2) . 2_657 ?
O52 Cu14 S15 81.3(2) . . ?
O52 Cu14 O53 92.7(3) . . ?
O52 Cu14 O63 173.9(5) . . ?
O52 Cu14 O68 93.9(3) . . ?
O53 Cu14 Cl4 84.4(2) . 2_657 ?
O53 Cu14 S15 81.08(19) . . ?
O53 Cu14 O63 92.2(4) . . ?
O53 Cu14 O68 172.3(2) . . ?
O63 Cu14 Cl4 90.7(4) . 2_657 ?
O63 Cu14 S15 103.0(4) . . ?
O62 Cu14 Cl4 97.2(13) . 2_657 ?
O62 Cu14 S15 98.5(13) . . ?
O62 Cu14 O52 166.3(13) . . ?
O62 Cu14 O53 100.9(13) . . ?
O62 Cu14 O68 72.8(14) . . ?
O68 Cu14 Cl4 92.0(2) . 2_657 ?
O68 Cu14 S15 103.9(2) . . ?
Cl5 Cu15 Cu19 104.90(8) . 2_657 ?
S17 Cu15 Cu19 95.12(8) . 2_657 ?
S17 Cu15 Cl5 159.98(10) . . ?
O54 Cu15 Cu19 132.6(2) . 2_657 ?
O54 Cu15 Cl5 83.0(2) . . ?
O54 Cu15 S17 83.4(2) . . ?
O54 Cu15 O66 170.5(4) . 2_657 ?
O54 Cu15 O82 91.1(3) . 2_657 ?
O55 Cu15 Cu19 133.74(17) . 2_657 ?
O55 Cu15 Cl5 83.9(2) . . ?
O55 Cu15 S17 82.2(2) . . ?
O55 Cu15 O54 93.2(3) . . ?
O55 Cu15 O66 92.1(3) . 2_657 ?
O55 Cu15 O82 173.0(4) . 2_657 ?
O66 Cu15 Cu19 43.9(3) 2_657 2_657 ?
O66 Cu15 Cl5 89.6(3) 2_657 . ?
O66 Cu15 S17 105.2(3) 2_657 . ?
O83 Cu15 Cu19 28.7(9) 2_657 2_657 ?
O83 Cu15 Cl5 104.3(13) 2_657 . ?
O83 Cu15 S17 93.2(13) 2_657 . ?
O83 Cu15 O54 104.0(9) 2_657 . ?
O83 Cu15 O55 161.7(10) 2_657 . ?
O83 Cu15 O66 72.0(9) 2_657 2_657 ?
O67 Cu15 Cu19 29.9(10) 2_657 2_657 ?
O67 Cu15 Cl5 101.3(12) 2_657 . ?
O67 Cu15 S17 96.1(12) 2_657 . ?
O67 Cu15 O54 162.5(10) 2_657 . ?
O67 Cu15 O55 104.1(10) 2_657 . ?
O67 Cu15 O82 72.0(10) 2_657 2_657 ?
O82 Cu15 Cu19 43.2(3) 2_657 2_657 ?
O82 Cu15 Cl5 91.0(4) 2_657 . ?
O82 Cu15 S17 103.9(4) 2_657 . ?
S18 Cu16 Cl5 159.03(8) . . ?
O55 Cu16 Cl5 84.9(2) . . ?
O55 Cu16 S18 80.7(2) . . ?
O55 Cu16 O64 91.4(4) . 2_657 ?
O55 Cu16 O75 172.6(4) . . ?
O56 Cu16 Cl5 84.8(2) . . ?
O56 Cu16 S18 82.0(2) . . ?
O56 Cu16 O55 96.9(3) . . ?
O56 Cu16 O64 169.8(4) . 2_657 ?
O56 Cu16 O75 88.4(4) . . ?
O64 Cu16 Cl5 90.1(3) 2_657 . ?
O64 Cu16 S18 105.3(3) 2_657 . ?
O76 Cu16 Cl5 92.4(16) . . ?
O76 Cu16 S18 104.9(16) . . ?
O76 Cu16 O55 166.8(14) . . ?
O76 Cu16 O56 95.7(14) . . ?
O76 Cu16 O64 75.7(14) . 2_657 ?
O75 Cu16 Cl5 90.6(4) . . ?
O75 Cu16 S18 105.2(4) . . ?
O65 Cu16 Cl5 101.4(11) 2_657 . ?
O65 Cu16 S18 96.4(12) 2_657 . ?
O65 Cu16 O55 101.9(13) 2_657 . ?
O65 Cu16 O56 160.5(12) 2_657 . ?
O65 Cu16 O75 73.3(13) 2_657 . ?
S19 Cu17 Cl5 158.25(11) . . ?
O56 Cu17 Cl5 84.5(2) . . ?
O56 Cu17 S19 82.0(2) . . ?
O56 Cu17 O57 96.6(3) . . ?
O56 Cu17 O71 170.2(3) . . ?
O56 Cu17 O74 88.4(4) . . ?
O57 Cu17 Cl5 84.3(2) . . ?
O57 Cu17 S19 80.4(2) . . ?
O57 Cu17 O71 90.4(3) . . ?
O57 Cu17 O74 171.7(3) . . ?
O72 Cu17 Cl5 101.3(12) . . ?
O72 Cu17 S19 96.6(12) . . ?
O72 Cu17 O56 162.6(11) . . ?
O72 Cu17 O57 100.3(10) . . ?
O72 Cu17 O73 64.0(15) . . ?
O73 Cu17 Cl5 95.2(11) . . ?
O73 Cu17 S19 103.8(10) . . ?
O73 Cu17 O56 99.3(11) . . ?
O73 Cu17 O57 164.0(11) . . ?
O71 Cu17 Cl5 89.4(3) . . ?
O71 Cu17 S19 106.0(3) . . ?
O71 Cu17 O74 83.9(4) . . ?
O74 Cu17 Cl5 89.6(3) . . ?
O74 Cu17 S19 107.0(3) . . ?
S20 Cu18 Cl5 160.21(10) . . ?
O54 Cu18 Cl5 84.45(17) . . ?
O54 Cu18 S20 81.73(17) . . ?
O54 Cu18 O57 95.6(3) . . ?
O54 Cu18 O69 171.4(4) . . ?
O54 Cu18 O80 90.4(4) . 2_657 ?
O57 Cu18 Cl5 85.01(16) . . ?
O57 Cu18 S20 82.32(17) . . ?
O57 Cu18 O69 90.8(5) . . ?
O57 Cu18 O80 172.8(4) . 2_657 ?
O70 Cu18 Cl5 98.0(10) . . ?
O70 Cu18 S20 98.7(10) . . ?
O70 Cu18 O54 166.5(14) . . ?
O70 Cu18 O57 97.9(15) . . ?
O69 Cu18 Cl5 90.5(3) . . ?
O69 Cu18 S20 104.8(3) . . ?
O80 Cu18 Cl5 91.7(3) 2_657 . ?
O80 Cu18 S20 102.5(3) 2_657 . ?
O80 Cu18 O69 82.9(6) 2_657 . ?
O81 Cu18 Cl5 94.5(10) 2_657 . ?
O81 Cu18 S20 102.6(10) 2_657 . ?
O81 Cu18 O54 104.5(13) 2_657 . ?
O81 Cu18 O57 159.7(14) 2_657 . ?
O81 Cu18 O70 62.1(19) 2_657 . ?
S21 Cu19 Cl6 158.05(10) . . ?
O58 Cu19 Cl6 84.8(2) . . ?
O58 Cu19 S21 81.0(2) . . ?
O58 Cu19 O59 95.1(3) . . ?
O58 Cu19 O66 170.3(4) . . ?
O58 Cu19 O82 91.8(3) . . ?
O59 Cu19 Cl6 83.8(2) . . ?
O59 Cu19 S21 80.8(2) . . ?
O59 Cu19 O66 91.4(3) . . ?
O59 Cu19 O82 170.1(4) . . ?
O66 Cu19 Cl6 88.8(3) . . ?
O66 Cu19 S21 107.1(3) . . ?
O83 Cu19 Cl6 102.0(14) . . ?
O83 Cu19 S21 97.0(14) . . ?
O83 Cu19 O58 100.6(11) . . ?
O83 Cu19 O59 163.7(11) . . ?
O83 Cu19 O66 73.6(11) . . ?
O67 Cu19 Cl6 99.7(12) . . ?
O67 Cu19 S21 98.8(12) . . ?
O67 Cu19 O58 162.4(9) . . ?
O67 Cu19 O59 102.3(10) . . ?
O67 Cu19 O82 71.4(10) . . ?
O82 Cu19 Cl6 89.6(4) . . ?
O82 Cu19 S21 107.4(4) . . ?
S22 Cu20 Cl6 159.99(11) . . ?
O59 Cu20 Cl6 86.2(2) . . ?
O59 Cu20 S22 80.9(2) . . ?
O59 Cu20 O63 92.4(4) . . ?
O60 Cu20 Cl6 84.63(18) . . ?
O60 Cu20 S22 81.40(19) . . ?
O60 Cu20 O59 95.3(3) . . ?
O60 Cu20 O63 170.8(5) . . ?
O63 Cu20 Cl6 90.9(3) . . ?
O63 Cu20 S22 104.8(4) . . ?
O62 Cu20 Cl6 96.8(12) . . ?
O62 Cu20 S22 100.3(13) . . ?
O62 Cu20 O59 99.0(13) . . ?
O62 Cu20 O60 165.8(12) . . ?
O62 Cu20 O68 73.2(13) . . ?
O68 Cu20 Cl6 92.6(2) . . ?
O68 Cu20 S22 102.3(2) . . ?
O68 Cu20 O59 171.9(3) . . ?
O68 Cu20 O60 92.6(3) . . ?
S23 Cu21 Cl6 159.43(12) . . ?
O60 Cu21 Cl6 83.8(2) . . ?
O60 Cu21 S23 82.8(2) . . ?
O60 Cu21 O61 93.1(3) . . ?
O60 Cu21 O71 89.3(4) . . ?
O60 Cu21 O74 170.6(4) . . ?
O61 Cu21 Cl6 84.53(19) . . ?
O61 Cu21 S23 80.73(19) . . ?
O61 Cu21 O71 173.4(4) . . ?
O61 Cu21 O74 94.4(3) . . ?
O72 Cu21 Cl6 101.8(11) . . ?
O72 Cu21 S23 95.9(11) . . ?
O72 Cu21 O60 100.5(11) . . ?
O72 Cu21 O61 165.5(11) . . ?
O73 Cu21 Cl6 96.4(10) . . ?
O73 Cu21 S23 101.0(10) . . ?
O73 Cu21 O60 163.1(10) . . ?
O73 Cu21 O61 103.8(10) . . ?
O73 Cu21 O72 62.8(14) . . ?
O71 Cu21 Cl6 89.7(3) . . ?
O71 Cu21 S23 105.7(3) . . ?
O74 Cu21 Cl6 91.3(3) . . ?
O74 Cu21 S23 104.0(3) . . ?
O74 Cu21 O71 82.7(4) . . ?
S24 Cu22 Cl6 160.33(10) . . ?
O58 Cu22 Cl6 85.6(2) . . ?
O58 Cu22 S24 81.3(2) . . ?
O58 Cu22 O79 92.0(3) . . ?
O58 Cu22 O77 172.5(3) . . ?
O61 Cu22 Cl6 84.77(19) . . ?
O61 Cu22 S24 81.6(2) . . ?
O61 Cu22 O58 93.9(3) . . ?
O61 Cu22 O79 171.9(3) . . ?
O61 Cu22 O77 91.9(3) . . ?
O79 Cu22 Cl6 90.3(2) . . ?
O79 Cu22 S24 104.8(2) . . ?
O79 Cu22 O77 81.7(4) . . ?
O78 Cu22 Cl6 101.9(10) . . ?
O78 Cu22 S24 95.3(10) . . ?
O78 Cu22 O58 160.3(10) . . ?
O78 Cu22 O61 104.8(10) . . ?
O78 Cu22 O79 69.9(10) . . ?
O77 Cu22 Cl6 90.2(3) . . ?
O77 Cu22 S24 104.3(3) . . ?
S13 Cu23 Cl4 158.55(10) 2_657 . ?
O50 Cu23 Cl4 83.9(2) 2_657 . ?
O50 Cu23 S13 81.48(19) 2_657 2_657 ?
O50 Cu23 O79 170.5(2) 2_657 . ?
O50 Cu23 O77 90.2(4) 2_657 . ?
O51 Cu23 Cl4 83.6(2) 2_657 . ?
O51 Cu23 S13 82.1(2) 2_657 2_657 ?
O51 Cu23 O50 95.0(3) 2_657 2_657 ?
O51 Cu23 O79 92.8(3) 2_657 . ?
O51 Cu23 O77 172.1(3) 2_657 . ?
O79 Cu23 Cl4 91.6(2) . . ?
O79 Cu23 S13 105.0(2) . 2_657 ?
O79 Cu23 O77 81.5(4) . . ?
O78 Cu23 Cl4 103.0(10) . . ?
O78 Cu23 S13 95.8(10) . 2_657 ?
O78 Cu23 O50 104.0(12) . 2_657 ?
O78 Cu23 O51 160.4(13) . 2_657 ?
O78 Cu23 O79 68.8(12) . . ?
O77 Cu23 Cl4 91.0(3) . . ?
O77 Cu23 S13 104.6(3) . 2_657 ?
S16 Cu24 Cl4 160.40(8) 2_657 . ?
O50 Cu24 Cl4 84.72(19) 2_657 . ?
O50 Cu24 S16 81.55(19) 2_657 2_657 ?
O50 Cu24 O53 93.6(3) 2_657 2_657 ?
O50 Cu24 O64 173.5(4) 2_657 2_657 ?
O50 Cu24 O75 91.1(4) 2_657 . ?
O53 Cu24 Cl4 84.59(19) 2_657 . ?
O53 Cu24 S16 82.39(18) 2_657 2_657 ?
O53 Cu24 O64 91.3(3) 2_657 2_657 ?
O53 Cu24 O75 174.0(4) 2_657 . ?
O64 Cu24 Cl4 91.4(3) 2_657 . ?
O64 Cu24 S16 103.4(3) 2_657 2_657 ?
O76 Cu24 Cl4 95.7(15) . . ?
O76 Cu24 S16 101.0(15) . 2_657 ?
O76 Cu24 O50 103.2(11) . 2_657 ?
O76 Cu24 O53 163.2(11) . 2_657 ?
O76 Cu24 O64 71.9(11) . 2_657 ?
O75 Cu24 Cl4 92.1(4) . . ?
O75 Cu24 S16 102.0(4) . 2_657 ?
O65 Cu24 Cl4 102.9(11) 2_657 . ?
O65 Cu24 S16 94.1(11) 2_657 2_657 ?
O65 Cu24 O50 163.0(11) 2_657 2_657 ?
O65 Cu24 O53 102.2(11) 2_657 2_657 ?
O65 Cu24 O75 73.7(11) 2_657 . ?
Cu14 Cl4 Cu13 74.26(7) 2_657 2_657 ?
Cu23 Cl4 Cu13 74.51(8) . 2_657 ?
Cu23 Cl4 Cu14 117.89(8) . 2_657 ?
Cu24 Cl4 Cu13 117.53(8) . 2_657 ?
Cu24 Cl4 Cu14 74.31(8) . 2_657 ?
Cu24 Cl4 Cu23 74.85(8) . . ?
Cu16 Cl5 Cu15 74.45(9) . . ?
Cu16 Cl5 Cu17 74.78(8) . . ?
Cu16 Cl5 Cu18 117.21(11) . . ?
Cu17 Cl5 Cu15 118.21(11) . . ?
Cu18 Cl5 Cu15 74.08(8) . . ?
Cu18 Cl5 Cu17 74.63(7) . . ?
Cu20 Cl6 Cu19 74.45(9) . . ?
Cu20 Cl6 Cu21 75.08(8) . . ?
Cu20 Cl6 Cu22 117.48(13) . . ?
Cu21 Cl6 Cu19 117.56(13) . . ?
Cu22 Cl6 Cu19 74.03(9) . . ?
Cu22 Cl6 Cu21 74.03(8) . . ?
C154 S13 Cu23 92.0(4) . 2_657 ?
C154 S13 C156 101.9(5) . . ?
C156 S13 Cu23 93.0(3) . 2_657 ?
C160 S14 Cu13 91.7(3) . . ?
C160 S14 C162 101.6(5) . . ?
C162 S14 Cu13 93.3(3) . . ?
C166 S15 Cu14 89.5(3) . . ?
C168 S15 Cu14 92.3(3) . . ?
C168 S15 C166 104.7(5) . . ?
C150 S16 Cu24 92.5(4) . 2_657 ?
C150 S16 C172 104.0(6) . . ?
C172 S16 Cu24 92.4(4) . 2_657 ?
C194 S17 Cu15 92.9(4) . . ?
C194 S17 C196 102.6(5) . . ?
C196 S17 Cu15 90.1(4) . . ?
C200 S18 Cu16 92.4(4) . . ?
C200 S18 C202 101.6(5) . . ?
C202 S18 Cu16 91.1(3) . . ?
C206 S19 Cu17 91.1(3) . . ?
C206 S19 C208 101.0(5) . . ?
C208 S19 Cu17 92.0(3) . . ?
C190 S20 Cu18 92.9(3) . . ?
C212 S20 Cu18 91.3(3) . . ?
C212 S20 C190 103.9(6) . . ?
C234 S21 Cu19 92.6(5) . . ?
C234 S21 C236 103.6(5) . . ?
C236 S21 Cu19 91.7(4) . . ?
C240 S22 Cu20 90.4(4) . . ?
C240 S22 C242 105.6(5) . . ?
C242 S22 Cu20 90.4(4) . . ?
C246 S23 Cu21 90.6(4) . . ?
C248 S23 Cu21 92.6(3) . . ?
C248 S23 C246 102.1(5) . . ?
C230 S24 Cu22 90.6(4) . . ?
C230 S24 C252 103.3(5) . . ?
C252 S24 Cu22 91.3(4) . . ?
Cu24 O50 Cu23 110.8(2) 2_657 2_657 ?
C155 O50 Cu23 122.2(8) . 2_657 ?
C155 O50 Cu24 125.2(7) . 2_657 ?
Cu13 O51 Cu23 112.3(3) . 2_657 ?
C161 O51 Cu13 125.1(6) . . ?
C161 O51 Cu23 122.3(6) . 2_657 ?
Cu14 O52 Cu13 109.2(3) . . ?
C167 O52 Cu13 121.8(7) . . ?
C167 O52 Cu14 126.7(7) . . ?
Cu14 O53 Cu24 110.2(3) . 2_657 ?
C173 O53 Cu14 124.3(6) . . ?
C173 O53 Cu24 122.7(6) . 2_657 ?
Cu18 O54 Cu15 112.5(3) . . ?
C195 O54 Cu15 121.6(7) . . ?
C195 O54 Cu18 124.5(6) . . ?
Cu15 O55 Cu16 110.5(3) . . ?
C201 O55 Cu15 122.6(7) . . ?
C201 O55 Cu16 124.0(6) . . ?
Cu17 O56 Cu16 111.8(3) . . ?
C207 O56 Cu16 123.8(6) . . ?
C207 O56 Cu17 124.4(6) . . ?
Cu18 O57 Cu17 110.8(3) . . ?
C213 O57 Cu17 125.8(6) . . ?
C213 O57 Cu18 121.8(5) . . ?
Cu19 O58 Cu22 110.7(4) . . ?
C235 O58 Cu19 125.4(7) . . ?
C235 O58 Cu22 123.7(6) . . ?
Cu20 O59 Cu19 109.5(4) . . ?
C241 O59 Cu19 125.8(6) . . ?
C241 O59 Cu20 122.3(6) . . ?
Cu21 O60 Cu20 111.8(3) . . ?
C247 O60 Cu20 123.7(6) . . ?
C247 O60 Cu21 124.4(6) . . ?
Cu22 O61 Cu21 109.1(3) . . ?
C253 O61 Cu21 122.7(6) . . ?
C253 O61 Cu22 121.8(5) . . ?
Cu22 O79 Cu23 97.8(3) . . ?
C276 O79 Cu22 130.6(7) . . ?
C276 O79 Cu23 127.4(8) . . ?
C151 C150 S16 122.7(10) . . ?
C151 C150 C155 116.6(12) . . ?
C155 C150 S16 120.3(8) . . ?
C150 C151 H151 116.8 . . ?
C152 C151 C150 126.4(12) . . ?
C152 C151 H151 116.8 . . ?
C151 C152 C153 115.7(10) . . ?
C151 C152 C174 126.6(13) . . ?
C153 C152 C174 117.1(13) . . ?
C152 C153 H153 118.5 . . ?
C154 C153 C152 123.0(12) . . ?
C154 C153 H153 118.5 . . ?
C153 C154 S13 118.5(10) . . ?
C155 C154 S13 121.7(8) . . ?
C155 C154 C153 119.7(12) . . ?
O50 C155 C150 119.7(11) . . ?
O50 C155 C154 121.8(11) . . ?
C154 C155 C150 118.4(10) . . ?
C157 C156 S13 118.9(8) . . ?
C157 C156 C161 122.5(9) . . ?
C161 C156 S13 118.5(6) . . ?
C156 C157 H157 119.3 . . ?
C156 C157 C158 121.3(10) . . ?
C158 C157 H157 119.3 . . ?
C157 C158 C178 121.0(9) . . ?
C159 C158 C157 117.3(7) . . ?
C159 C158 C178 121.7(9) . . ?
C158 C159 H159 119.0 . . ?
C158 C159 C160 122.0(9) . . ?
C160 C159 H159 119.0 . . ?
C159 C160 S14 118.5(7) . . ?
C159 C160 C161 119.2(9) . . ?
C161 C160 S14 122.3(6) . . ?
O51 C161 C156 124.1(8) . . ?
O51 C161 C160 118.4(9) . . ?
C156 C161 C160 117.4(7) . . ?
C163 C162 S14 121.8(8) . . ?
C167 C162 S14 118.5(7) . . ?
C167 C162 C163 119.7(10) . . ?
C162 C163 H163 117.7 . . ?
C164 C163 C162 124.6(9) . . ?
C164 C163 H163 117.7 . . ?
C163 C164 C165 116.4(8) . . ?
C163 C164 C182 118.5(11) . . ?
C165 C164 C182 124.8(12) . . ?
C164 C165 H165 119.4 . . ?
C164 C165 C166 121.2(10) . . ?
C166 C165 H165 119.4 . . ?
C165 C166 S15 115.9(8) . . ?
C167 C166 S15 121.3(6) . . ?
C167 C166 C165 122.7(9) . . ?
O52 C167 C162 124.7(10) . . ?
O52 C167 C166 120.1(9) . . ?
C166 C167 C162 115.1(8) . . ?
C169 C168 S15 120.4(9) . . ?
C169 C168 C173 118.7(10) . . ?
C173 C168 S15 120.9(8) . . ?
C168 C169 H169 117.2 . . ?
C168 C169 C170 125.7(10) . . ?
C170 C169 H169 117.2 . . ?
C169 C170 C171 113.3(11) . . ?
C169 C170 C186 126.1(12) . . ?
C171 C170 C186 120.6(12) . . ?
C170 C171 H171 119.3 . . ?
C172 C171 C170 121.5(12) . . ?
C172 C171 H171 119.3 . . ?
C171 C172 S16 117.6(9) . . ?
C171 C172 C173 123.5(11) . . ?
C173 C172 S16 118.9(8) . . ?
O53 C173 C168 120.5(9) . . ?
O53 C173 C172 122.6(9) . . ?
C172 C173 C168 116.9(9) . . ?
C175 C174 C152 102.7(14) . . ?
C176 C174 C152 116.2(14) . . ?
C176 C174 C175 116.0(18) . . ?
C176 C174 C177 114.1(17) . . ?
C177 C174 C152 105.2(14) . . ?
C177 C174 C175 100.7(15) . . ?
C174 C175 H17A 109.5 . . ?
C174 C175 H17B 109.5 . . ?
C174 C175 H17C 109.5 . . ?
H17A C175 H17B 109.5 . . ?
H17A C175 H17C 109.5 . . ?
H17B C175 H17C 109.5 . . ?
C174 C176 H17D 109.5 . . ?
C174 C176 H17E 109.5 . . ?
C174 C176 H17F 109.5 . . ?
H17D C176 H17E 109.5 . . ?
H17D C176 H17F 109.5 . . ?
H17E C176 H17F 109.5 . . ?
C174 C177 H17G 109.5 . . ?
C174 C177 H17H 109.5 . . ?
C174 C177 H17I 109.5 . . ?
H17G C177 H17H 109.5 . . ?
H17G C177 H17I 109.5 . . ?
H17H C177 H17I 109.5 . . ?
C158 C178 C179 106.6(8) . . ?
C180 C178 C158 109.4(10) . . ?
C180 C178 C179 109.1(12) . . ?
C181 C178 C158 111.0(10) . . ?
C181 C178 C179 110.0(11) . . ?
C181 C178 C180 110.6(11) . . ?
C178 C179 H17J 109.5 . . ?
C178 C179 H17K 109.5 . . ?
C178 C179 H17L 109.5 . . ?
H17J C179 H17K 109.5 . . ?
H17J C179 H17L 109.5 . . ?
H17K C179 H17L 109.5 . . ?
C178 C180 H18A 109.5 . . ?
C178 C180 H18B 109.5 . . ?
C178 C180 H18C 109.5 . . ?
H18A C180 H18B 109.5 . . ?
H18A C180 H18C 109.5 . . ?
H18B C180 H18C 109.5 . . ?
C178 C181 H18D 109.5 . . ?
C178 C181 H18E 109.5 . . ?
C178 C181 H18F 109.5 . . ?
H18D C181 H18E 109.5 . . ?
H18D C181 H18F 109.5 . . ?
H18E C181 H18F 109.5 . . ?
C183 C182 C164 111.5(14) . . ?
C184 C182 C164 113.0(14) . . ?
C184 C182 C183 112.1(13) . . ?
C184 C182 C185 108.1(17) . . ?
C185 C182 C164 111.5(13) . . ?
C185 C182 C183 99.8(16) . . ?
C182 C183 H18G 109.5 . . ?
C182 C183 H18H 109.5 . . ?
C182 C183 H18I 109.5 . . ?
H18G C183 H18H 109.5 . . ?
H18G C183 H18I 109.5 . . ?
H18H C183 H18I 109.5 . . ?
C182 C184 H18J 109.5 . . ?
C182 C184 H18K 109.5 . . ?
C182 C184 H18L 109.5 . . ?
H18J C184 H18K 109.5 . . ?
H18J C184 H18L 109.5 . . ?
H18K C184 H18L 109.5 . . ?
C182 C185 H18M 109.5 . . ?
C182 C185 H18N 109.5 . . ?
C182 C185 H18O 109.5 . . ?
H18M C185 H18N 109.5 . . ?
H18M C185 H18O 109.5 . . ?
H18N C185 H18O 109.5 . . ?
C170 C186 C187 111.7(14) . . ?
C170 C186 C189 112.5(15) . . ?
C187 C186 C189 109.2(13) . . ?
C188 C186 C170 106.2(13) . . ?
C188 C186 C187 109.9(17) . . ?
C188 C186 C189 107.2(15) . . ?
C186 C187 H18P 109.5 . . ?
C186 C187 H18Q 109.5 . . ?
C186 C187 H18R 109.5 . . ?
H18P C187 H18Q 109.5 . . ?
H18P C187 H18R 109.5 . . ?
H18Q C187 H18R 109.5 . . ?
C186 C188 H18S 109.5 . . ?
C186 C188 H18T 109.5 . . ?
C186 C188 H18U 109.5 . . ?
H18S C188 H18T 109.5 . . ?
H18S C188 H18U 109.5 . . ?
H18T C188 H18U 109.5 . . ?
C186 C189 H18V 109.5 . . ?
C186 C189 H18W 109.5 . . ?
C186 C189 H18X 109.5 . . ?
H18V C189 H18W 109.5 . . ?
H18V C189 H18X 109.5 . . ?
H18W C189 H18X 109.5 . . ?
C191 C190 S20 119.0(8) . . ?
C191 C190 C195 122.0(12) . . ?
C195 C190 S20 118.9(9) . . ?
C190 C191 H191 119.3 . . ?
C192 C191 C190 121.3(10) . . ?
C192 C191 H191 119.3 . . ?
C191 C192 C193 120.5(10) . . ?
C191 C192 C214 122.8(11) . . ?
C193 C192 C214 116.6(13) . . ?
C192 C193 H193 120.4 . . ?
C194 C193 C192 119.2(12) . . ?
C194 C193 H193 120.4 . . ?
C193 C194 S17 119.8(10) . . ?
C193 C194 C195 121.3(9) . . ?
C195 C194 S17 118.8(7) . . ?
O54 C195 C190 121.6(11) . . ?
O54 C195 C194 123.0(8) . . ?
C190 C195 C194 115.4(9) . . ?
C197 C196 S17 114.4(9) . . ?
C201 C196 S17 124.2(9) . . ?
C201 C196 C197 121.1(11) . . ?
C196 C197 H197 120.8 . . ?
C196 C197 C198 118.4(12) . . ?
C198 C197 H197 120.8 . . ?
C197 C198 C218 113.0(14) . . ?
C199 C198 C197 116.3(11) . . ?
C199 C198 C218 130.7(14) . . ?
C198 C199 H199 118.4 . . ?
C200 C199 C198 123.2(12) . . ?
C200 C199 H199 118.4 . . ?
C199 C200 S18 118.0(9) . . ?
C199 C200 C201 117.9(12) . . ?
C201 C200 S18 124.1(9) . . ?
C196 C201 O55 119.5(9) . . ?
C196 C201 C200 122.8(11) . . ?
C200 C201 O55 117.4(11) . . ?
C203 C202 S18 117.8(8) . . ?
C203 C202 C207 120.4(9) . . ?
C207 C202 S18 121.8(8) . . ?
C202 C203 H203 118.2 . . ?
C202 C203 C204 123.6(11) . . ?
C204 C203 H203 118.2 . . ?
C203 C204 C222 122.3(11) . . ?
C205 C204 C203 112.6(11) . . ?
C205 C204 C222 125.1(9) . . ?
C204 C205 H205 117.0 . . ?
C204 C205 C206 126.0(10) . . ?
C206 C205 H205 117.0 . . ?
C205 C206 S19 119.5(8) . . ?
C207 C206 S19 122.4(8) . . ?
C207 C206 C205 118.1(10) . . ?
O56 C207 C202 121.1(9) . . ?
O56 C207 C206 120.1(9) . . ?
C202 C207 C206 118.8(9) . . ?
C209 C208 S19 117.1(8) . . ?
C213 C208 S19 121.6(6) . . ?
C213 C208 C209 121.3(8) . . ?
C208 C209 H209 119.2 . . ?
C210 C209 C208 121.6(10) . . ?
C210 C209 H209 119.2 . . ?
C209 C210 C226 121.4(12) . . ?
C211 C210 C209 117.3(9) . . ?
C211 C210 C226 121.3(11) . . ?
C210 C211 H211 118.9 . . ?
C210 C211 C212 122.1(8) . . ?
C212 C211 H211 118.9 . . ?
C211 C212 S20 119.0(7) . . ?
C213 C212 S20 120.7(7) . . ?
C213 C212 C211 120.0(10) . . ?
O57 C213 C208 119.3(7) . . ?
O57 C213 C212 123.2(9) . . ?
C212 C213 C208 117.4(8) . . ?
C192 C214 C215 108.2(15) . . ?
C216 C214 C192 105.7(16) . . ?
C216 C214 C215 110.5(16) . . ?
C217 C214 C192 110.1(14) . . ?
C217 C214 C215 113.2(19) . . ?
C217 C214 C216 109(2) . . ?
C214 C215 H21A 109.5 . . ?
C214 C215 H21B 109.5 . . ?
C214 C215 H21C 109.5 . . ?
H21A C215 H21B 109.5 . . ?
H21A C215 H21C 109.5 . . ?
H21B C215 H21C 109.5 . . ?
C214 C216 H21D 109.5 . . ?
C214 C216 H21E 109.5 . . ?
C214 C216 H21F 109.5 . . ?
H21D C216 H21E 109.5 . . ?
H21D C216 H21F 109.5 . . ?
H21E C216 H21F 109.5 . . ?
C214 C217 H21G 109.5 . . ?
C214 C217 H21H 109.5 . . ?
C214 C217 H21I 109.5 . . ?
H21G C217 H21H 109.5 . . ?
H21G C217 H21I 109.5 . . ?
H21H C217 H21I 109.5 . . ?
C198 C218 C220 125.1(17) . . ?
C219 C218 C198 103.1(12) . . ?
C219 C218 C220 112.3(16) . . ?
C219 C218 C221 106.8(14) . . ?
C221 C218 C198 105.7(12) . . ?
C221 C218 C220 102.5(12) . . ?
C218 C219 H21J 109.5 . . ?
C218 C219 H21K 109.5 . . ?
C218 C219 H21L 109.5 . . ?
H21J C219 H21K 109.5 . . ?
H21J C219 H21L 109.5 . . ?
H21K C219 H21L 109.5 . . ?
C218 C220 H22A 109.5 . . ?
C218 C220 H22B 109.5 . . ?
C218 C220 H22C 109.5 . . ?
H22A C220 H22B 109.5 . . ?
H22A C220 H22C 109.5 . . ?
H22B C220 H22C 109.5 . . ?
C218 C221 H22D 109.5 . . ?
C218 C221 H22E 109.5 . . ?
C218 C221 H22F 109.5 . . ?
H22D C221 H22E 109.5 . . ?
H22D C221 H22F 109.5 . . ?
H22E C221 H22F 109.5 . . ?
C204 C222 C223 115.1(10) . . ?
C204 C222 C224 110.2(12) . . ?
C204 C222 C225 109.8(8) . . ?
C223 C222 C224 103.6(11) . . ?
C223 C222 C225 111.6(12) . . ?
C225 C222 C224 106.1(10) . . ?
C222 C223 H22G 109.5 . . ?
C222 C223 H22H 109.5 . . ?
C222 C223 H22I 109.5 . . ?
H22G C223 H22H 109.5 . . ?
H22G C223 H22I 109.5 . . ?
H22H C223 H22I 109.5 . . ?
C222 C224 H22J 109.5 . . ?
C222 C224 H22K 109.5 . . ?
C222 C224 H22L 109.5 . . ?
H22J C224 H22K 109.5 . . ?
H22J C224 H22L 109.5 . . ?
H22K C224 H22L 109.5 . . ?
C222 C225 H22M 109.5 . . ?
C222 C225 H22N 109.5 . . ?
C222 C225 H22O 109.5 . . ?
H22M C225 H22N 109.5 . . ?
H22M C225 H22O 109.5 . . ?
H22N C225 H22O 109.5 . . ?
C210 C226 C228 107.5(14) . . ?
C227 C226 C210 112.7(15) . . ?
C227 C226 C228 107(2) . . ?
C229 C226 C210 109(2) . . ?
C229 C226 C227 110.9(18) . . ?
C229 C226 C228 109.7(18) . . ?
C226 C227 H22P 109.5 . . ?
C226 C227 H22Q 109.5 . . ?
C226 C227 H22R 109.5 . . ?
H22P C227 H22Q 109.5 . . ?
H22P C227 H22R 109.5 . . ?
H22Q C227 H22R 109.5 . . ?
C226 C228 H22S 109.5 . . ?
C226 C228 H22T 109.5 . . ?
C226 C228 H22U 109.5 . . ?
H22S C228 H22T 109.5 . . ?
H22S C228 H22U 109.5 . . ?
H22T C228 H22U 109.5 . . ?
C226 C229 H22V 109.5 . . ?
C226 C229 H22W 109.5 . . ?
C226 C229 H22X 109.5 . . ?
H22V C229 H22W 109.5 . . ?
H22V C229 H22X 109.5 . . ?
H22W C229 H22X 109.5 . . ?
C231 C230 S24 117.8(9) . . ?
C235 C230 S24 124.2(10) . . ?
C235 C230 C231 118.0(11) . . ?
C230 C231 H231 116.3 . . ?
C230 C231 C232 127.4(11) . . ?
C232 C231 H231 116.3 . . ?
C233 C232 C231 107.8(13) . . ?
C233 C232 C254 129.5(18) . . ?
C254 C232 C231 122.1(17) . . ?
C232 C233 H233 116.4 . . ?
C232 C233 C234 127.1(14) . . ?
C234 C233 H233 116.4 . . ?
C233 C234 S21 119.9(10) . . ?
C235 C234 S21 119.7(9) . . ?
C235 C234 C233 120.5(11) . . ?
O58 C235 C230 120.0(11) . . ?
O58 C235 C234 121.2(10) . . ?
C230 C235 C234 118.8(11) . . ?
C237 C236 S21 117.0(8) . . ?
C237 C236 C241 123.3(9) . . ?
C241 C236 S21 119.6(9) . . ?
C236 C237 H237 118.7 . . ?
C236 C237 C238 122.6(11) . . ?
C238 C237 H237 118.7 . . ?
C239 C238 C237 114.8(11) . . ?
C239 C238 C258 121.2(12) . . ?
C258 C238 C237 124.1(13) . . ?
C238 C239 H239 118.2 . . ?
C238 C239 C240 123.7(9) . . ?
C240 C239 H239 118.2 . . ?
C239 C240 S22 118.3(7) . . ?
C241 C240 S22 122.1(10) . . ?
C241 C240 C239 119.5(10) . . ?
O59 C241 C236 120.8(9) . . ?
O59 C241 C240 123.1(11) . . ?
C240 C241 C236 116.0(12) . . ?
C243 C242 S22 115.6(8) . . ?
C247 C242 S22 123.7(8) . . ?
C247 C242 C243 120.3(10) . . ?
C242 C243 H243 119.4 . . ?
C244 C243 C242 121.1(11) . . ?
C244 C243 H243 119.4 . . ?
C243 C244 C245 116.4(10) . . ?
C243 C244 C262 123.6(13) . . ?
C245 C244 C262 119.5(12) . . ?
C244 C245 H245 119.4 . . ?
C246 C245 C244 121.1(11) . . ?
C246 C245 H245 119.4 . . ?
C245 C246 S23 116.8(9) . . ?
C245 C246 C247 123.4(11) . . ?
C247 C246 S23 119.7(8) . . ?
O60 C247 C242 120.6(9) . . ?
O60 C247 C246 122.3(9) . . ?
C242 C247 C246 116.9(8) . . ?
C249 C248 S23 118.8(8) . . ?
C249 C248 C253 122.5(10) . . ?
C253 C248 S23 117.5(9) . . ?
C248 C249 H249 117.7 . . ?
C248 C249 C250 124.6(11) . . ?
C250 C249 H249 117.7 . . ?
C249 C250 C266 125.2(11) . . ?
C251 C250 C249 112.0(11) . . ?
C251 C250 C266 122.7(11) . . ?
C250 C251 H251 117.8 . . ?
C252 C251 C250 124.4(11) . . ?
C252 C251 H251 117.8 . . ?
C251 C252 S24 118.1(8) . . ?
C251 C252 C253 121.5(10) . . ?
C253 C252 S24 119.8(8) . . ?
O61 C253 C248 123.2(9) . . ?
O61 C253 C252 122.5(9) . . ?
C252 C253 C248 113.7(10) . . ?
C232 C254 C255 109.3(19) . . ?
C232 C254 C256 110(2) . . ?
C232 C254 C257 111.5(19) . . ?
C255 C254 C256 105.0(18) . . ?
C257 C254 C255 114(2) . . ?
C257 C254 C256 107.1(19) . . ?
C254 C256 H25A 109.5 . . ?
C254 C256 H25B 109.5 . . ?
C254 C256 H25C 109.5 . . ?
H25A C256 H25B 109.5 . . ?
H25A C256 H25C 109.5 . . ?
H25B C256 H25C 109.5 . . ?
C254 C257 H25D 109.5 . . ?
C254 C257 H25E 109.5 . . ?
C254 C257 H25F 109.5 . . ?
H25D C257 H25E 109.5 . . ?
H25D C257 H25F 109.5 . . ?
H25E C257 H25F 109.5 . . ?
C238 C258 C259 108.6(18) . . ?
C238 C258 C260 110.0(16) . . ?
C238 C258 C261 118.4(18) . . ?
C260 C258 C259 100.6(18) . . ?
C261 C258 C259 105.0(18) . . ?
C261 C258 C260 112.6(19) . . ?
C258 C259 H25G 109.5 . . ?
C258 C259 H25H 109.5 . . ?
C258 C259 H25I 109.5 . . ?
H25G C259 H25H 109.5 . . ?
H25G C259 H25I 109.5 . . ?
H25H C259 H25I 109.5 . . ?
C258 C260 H26D 109.5 . . ?
C258 C260 H26E 109.5 . . ?
C258 C260 H26F 109.5 . . ?
H26D C260 H26E 109.5 . . ?
H26D C260 H26F 109.5 . . ?
H26E C260 H26F 109.5 . . ?
C258 C261 H26G 109.5 . . ?
C258 C261 H26H 109.5 . . ?
C258 C261 H26I 109.5 . . ?
H26G C261 H26H 109.5 . . ?
H26G C261 H26I 109.5 . . ?
H26H C261 H26I 109.5 . . ?
C263 C262 C244 109.9(14) . . ?
C264 C262 C244 106.3(16) . . ?
C264 C262 C263 104.5(14) . . ?
C265 C262 C244 111.3(14) . . ?
C265 C262 C263 108.5(17) . . ?
C265 C262 C264 116.0(18) . . ?
C262 C263 H26J 109.5 . . ?
C262 C263 H26K 109.5 . . ?
C262 C263 H26L 109.5 . . ?
H26J C263 H26K 109.5 . . ?
H26J C263 H26L 109.5 . . ?
H26K C263 H26L 109.5 . . ?
C262 C264 H26M 109.5 . . ?
C262 C264 H26N 109.5 . . ?
C262 C264 H26O 109.5 . . ?
H26M C264 H26N 109.5 . . ?
H26M C264 H26O 109.5 . . ?
H26N C264 H26O 109.5 . . ?
C262 C265 H26P 109.5 . . ?
C262 C265 H26Q 109.5 . . ?
C262 C265 H26R 109.5 . . ?
H26P C265 H26Q 109.5 . . ?
H26P C265 H26R 109.5 . . ?
H26Q C265 H26R 109.5 . . ?
C250 C266 C268 114.7(15) . . ?
C250 C266 C269 108.2(17) . . ?
C270 C266 C250 111.1(14) . . ?
C270 C266 C268 106.1(16) . . ?
C270 C266 C272 106.6(15) . . ?
C272 C266 C250 109.4(16) . . ?
C272 C266 C268 109(2) . . ?
C267 C266 C250 112.2(17) . . ?
C267 C266 C269 106.2(16) . . ?
C267 C266 C271 103.3(15) . . ?
C271 C266 C250 120.8(15) . . ?
C271 C266 C269 105.1(15) . . ?
Cu14 O63 Cu20 94.1(4) . . ?
C273 O63 Cu14 131.5(11) . . ?
C273 O63 Cu20 129.4(9) . . ?
Cu16 O64 Cu24 94.0(5) 2_657 2_657 ?
C273 O64 Cu16 130.2(7) . 2_657 ?
C273 O64 Cu24 129.5(9) . 2_657 ?
Cu15 O66 Cu19 92.7(4) 2_657 . ?
C273 O66 Cu15 129.5(9) . 2_657 ?
C273 O66 Cu19 132.8(9) . . ?
Cu13 O70 Cu18 112(2) . . ?
Cu17 O72 Cu21 117.8(16) . . ?
Cu21 O73 Cu17 114.6(14) . . ?
Cu16 O76 Cu24 114(2) . . ?
Cu22 O78 Cu23 122.4(19) . . ?
Cu19 O83 Cu15 120.4(16) . 2_657 ?
C266 C268 H26S 109.5 . . ?
C266 C268 H26T 109.5 . . ?
C266 C268 H26U 109.5 . . ?
H26S C268 H26T 109.5 . . ?
H26S C268 H26U 109.5 . . ?
H26T C268 H26U 109.5 . . ?
C266 C270 H27D 109.5 . . ?
C266 C270 H27E 109.5 . . ?
C266 C270 H27F 109.5 . . ?
H27D C270 H27E 109.5 . . ?
H27D C270 H27F 109.5 . . ?
H27E C270 H27F 109.5 . . ?
C266 C272 H27G 109.5 . . ?
C266 C272 H27H 109.5 . . ?
C266 C272 H27I 109.5 . . ?
H27G C272 H27H 109.5 . . ?
H27G C272 H27I 109.5 . . ?
H27H C272 H27I 109.5 . . ?
O64 C273 O63 119.3(12) . . ?
O66 C273 O63 118.8(12) . . ?
O66 C273 O64 121.5(11) . . ?
Cu14 O62 Cu20 111.6(18) . . ?
Cu19 O67 Cu15 119.1(16) . 2_657 ?
Cu20 O68 Cu14 99.2(3) . . ?
C274 O68 Cu14 127.6(8) . . ?
C274 O68 Cu20 127.6(7) . . ?
Cu13 O69 Cu18 94.9(6) . . ?
C274 O69 Cu13 131.2(12) . . ?
C274 O69 Cu18 128.1(11) . . ?
Cu17 O71 Cu21 93.1(4) . . ?
C274 O71 Cu17 129.6(11) . . ?
C274 O71 Cu21 132.0(10) . . ?
Cu17 O74 Cu21 92.8(3) . . ?
C275 O74 Cu17 133.1(11) . . ?
C275 O74 Cu21 127.5(11) . . ?
Cu24 O75 Cu16 93.8(5) . . ?
C275 O75 Cu16 127.6(9) . . ?
C275 O75 Cu24 130.3(9) . . ?
Cu22 O77 Cu23 92.8(4) . . ?
C275 O77 Cu22 129.0(8) . . ?
C275 O77 Cu23 130.8(10) . . ?
Cu18 O80 Cu13 93.7(5) 2_657 2_657 ?
C276 O80 Cu13 130.6(11) . 2_657 ?
C276 O80 Cu18 129.3(10) . 2_657 ?
Cu15 O82 Cu19 95.4(4) 2_657 . ?
C276 O82 Cu15 129.5(9) . 2_657 ?
C276 O82 Cu19 130.5(9) . . ?
C266 C267 H26V 109.5 . . ?
C266 C267 H26W 109.5 . . ?
C266 C267 H26X 109.5 . . ?
H26V C267 H26W 109.5 . . ?
H26V C267 H26X 109.5 . . ?
H26W C267 H26X 109.5 . . ?
C266 C269 H26Y 109.5 . . ?
C266 C269 H 109.5 . . ?
C266 C269 HA 109.5 . . ?
H26Y C269 H 109.5 . . ?
H26Y C269 HA 109.5 . . ?
H C269 HA 109.5 . . ?
C266 C271 H27J 109.5 . . ?
C266 C271 H27K 109.5 . . ?
C266 C271 H27L 109.5 . . ?
H27J C271 H27K 109.5 . . ?
H27J C271 H27L 109.5 . . ?
H27K C271 H27L 109.5 . . ?
O69 C274 O68 118.5(12) . . ?
O71 C274 O68 118.1(12) . . ?
O71 C274 O69 123.2(15) . . ?
O74 C275 O75 119.4(13) . . ?
O74 C275 O77 123.4(15) . . ?
O77 C275 O75 117.2(11) . . ?
O80 C276 O79 120.3(13) . . ?
O80 C276 O82 121.6(13) . . ?
O82 C276 O79 117.4(11) . . ?
Cu1 Cl1 Cu12 74.23(8) . 2_566 ?
Cu2 Cl1 Cu1 74.44(8) . . ?
Cu2 Cl1 Cu12 117.39(12) . 2_566 ?
Cu3 Cl1 Cu1 117.39(12) . . ?
Cu3 Cl1 Cu2 74.42(7) . . ?
Cu3 Cl1 Cu12 74.25(9) . 2_566 ?
Cu4 Cl2 Cu7 74.47(8) . . ?
Cu5 Cl2 Cu4 74.54(7) . . ?
Cu5 Cl2 Cu6 74.27(9) . . ?
Cu5 Cl2 Cu7 117.84(8) . . ?
Cu6 Cl2 Cu4 117.57(8) . . ?
Cu6 Cl2 Cu7 74.65(8) . . ?
Cu9 Cl3 Cu8 74.54(8) . . ?
Cu9 Cl3 Cu11 118.04(11) . . ?
Cu10 Cl3 Cu8 117.97(11) . . ?
Cu10 Cl3 Cu9 74.44(7) . . ?
Cu10 Cl3 Cu11 74.74(8) . . ?
Cu11 Cl3 Cu8 74.77(9) . . ?
C5 S1 Cu1 93.8(4) . . ?
C5 S1 C7 98.3(5) . . ?
C7 S1 Cu1 92.1(3) . . ?
C11 S2 Cu2 89.5(4) . . ?
C13 S2 Cu2 90.9(4) . . ?
C13 S2 C11 103.7(6) . . ?
C17 S3 Cu3 92.1(4) . . ?
C17 S3 C19 105.8(5) . . ?
C19 S3 Cu3 90.3(4) . . ?
C1 S4 Cu12 90.1(4) . 2_566 ?
C23 S4 Cu12 93.1(4) . 2_566 ?
C23 S4 C1 102.8(5) . . ?
C52 S5 Cu4 91.5(3) . . ?
C52 S5 C54 98.7(5) . . ?
C54 S5 Cu4 92.8(3) . . ?
C58 S6 Cu5 91.2(4) . . ?
C58 S6 C60 103.7(5) . . ?
C60 S6 Cu5 93.7(3) . . ?
C64 S7 Cu6 91.1(3) . . ?
C64 S7 C66 106.0(4) . . ?
C66 S7 Cu6 91.3(3) . . ?
C48 S8 Cu7 91.6(3) . . ?
C70 S8 Cu7 92.1(3) . . ?
C70 S8 C48 101.4(5) . . ?
C92 S9 Cu8 91.6(4) . . ?
C94 S9 Cu8 93.2(4) . . ?
C94 S9 C92 100.8(4) . . ?
C98 S10 Cu9 91.7(3) . . ?
C98 S10 C100 104.8(6) . . ?
C100 S10 Cu9 92.1(3) . . ?
C104 S11 Cu10 91.2(3) . . ?
C104 S11 C106 103.3(5) . . ?
C106 S11 Cu10 92.4(3) . . ?
C88 S12 Cu11 94.4(4) . . ?
C88 S12 C110 101.1(5) . . ?
C110 S12 Cu11 92.2(4) . . ?
Cu12 O1 Cu1 109.4(3) 2_566 . ?
C6 O1 Cu1 125.3(6) . . ?
C6 O1 Cu12 123.2(7) . 2_566 ?
Cu2 O2 Cu1 110.6(3) . . ?
C12 O2 Cu1 123.8(6) . . ?
C12 O2 Cu2 125.6(6) . . ?
Cu2 O3 Cu3 110.1(3) . . ?
C18 O3 Cu2 121.3(6) . . ?
C18 O3 Cu3 122.6(5) . . ?
Cu3 O4 Cu12 110.9(3) . 2_566 ?
C24 O4 Cu3 123.5(5) . . ?
C24 O4 Cu12 124.7(6) . 2_566 ?
Cu4 O5 Cu7 111.3(2) . . ?
C53 O5 Cu4 126.3(6) . . ?
C53 O5 Cu7 122.4(6) . . ?
Cu5 O6 Cu4 108.8(2) . . ?
C59 O6 Cu4 123.3(6) . . ?
C59 O6 Cu5 125.8(6) . . ?
Cu6 O7 Cu5 110.2(3) . . ?
C65 O7 Cu5 124.5(6) . . ?
C65 O7 Cu6 123.2(6) . . ?
Cu7 O8 Cu6 109.7(3) . . ?
C71 O8 Cu6 120.4(7) . . ?
C71 O8 Cu7 126.7(7) . . ?
Cu8 O9 Cu11 112.8(4) . . ?
C93 O9 Cu8 120.7(6) . . ?
C93 O9 Cu11 124.8(6) . . ?
Cu9 O10 Cu8 111.3(3) . . ?
C99 O10 Cu8 122.5(7) . . ?
C99 O10 Cu9 125.8(6) . . ?
Cu10 O11 Cu9 108.6(3) . . ?
C105 O11 Cu9 122.9(5) . . ?
C105 O11 Cu10 123.6(6) . . ?
Cu11 O12 Cu10 109.7(3) . . ?
C111 O12 Cu10 123.3(6) . . ?
C111 O12 Cu11 127.0(6) . . ?
C300 N100 C301 124(2) . . ?
C300 N100 C302 118.3(16) . . ?
C302 N100 C301 116.6(14) . . ?
C304 N101 C303 118.8(13) . . ?
C305 N101 C303 121.3(14) . . ?
C305 N101 C304 119.1(14) . . ?
C307 N102 C306 120.3(12) . . ?
C307 N102 C308 123.0(13) . . ?
C308 N102 C306 116.4(13) . . ?
C309 N103 C310 112.9(18) . . ?
C311 N103 C309 113.5(16) . . ?
C311 N103 C310 133.5(17) . . ?
C313 N104 C312 120.6(12) . . ?
C314 N104 C312 115.0(14) . . ?
C314 N104 C313 124.1(15) . . ?
C2 C1 S4 114.3(10) . . ?
C6 C1 S4 122.1(8) . . ?
C6 C1 C2 123.5(10) . . ?
C1 C2 H2 120.9 . . ?
C1 C2 C3 118.3(14) . . ?
C3 C2 H2 120.9 . . ?
C2 C3 C29 117.4(16) . . ?
C2 C3 C25 119(2) . . ?
C4 C3 C2 117.6(14) . . ?
C4 C3 C29 122.6(14) . . ?
C4 C3 C25 122.1(19) . . ?
C3 C4 H4 118.5 . . ?
C5 C4 C3 123.0(12) . . ?
C5 C4 H4 118.5 . . ?
C4 C5 S1 120.0(9) . . ?
C4 C5 C6 120.3(12) . . ?
C6 C5 S1 119.3(9) . . ?
O1 C6 C1 122.2(9) . . ?
O1 C6 C5 120.7(11) . . ?
C1 C6 C5 117.0(10) . . ?
C8 C7 S1 119.4(8) . . ?
C12 C7 S1 120.8(9) . . ?
C12 C7 C8 119.7(10) . . ?
C7 C8 H8 119.2 . . ?
C9 C8 C7 121.7(10) . . ?
C9 C8 H8 119.2 . . ?
C8 C9 C10 117.0(11) . . ?
C8 C9 C33 120.0(10) . . ?
C10 C9 C33 123.0(10) . . ?
C9 C10 H10 118.7 . . ?
C11 C10 C9 122.5(11) . . ?
C11 C10 H10 118.7 . . ?
C10 C11 S2 116.2(9) . . ?
C12 C11 S2 125.3(9) . . ?
C12 C11 C10 118.5(10) . . ?
O2 C12 C7 121.6(10) . . ?
O2 C12 C11 118.0(9) . . ?
C11 C12 C7 120.4(11) . . ?
C14 C13 S2 118.5(9) . . ?
C14 C13 C18 120.8(10) . . ?
C18 C13 S2 120.5(8) . . ?
C13 C14 H14 119.6 . . ?
C15 C14 C13 120.8(11) . . ?
C15 C14 H14 119.6 . . ?
C14 C15 C37 119.4(12) . . ?
C16 C15 C14 118.6(10) . . ?
C16 C15 C37 121.9(12) . . ?
C15 C16 H16 119.3 . . ?
C15 C16 C17 121.4(10) . . ?
C17 C16 H16 119.3 . . ?
C16 C17 S3 118.6(8) . . ?
C16 C17 C18 120.9(10) . . ?
C18 C17 S3 120.4(8) . . ?
O3 C18 C13 122.2(8) . . ?
O3 C18 C17 120.8(9) . . ?
C13 C18 C17 117.0(9) . . ?
C20 C19 S3 116.3(7) . . ?
C24 C19 S3 121.7(9) . . ?
C24 C19 C20 122.0(10) . . ?
C19 C20 H20 119.3 . . ?
C21 C20 C19 121.4(9) . . ?
C21 C20 H20 119.3 . . ?
C20 C21 C41 121.1(9) . . ?
C22 C21 C20 115.2(10) . . ?
C22 C21 C41 123.4(9) . . ?
C21 C22 H22 117.8 . . ?
C23 C22 C21 124.3(10) . . ?
C23 C22 H22 117.8 . . ?
C22 C23 S4 120.8(8) . . ?
C22 C23 C24 120.2(9) . . ?
C24 C23 S4 118.8(9) . . ?
O4 C24 C19 121.7(10) . . ?
O4 C24 C23 121.9(9) . . ?
C19 C24 C23 116.4(11) . . ?
C34 C33 C9 109.9(12) . . ?
C35 C33 C9 111.6(13) . . ?
C35 C33 C34 106.5(13) . . ?
C35 C33 C36 109.3(14) . . ?
C36 C33 C9 112.7(9) . . ?
C36 C33 C34 106.5(14) . . ?
C33 C34 H34A 109.5 . . ?
C33 C34 H34B 109.5 . . ?
C33 C34 H34C 109.5 . . ?
H34A C34 H34B 109.5 . . ?
H34A C34 H34C 109.5 . . ?
H34B C34 H34C 109.5 . . ?
C33 C35 H35A 109.5 . . ?
C33 C35 H35B 109.5 . . ?
C33 C35 H35C 109.5 . . ?
H35A C35 H35B 109.5 . . ?
H35A C35 H35C 109.5 . . ?
H35B C35 H35C 109.5 . . ?
C33 C36 H36A 109.5 . . ?
C33 C36 H36B 109.5 . . ?
C33 C36 H36C 109.5 . . ?
H36A C36 H36B 109.5 . . ?
H36A C36 H36C 109.5 . . ?
H36B C36 H36C 109.5 . . ?
C15 C37 C38 108.2(15) . . ?
C39 C37 C15 112.2(16) . . ?
C39 C37 C38 102.9(15) . . ?
C40 C37 C15 115.1(14) . . ?
C40 C37 C38 108.5(17) . . ?
C40 C37 C39 109.1(18) . . ?
C37 C38 H38A 109.5 . . ?
C37 C38 H38B 109.5 . . ?
C37 C38 H38C 109.5 . . ?
H38A C38 H38B 109.5 . . ?
H38A C38 H38C 109.5 . . ?
H38B C38 H38C 109.5 . . ?
C37 C39 H39A 109.5 . . ?
C37 C39 H39B 109.5 . . ?
C37 C39 H39C 109.5 . . ?
H39A C39 H39B 109.5 . . ?
H39A C39 H39C 109.5 . . ?
H39B C39 H39C 109.5 . . ?
C37 C40 H40A 109.5 . . ?
C37 C40 H40B 109.5 . . ?
C37 C40 H40C 109.5 . . ?
H40A C40 H40B 109.5 . . ?
H40A C40 H40C 109.5 . . ?
H40B C40 H40C 109.5 . . ?
C21 C41 C42 108.4(14) . . ?
C21 C41 C43 101.8(13) . . ?
C21 C41 C46 101.7(13) . . ?
C21 C41 C47 107.0(13) . . ?
C42 C41 C43 103.9(13) . . ?
C44 C41 C21 117.3(13) . . ?
C44 C41 C42 118.1(16) . . ?
C44 C41 C43 105.1(15) . . ?
C45 C41 C21 126.6(15) . . ?
C45 C41 C46 109.6(13) . . ?
C45 C41 C47 106.3(13) . . ?
C46 C41 C47 103.5(15) . . ?
C49 C48 S8 117.2(8) . . ?
C53 C48 S8 120.2(6) . . ?
C53 C48 C49 122.5(9) . . ?
C48 C49 H49 119.7 . . ?
C48 C49 C50 120.6(10) . . ?
C50 C49 H49 119.7 . . ?
C49 C50 C72 119.5(9) . . ?
C51 C50 C49 116.5(8) . . ?
C51 C50 C72 124.1(9) . . ?
C50 C51 H51 117.6 . . ?
C50 C51 C52 124.8(9) . . ?
C52 C51 H51 117.6 . . ?
C51 C52 S5 120.4(7) . . ?
C51 C52 C53 117.1(9) . . ?
C53 C52 S5 121.8(6) . . ?
O5 C53 C48 123.4(8) . . ?
O5 C53 C52 117.8(9) . . ?
C48 C53 C52 118.4(8) . . ?
C55 C54 S5 122.4(9) . . ?
C59 C54 S5 119.5(7) . . ?
C59 C54 C55 118.1(11) . . ?
C54 C55 H55 118.0 . . ?
C56 C55 C54 124.1(11) . . ?
C56 C55 H55 118.0 . . ?
C55 C56 C57 117.8(10) . . ?
C55 C56 C76 120.2(13) . . ?
C57 C56 C76 121.9(14) . . ?
C56 C57 H57 118.3 . . ?
C56 C57 C58 123.4(12) . . ?
C58 C57 H57 118.3 . . ?
C57 C58 S6 119.1(10) . . ?
C57 C58 C59 120.2(10) . . ?
C59 C58 S6 120.7(7) . . ?
O6 C59 C54 123.2(10) . . ?
O6 C59 C58 120.6(9) . . ?
C54 C59 C58 116.3(8) . . ?
C61 C60 S6 120.2(9) . . ?
C61 C60 C65 123.1(10) . . ?
C65 C60 S6 116.4(7) . . ?
C60 C61 H61 119.3 . . ?
C60 C61 C62 121.3(11) . . ?
C62 C61 H61 119.3 . . ?
C61 C62 C80 121.5(11) . . ?
C63 C62 C61 116.0(11) . . ?
C63 C62 C80 122.2(12) . . ?
C62 C63 H63 118.3 . . ?
C62 C63 C64 123.3(12) . . ?
C64 C63 H63 118.3 . . ?
C63 C64 S7 117.2(8) . . ?
C63 C64 C65 122.2(10) . . ?
C65 C64 S7 120.4(7) . . ?
O7 C65 C60 124.1(9) . . ?
O7 C65 C64 122.0(9) . . ?
C64 C65 C60 113.9(9) . . ?
C67 C66 S7 116.1(9) . . ?
C71 C66 S7 117.7(7) . . ?
C71 C66 C67 126.2(11) . . ?
C66 C67 H67 120.1 . . ?
C68 C67 C66 119.7(12) . . ?
C68 C67 H67 120.1 . . ?
C67 C68 C84 124.6(14) . . ?
C69 C68 C67 117.9(10) . . ?
C69 C68 C84 117.3(14) . . ?
C68 C69 H69 118.0 . . ?
C68 C69 C70 123.9(11) . . ?
C70 C69 H69 118.0 . . ?
C69 C70 S8 121.3(9) . . ?
C69 C70 C71 117.1(10) . . ?
C71 C70 S8 121.6(7) . . ?
O8 C71 C66 127.6(10) . . ?
O8 C71 C70 117.2(10) . . ?
C66 C71 C70 115.1(8) . . ?
C50 C72 C74 108.4(9) . . ?
C50 C72 C75 108.8(9) . . ?
C73 C72 C50 111.8(10) . . ?
C73 C72 C74 111.4(10) . . ?
C73 C72 C75 111.1(12) . . ?
C75 C72 C74 105.0(11) . . ?
C72 C73 H73A 109.5 . . ?
C72 C73 H73B 109.5 . . ?
C72 C73 H73C 109.5 . . ?
H73A C73 H73B 109.5 . . ?
H73A C73 H73C 109.5 . . ?
H73B C73 H73C 109.5 . . ?
C72 C74 H74A 109.5 . . ?
C72 C74 H74B 109.5 . . ?
C72 C74 H74C 109.5 . . ?
H74A C74 H74B 109.5 . . ?
H74A C74 H74C 109.5 . . ?
H74B C74 H74C 109.5 . . ?
C72 C75 H75A 109.5 . . ?
C72 C75 H75B 109.5 . . ?
C72 C75 H75C 109.5 . . ?
H75A C75 H75B 109.5 . . ?
H75A C75 H75C 109.5 . . ?
H75B C75 H75C 109.5 . . ?
C78 C76 C56 107.9(15) . . ?
C79 C76 C56 113.4(16) . . ?
C79 C76 C78 115.0(19) . . ?
C77 C76 C56 104.1(15) . . ?
C81 C80 C62 112.1(13) . . ?
C82 C80 C62 108.8(12) . . ?
C82 C80 C81 108.3(18) . . ?
C82 C80 C83 108.6(15) . . ?
C83 C80 C62 108.8(14) . . ?
C83 C80 C81 110.1(11) . . ?
C80 C81 H81A 109.5 . . ?
C80 C81 H81B 109.5 . . ?
C80 C81 H81C 109.5 . . ?
H81A C81 H81B 109.5 . . ?
H81A C81 H81C 109.5 . . ?
H81B C81 H81C 109.5 . . ?
C80 C82 H82A 109.5 . . ?
C80 C82 H82B 109.5 . . ?
C80 C82 H82C 109.5 . . ?
H82A C82 H82B 109.5 . . ?
H82A C82 H82C 109.5 . . ?
H82B C82 H82C 109.5 . . ?
C80 C83 H83A 109.5 . . ?
C80 C83 H83B 109.5 . . ?
C80 C83 H83C 109.5 . . ?
H83A C83 H83B 109.5 . . ?
H83A C83 H83C 109.5 . . ?
H83B C83 H83C 109.5 . . ?
C85 C84 C68 114.1(16) . . ?
C85 C84 C86 102.8(16) . . ?
C85 C84 C87 115(2) . . ?
C86 C84 C68 109.8(17) . . ?
C86 C84 C87 108.2(17) . . ?
C87 C84 C68 106.6(13) . . ?
C84 C85 H85A 109.5 . . ?
C84 C85 H85B 109.5 . . ?
C84 C85 H85C 109.5 . . ?
H85A C85 H85B 109.5 . . ?
H85A C85 H85C 109.5 . . ?
H85B C85 H85C 109.5 . . ?
C84 C86 H86A 109.5 . . ?
C84 C86 H86B 109.5 . . ?
C84 C86 H86C 109.5 . . ?
H86A C86 H86B 109.5 . . ?
H86A C86 H86C 109.5 . . ?
H86B C86 H86C 109.5 . . ?
C84 C87 H87A 109.5 . . ?
C84 C87 H87B 109.5 . . ?
C84 C87 H87C 109.5 . . ?
H87A C87 H87B 109.5 . . ?
H87A C87 H87C 109.5 . . ?
H87B C87 H87C 109.5 . . ?
C89 C88 S12 120.3(8) . . ?
C89 C88 C93 122.5(11) . . ?
C93 C88 S12 117.2(9) . . ?
C88 C89 H89 118.9 . . ?
C88 C89 C90 122.3(11) . . ?
C90 C89 H89 118.9 . . ?
C91 C90 C89 110.5(13) . . ?
C91 C90 C112 132.3(16) . . ?
C112 C90 C89 116.8(14) . . ?
C90 C91 H91 114.5 . . ?
C90 C91 C92 131.0(13) . . ?
C92 C91 H91 114.5 . . ?
C91 C92 S9 121.2(9) . . ?
C91 C92 C93 120.4(10) . . ?
C93 C92 S9 118.4(8) . . ?
O9 C93 C88 121.9(10) . . ?
O9 C93 C92 125.0(9) . . ?
C92 C93 C88 113.1(10) . . ?
C95 C94 S9 119.0(10) . . ?
C99 C94 S9 119.7(8) . . ?
C99 C94 C95 121.2(10) . . ?
C94 C95 H95 120.0 . . ?
C94 C95 C96 120.1(13) . . ?
C96 C95 H95 120.0 . . ?
C95 C96 C116 120.4(12) . . ?
C97 C96 C95 116.1(11) . . ?
C97 C96 C116 123.2(10) . . ?
C96 C97 H97 116.9 . . ?
C96 C97 C98 126.2(10) . . ?
C98 C97 H97 116.9 . . ?
C97 C98 S10 120.8(8) . . ?
C97 C98 C99 116.5(11) . . ?
C99 C98 S10 122.6(8) . . ?
O10 C99 C94 122.9(8) . . ?
O10 C99 C98 117.2(10) . . ?
C94 C99 C98 119.9(9) . . ?
C101 C100 S10 119.3(8) . . ?
C101 C100 C105 121.1(11) . . ?
C105 C100 S10 119.6(7) . . ?
C100 C101 H101 119.3 . . ?
C102 C101 C100 121.5(10) . . ?
C102 C101 H101 119.3 . . ?
C101 C102 C103 118.4(10) . . ?
C101 C102 C120 120.0(14) . . ?
C103 C102 C120 121.6(15) . . ?
C102 C103 H103 119.5 . . ?
C102 C103 C104 120.9(11) . . ?
C104 C103 H103 119.5 . . ?
C103 C104 S11 118.0(9) . . ?
C105 C104 S11 120.3(6) . . ?
C105 C104 C103 121.6(9) . . ?
O11 C105 C100 121.8(9) . . ?
O11 C105 C104 121.7(8) . . ?
C104 C105 C100 116.5(8) . . ?
C107 C106 S11 118.7(8) . . ?
C107 C106 C111 124.3(10) . . ?
C111 C106 S11 116.9(8) . . ?
C106 C107 H107 118.3 . . ?
C106 C107 C108 123.3(10) . . ?
C108 C107 H107 118.3 . . ?
C107 C108 C109 115.9(9) . . ?
C107 C108 C124 126.1(10) . . ?
C109 C108 C124 117.9(10) . . ?
C108 C109 H109 119.7 . . ?
C108 C109 C110 120.5(10) . . ?
C110 C109 H109 119.7 . . ?
C109 C110 S12 118.5(8) . . ?
C111 C110 S12 120.3(8) . . ?
C111 C110 C109 121.2(9) . . ?
O12 C111 C106 125.7(9) . . ?
O12 C111 C110 119.8(9) . . ?
C106 C111 C110 114.5(9) . . ?
C90 C112 C113 107.2(19) . . ?
C90 C112 C114 114.7(17) . . ?
C113 C112 C114 103(2) . . ?
C115 C112 C90 121(2) . . ?
C115 C112 C113 106.5(17) . . ?
C115 C112 C114 102(2) . . ?
C112 C113 H11A 109.5 . . ?
C112 C113 H11B 109.5 . . ?
C112 C113 H11C 109.5 . . ?
H11A C113 H11B 109.5 . . ?
H11A C113 H11C 109.5 . . ?
H11B C113 H11C 109.5 . . ?
C112 C114 H11D 109.5 . . ?
C112 C114 H11E 109.5 . . ?
C112 C114 H11F 109.5 . . ?
H11D C114 H11E 109.5 . . ?
H11D C114 H11F 109.5 . . ?
H11E C114 H11F 109.5 . . ?
C112 C115 H11G 109.5 . . ?
C112 C115 H11H 109.5 . . ?
C112 C115 H11I 109.5 . . ?
H11G C115 H11H 109.5 . . ?
H11G C115 H11I 109.5 . . ?
H11H C115 H11I 109.5 . . ?
C96 C116 C118 109.5(12) . . ?
C96 C116 C119 109.0(13) . . ?
C117 C116 C96 111.8(11) . . ?
C117 C116 C118 111.4(14) . . ?
C117 C116 C119 108.2(13) . . ?
C119 C116 C118 106.9(13) . . ?
C116 C117 H11J 109.5 . . ?
C116 C117 H11K 109.5 . . ?
C116 C117 H11L 109.5 . . ?
H11J C117 H11K 109.5 . . ?
H11J C117 H11L 109.5 . . ?
H11K C117 H11L 109.5 . . ?
C116 C118 H11M 109.5 . . ?
C116 C118 H11N 109.5 . . ?
C116 C118 H11O 109.5 . . ?
H11M C118 H11N 109.5 . . ?
H11M C118 H11O 109.5 . . ?
H11N C118 H11O 109.5 . . ?
C116 C119 H11P 109.5 . . ?
C116 C119 H11Q 109.5 . . ?
C116 C119 H11R 109.5 . . ?
H11P C119 H11Q 109.5 . . ?
H11P C119 H11R 109.5 . . ?
H11Q C119 H11R 109.5 . . ?
C121 C120 C102 113.2(14) . . ?
C122 C120 C102 117.0(18) . . ?
C122 C120 C121 106(2) . . ?
C122 C120 C123 112.8(18) . . ?
C123 C120 C102 107(2) . . ?
C123 C120 C121 100.1(19) . . ?
C120 C121 H12A 109.5 . . ?
C120 C121 H12B 109.5 . . ?
C120 C121 H12C 109.5 . . ?
H12A C121 H12B 109.5 . . ?
H12A C121 H12C 109.5 . . ?
H12B C121 H12C 109.5 . . ?
C120 C122 H12D 109.5 . . ?
C120 C122 H12E 109.5 . . ?
C120 C122 H12F 109.5 . . ?
H12D C122 H12E 109.5 . . ?
H12D C122 H12F 109.5 . . ?
H12E C122 H12F 109.5 . . ?
C120 C123 H12G 109.5 . . ?
C120 C123 H12H 109.5 . . ?
C120 C123 H12I 109.5 . . ?
H12G C123 H12H 109.5 . . ?
H12G C123 H12I 109.5 . . ?
H12H C123 H12I 109.5 . . ?
C108 C124 C126 107.3(11) . . ?
C108 C124 C127 112.4(10) . . ?
C125 C124 C108 109.7(10) . . ?
C125 C124 C126 109.1(13) . . ?
C125 C124 C127 114.8(12) . . ?
C127 C124 C126 103.1(11) . . ?
C124 C125 H12J 109.5 . . ?
C124 C125 H12K 109.5 . . ?
C124 C125 H12L 109.5 . . ?
H12J C125 H12K 109.5 . . ?
H12J C125 H12L 109.5 . . ?
H12K C125 H12L 109.5 . . ?
C124 C126 H12M 109.5 . . ?
C124 C126 H12N 109.5 . . ?
C124 C126 H12O 109.5 . . ?
H12M C126 H12N 109.5 . . ?
H12M C126 H12O 109.5 . . ?
H12N C126 H12O 109.5 . . ?
C124 C127 H12P 109.5 . . ?
C124 C127 H12Q 109.5 . . ?
C124 C127 H12R 109.5 . . ?
H12P C127 H12Q 109.5 . . ?
H12P C127 H12R 109.5 . . ?
H12Q C127 H12R 109.5 . . ?
N100 C300 H30D 109.5 . . ?
N100 C300 H30E 109.5 . . ?
N100 C300 H30F 109.5 . . ?
H30D C300 H30E 109.5 . . ?
H30D C300 H30F 109.5 . . ?
H30E C300 H30F 109.5 . . ?
N100 C301 H30G 109.5 . . ?
N100 C301 H30H 109.5 . . ?
N100 C301 H30I 109.5 . . ?
H30G C301 H30H 109.5 . . ?
H30G C301 H30I 109.5 . . ?
H30H C301 H30I 109.5 . . ?
O100 C302 N100 122(2) . . ?
O100 C302 H302 119.1 . . ?
N100 C302 H302 119.1 . . ?
N101 C303 H30J 109.5 . . ?
N101 C303 H30K 109.5 . . ?
N101 C303 H30L 109.5 . . ?
H30J C303 H30K 109.5 . . ?
H30J C303 H30L 109.5 . . ?
H30K C303 H30L 109.5 . . ?
N101 C304 H30M 109.5 . . ?
N101 C304 H30N 109.5 . . ?
N101 C304 H30O 109.5 . . ?
H30M C304 H30N 109.5 . . ?
H30M C304 H30O 109.5 . . ?
H30N C304 H30O 109.5 . . ?
O101 C305 H305 115.9 . . ?
N101 C305 O101 128.1(16) . . ?
N101 C305 H305 115.9 . . ?
N102 C306 H30P 109.5 . . ?
N102 C306 H30Q 109.5 . . ?
N102 C306 H30R 109.5 . . ?
H30P C306 H30Q 109.5 . . ?
H30P C306 H30R 109.5 . . ?
H30Q C306 H30R 109.5 . . ?
N102 C307 H30S 109.5 . . ?
N102 C307 H30T 109.5 . . ?
N102 C307 H30U 109.5 . . ?
H30S C307 H30T 109.5 . . ?
H30S C307 H30U 109.5 . . ?
H30T C307 H30U 109.5 . . ?
O102 C308 N102 122.0(15) . . ?
O102 C308 H308 119.0 . . ?
N102 C308 H308 119.0 . . ?
N103 C309 H30V 109.5 . . ?
N103 C309 H30W 109.5 . . ?
N103 C309 H30X 109.5 . . ?
H30V C309 H30W 109.5 . . ?
H30V C309 H30X 109.5 . . ?
H30W C309 H30X 109.5 . . ?
N103 C310 H31D 109.5 . . ?
N103 C310 H31E 109.5 . . ?
N103 C310 H31F 109.5 . . ?
H31D C310 H31E 109.5 . . ?
H31D C310 H31F 109.5 . . ?
H31E C310 H31F 109.5 . . ?
O103 C311 N103 128(2) . . ?
O103 C311 H311 116.1 . . ?
N103 C311 H311 116.1 . . ?
N104 C312 H31G 109.5 . . ?
N104 C312 H31H 109.5 . . ?
N104 C312 H31I 109.5 . . ?
H31G C312 H31H 109.5 . . ?
H31G C312 H31I 109.5 . . ?
H31H C312 H31I 109.5 . . ?
N104 C313 H31J 109.5 . . ?
N104 C313 H31K 109.5 . . ?
N104 C313 H31L 109.5 . . ?
H31J C313 H31K 109.5 . . ?
H31J C313 H31L 109.5 . . ?
H31K C313 H31L 109.5 . . ?
O104 C314 N104 130.5(17) . . ?
O104 C314 H314 114.7 . . ?
N104 C314 H314 114.7 . . ?
Cu1 O13 Cu7 94.0(5) . . ?
C131 O13 Cu1 131.1(11) 2_566 . ?
C131 O13 Cu7 127.3(15) 2_566 . ?
Cu1 O14 Cu7 116.7(17) . . ?
Cu6 O17 Cu11 119(2) . . ?
Cu10 O19 Cu2 113.0(14) . . ?
Cu11 O20 Cu6 122(2) . . ?
Cu3 O23 Cu5 115.4(18) 2_566 . ?
Cu8 O25 Cu12 123.4(17) . . ?
Cu9 O27 Cu4 94.9(5) . 2_566 ?
C130 O27 Cu4 120.4(10) . 2_566 ?
C130 O27 Cu9 135.6(9) . . ?
Cu3 O28 Cu5 94.8(4) . 2_566 ?
C130 O28 Cu3 130.4(9) . . ?
C130 O28 Cu5 126.8(12) . 2_566 ?
Cu10 O30 Cu2 95.7(4) . . ?
C130 O30 Cu2 122.4(9) . . ?
C130 O30 Cu10 134.5(10) . . ?
Cu8 O32 Cu12 93.3(4) . . ?
C131 O32 Cu8 128.8(11) . . ?
C131 O32 Cu12 129.8(10) . . ?
Cu4 O33 Cu9 98.3(4) 2_566 . ?
C131 O33 Cu4 129.2(8) . 2_566 ?
C131 O33 Cu9 127.0(7) . . ?
Cu13 O81 Cu18 119(2) 2_657 2_657 ?
C30 C29 C3 114(2) . . ?
C30 C29 C31 109.4(17) . . ?
C31 C29 C3 112(2) . . ?
C32 C29 C3 101(3) . . ?
C32 C29 C30 112(2) . . ?
C32 C29 C31 107.9(19) . . ?
C29 C30 H30A 109.5 . . ?
C29 C30 H30B 109.5 . . ?
C29 C30 H30C 109.5 . . ?
H30A C30 H30B 109.5 . . ?
H30A C30 H30C 109.5 . . ?
H30B C30 H30C 109.5 . . ?
C29 C31 H31A 109.5 . . ?
C29 C31 H31B 109.5 . . ?
C29 C31 H31C 109.5 . . ?
H31A C31 H31B 109.5 . . ?
H31A C31 H31C 109.5 . . ?
H31B C31 H31C 109.5 . . ?
C29 C32 H32A 109.5 . . ?
C29 C32 H32B 109.5 . . ?
C29 C32 H32C 109.5 . . ?
H32A C32 H32B 109.5 . . ?
H32A C32 H32C 109.5 . . ?
H32B C32 H32C 109.5 . . ?
C41 C42 H42A 109.5 . . ?
C41 C42 H42B 109.5 . . ?
C41 C42 H42C 109.5 . . ?
H42A C42 H42B 109.5 . . ?
H42A C42 H42C 109.5 . . ?
H42B C42 H42C 109.5 . . ?
C41 C43 H43A 109.5 . . ?
C41 C43 H43B 109.5 . . ?
C41 C43 H43C 109.5 . . ?
H43A C43 H43B 109.5 . . ?
H43A C43 H43C 109.5 . . ?
H43B C43 H43C 109.5 . . ?
C41 C44 H44A 109.5 . . ?
C41 C44 H44B 109.5 . . ?
C41 C44 H44C 109.5 . . ?
H44A C44 H44B 109.5 . . ?
H44A C44 H44C 109.5 . . ?
H44B C44 H44C 109.5 . . ?
C76 C78 H78A 109.5 . . ?
C76 C78 H78B 109.5 . . ?
C76 C78 H78C 109.5 . . ?
H78A C78 H78B 109.5 . . ?
H78A C78 H78C 109.5 . . ?
H78B C78 H78C 109.5 . . ?
C76 C79 H79A 109.5 . . ?
C76 C79 H79B 109.5 . . ?
C76 C79 H79C 109.5 . . ?
H79A C79 H79B 109.5 . . ?
H79A C79 H79C 109.5 . . ?
H79B C79 H79C 109.5 . . ?
O27 C130 O30 106.7(12) . . ?
O28 C130 O27 129.4(13) . . ?
O28 C130 O30 123.7(13) . . ?
O13 C131 O32 118.0(15) 2_566 . ?
O13 C131 O33 121.6(13) 2_566 . ?
O32 C131 O33 120.4(12) . . ?
Cu7 O13A Cu1 110(2) . . ?
Cu7 O15 Cu1 92.9(4) . . ?
C128 O15 Cu1 129.1(8) . . ?
C128 O15 Cu7 131.1(10) . . ?
Cu6 O16 Cu11 93.3(5) . . ?
C128 O16 Cu6 127.4(9) . . ?
C128 O16 Cu11 132.7(7) . . ?
Cu2 O18 Cu10 94.4(3) . . ?
C128 O18 Cu2 128.1(9) . . ?
C128 O18 Cu10 131.4(10) . . ?
Cu11 O21 Cu6 93.9(5) . . ?
C129 O21 Cu6 124.7(9) . . ?
C129 O21 Cu11 131.7(8) . . ?
Cu5 O22 Cu3 95.7(4) . 2_566 ?
C129 O22 Cu3 133.3(9) . 2_566 ?
C129 O22 Cu5 123.7(10) . . ?
Cu12 O24 Cu8 94.5(4) . . ?
C129 O24 Cu8 124.9(8) . . ?
C129 O24 Cu12 130.6(8) . . ?
Cu9 O26 Cu4 113(2) . 2_566 ?
Cu5 O29 Cu3 115.6(19) 2_566 . ?
Cu10 O31 Cu2 116.8(15) . . ?
Cu12 O43 Cu8 117.4(16) . . ?
Cu16 O65 Cu24 118(2) 2_657 2_657 ?
C3 C25 C26 116(3) . . ?
C3 C25 C27 104(3) . . ?
C26 C25 C27 102(2) . . ?
C28 C25 C3 123(4) . . ?
C28 C25 C26 104(2) . . ?
C28 C25 C27 104(2) . . ?
C25 C26 H26A 109.5 . . ?
C25 C26 H26B 109.5 . . ?
C25 C26 H26C 109.5 . . ?
H26A C26 H26B 109.5 . . ?
H26A C26 H26C 109.5 . . ?
H26B C26 H26C 109.5 . . ?
C25 C27 H27A 109.5 . . ?
C25 C27 H27B 109.5 . . ?
C25 C27 H27C 109.5 . . ?
H27A C27 H27B 109.5 . . ?
H27A C27 H27C 109.5 . . ?
H27B C27 H27C 109.5 . . ?
C25 C28 H28A 109.5 . . ?
C25 C28 H28B 109.5 . . ?
C25 C28 H28C 109.5 . . ?
H28A C28 H28B 109.5 . . ?
H28A C28 H28C 109.5 . . ?
H28B C28 H28C 109.5 . . ?
C41 C45 H45A 109.5 . . ?
C41 C45 H45B 109.5 . . ?
C41 C45 H45C 109.5 . . ?
H45A C45 H45B 109.5 . . ?
H45A C45 H45C 109.5 . . ?
H45B C45 H45C 109.5 . . ?
C41 C46 H46A 109.5 . . ?
C41 C46 H46B 109.5 . . ?
C41 C46 H46C 109.5 . . ?
H46A C46 H46B 109.5 . . ?
H46A C46 H46C 109.5 . . ?
H46B C46 H46C 109.5 . . ?
C41 C47 H47A 109.5 . . ?
C41 C47 H47B 109.5 . . ?
C41 C47 H47C 109.5 . . ?
H47A C47 H47B 109.5 . . ?
H47A C47 H47C 109.5 . . ?
H47B C47 H47C 109.5 . . ?
C76 C77 H77A 109.5 . . ?
C76 C77 H77B 109.5 . . ?
C76 C77 H77C 109.5 . . ?
H77A C77 H77B 109.5 . . ?
H77A C77 H77C 109.5 . . ?
H77B C77 H77C 109.5 . . ?
O15 C128 O16 121.8(11) . . ?
O15 C128 O18 121.9(14) . . ?
O16 C128 O18 116.4(12) . . ?
O21 C129 O22 128.6(12) . . ?
O21 C129 O24 118.9(11) . . ?
O22 C129 O24 112.0(12) . . ?

loop_
_geom_bond_atom_site_label_1
_geom_bond_atom_site_label_2
_geom_bond_distance
_geom_bond_site_symmetry_2
_geom_bond_publ_flag
Cu1 Cl1 2.682(3) . ?
Cu1 S1 2.599(3) . ?
Cu1 O1 1.996(7) . ?
Cu1 O2 1.978(6) . ?
Cu1 O13 2.044(18) . ?
Cu1 O14 1.69(4) . ?
Cu1 O13A 1.89(6) . ?
Cu1 O15 2.094(12) . ?
Cu2 Cl1 2.680(3) . ?
Cu2 S2 2.612(3) . ?
Cu2 O2 1.967(6) . ?
Cu2 O3 1.961(7) . ?
Cu2 O19 1.82(4) . ?
Cu2 O30 2.061(11) . ?
Cu2 O18 2.038(11) . ?
Cu2 O31 1.96(4) . ?
Cu3 Cu5 3.0125(19) 2_566 ?
Cu3 Cl1 2.646(3) . ?
Cu3 S3 2.588(3) . ?
Cu3 O3 1.968(6) . ?
Cu3 O4 1.952(6) . ?
Cu3 O23 1.78(4) 2_566 ?
Cu3 O28 2.020(13) . ?
Cu3 O22 2.041(13) 2_566 ?
Cu3 O29 1.78(4) . ?
Cu4 Cu9 3.013(2) 2_566 ?
Cu4 Cl2 2.684(3) . ?
Cu4 S5 2.615(2) . ?
Cu4 O5 1.957(7) . ?
Cu4 O6 2.031(7) . ?
Cu4 O27 2.080(13) 2_566 ?
Cu4 O33 1.976(9) 2_566 ?
Cu4 O26 1.85(4) 2_566 ?
Cu5 Cu3 3.0125(19) 2_566 ?
Cu5 Cl2 2.662(3) . ?
Cu5 S6 2.626(3) . ?
Cu5 O6 1.949(6) . ?
Cu5 O7 1.966(7) . ?
Cu5 O23 1.79(4) . ?
Cu5 O28 2.072(11) 2_566 ?
Cu5 O22 2.022(11) . ?
Cu5 O29 1.78(4) 2_566 ?
Cu6 Cl2 2.670(3) . ?
Cu6 S7 2.607(3) . ?
Cu6 O7 1.959(6) . ?
Cu6 O8 2.012(7) . ?
Cu6 O17 1.69(3) . ?
Cu6 O20 1.83(3) . ?
Cu6 O16 2.063(10) . ?
Cu6 O21 2.071(11) . ?
Cu7 Cl2 2.687(3) . ?
Cu7 S8 2.601(3) . ?
Cu7 O5 1.980(6) . ?
Cu7 O8 1.961(8) . ?
Cu7 O13 2.057(14) . ?
Cu7 O14 1.83(3) . ?
Cu7 O13A 1.77(5) . ?
Cu7 O15 2.044(10) . ?
Cu8 Cl3 2.694(4) . ?
Cu8 S9 2.590(4) . ?
Cu8 O9 1.953(6) . ?
Cu8 O10 1.974(5) . ?
Cu8 O25 1.65(3) . ?
Cu8 O32 2.057(11) . ?
Cu8 O24 2.082(9) . ?
Cu8 O43 1.79(4) . ?
Cu9 Cl3 2.671(2) . ?
Cu9 S10 2.597(3) . ?
Cu9 O10 1.961(8) . ?
Cu9 O11 2.002(6) . ?
Cu9 O27 2.009(15) . ?
Cu9 O33 2.008(8) . ?
Cu9 O26 1.76(5) . ?
Cu10 Cl3 2.667(3) . ?
Cu10 S11 2.611(3) . ?
Cu10 O11 1.974(5) . ?
Cu10 O12 1.986(7) . ?
Cu10 O19 1.79(3) . ?
Cu10 O30 1.996(11) . ?
Cu10 O18 2.063(10) . ?
Cu10 O31 1.57(3) . ?
Cu11 Cl3 2.676(3) . ?
Cu11 S12 2.605(3) . ?
Cu11 O9 1.960(7) . ?
Cu11 O12 1.981(6) . ?
Cu11 O17 1.83(4) . ?
Cu11 O20 1.62(3) . ?
Cu11 O16 2.092(12) . ?
Cu11 O21 2.062(10) . ?
Cu12 Cl1 2.713(3) 2_566 ?
Cu12 S4 2.613(4) 2_566 ?
Cu12 O1 1.994(6) 2_566 ?
Cu12 O4 1.976(6) 2_566 ?
Cu12 O25 1.77(3) . ?
Cu12 O32 2.085(12) . ?
Cu12 O24 2.019(11) . ?
Cu12 O43 1.74(4) . ?
Cu13 Cl4 2.687(3) 2_657 ?
Cu13 S14 2.604(2) . ?
Cu13 O51 1.924(7) . ?
Cu13 O52 2.031(8) . ?
Cu13 O70 1.81(5) . ?
Cu13 O69 2.037(14) . ?
Cu13 O80 2.088(13) 2_657 ?
Cu13 O81 1.71(4) 2_657 ?
Cu14 Cl4 2.677(3) 2_657 ?
Cu14 S15 2.639(3) . ?
Cu14 O52 1.940(6) . ?
Cu14 O53 1.965(6) . ?
Cu14 O63 2.015(12) . ?
Cu14 O62 1.82(4) . ?
Cu14 O68 1.982(8) . ?
Cu15 Cu19 3.003(2) 2_657 ?
Cu15 Cl5 2.716(4) . ?
Cu15 S17 2.604(3) . ?
Cu15 O54 1.970(5) . ?
Cu15 O55 1.966(7) . ?
Cu15 O66 2.065(9) 2_657 ?
Cu15 O83 1.79(3) 2_657 ?
Cu15 O67 1.77(3) 2_657 ?
Cu15 O82 1.997(11) 2_657 ?
Cu16 Cl5 2.662(3) . ?
Cu16 S18 2.610(3) . ?
Cu16 O55 1.995(7) . ?
Cu16 O56 1.980(6) . ?
Cu16 O64 2.056(10) 2_657 ?
Cu16 O76 1.73(4) . ?
Cu16 O75 2.105(11) . ?
Cu16 O65 1.73(3) 2_657 ?
Cu17 Cl5 2.693(3) . ?
Cu17 S19 2.607(3) . ?
Cu17 O56 1.947(7) . ?
Cu17 O57 1.991(6) . ?
Cu17 O72 1.69(4) . ?
Cu17 O73 1.82(4) . ?
Cu17 O71 2.049(12) . ?
Cu17 O74 2.068(10) . ?
Cu18 Cl5 2.682(2) . ?
Cu18 S20 2.601(2) . ?
Cu18 O54 1.941(7) . ?
Cu18 O57 1.969(7) . ?
Cu18 O70 1.84(5) . ?
Cu18 O69 2.055(16) . ?
Cu18 O80 2.048(12) 2_657 ?
Cu18 O81 1.78(4) 2_657 ?
Cu19 Cl6 2.725(3) . ?
Cu19 S21 2.594(4) . ?
Cu19 O58 1.970(7) . ?
Cu19 O59 1.990(6) . ?
Cu19 O66 2.084(10) . ?
Cu19 O83 1.67(3) . ?
Cu19 O67 1.71(3) . ?
Cu19 O82 2.063(10) . ?
Cu20 Cl6 2.641(3) . ?
Cu20 S22 2.598(3) . ?
Cu20 O59 1.986(7) . ?
Cu20 O60 1.976(7) . ?
Cu20 O63 2.089(13) . ?
Cu20 O62 1.82(4) . ?
Cu20 O68 1.963(8) . ?
Cu21 Cl6 2.692(3) . ?
Cu21 S23 2.612(3) . ?
Cu21 O60 1.948(7) . ?
Cu21 O61 1.989(6) . ?
Cu21 O72 1.82(4) . ?
Cu21 O73 1.75(4) . ?
Cu21 O71 2.086(11) . ?
Cu21 O74 2.080(12) . ?
Cu22 Cl6 2.685(3) . ?
Cu22 S24 2.601(3) . ?
Cu22 O58 1.989(7) . ?
Cu22 O61 1.985(6) . ?
Cu22 O79 1.995(7) . ?
Cu22 O78 1.69(4) . ?
Cu22 O77 2.076(13) . ?
Cu23 Cl4 2.673(3) . ?
Cu23 S13 2.608(3) 2_657 ?
Cu23 O50 1.989(7) 2_657 ?
Cu23 O51 1.983(6) 2_657 ?
Cu23 O79 1.999(8) . ?
Cu23 O78 1.75(3) . ?
Cu23 O77 2.082(9) . ?
Cu24 Cl4 2.667(3) . ?
Cu24 S16 2.605(3) 2_657 ?
Cu24 O50 1.955(7) 2_657 ?
Cu24 O53 1.970(6) 2_657 ?
Cu24 O64 2.084(11) 2_657 ?
Cu24 O76 1.89(4) . ?
Cu24 O75 2.040(13) . ?
Cu24 O65 1.80(3) 2_657 ?
Cl4 Cu13 2.687(3) 2_657 ?
Cl4 Cu14 2.677(3) 2_657 ?
S13 Cu23 2.608(3) 2_657 ?
S13 C154 1.741(13) . ?
S13 C156 1.810(10) . ?
S14 C160 1.735(10) . ?
S14 C162 1.773(12) . ?
S15 C166 1.827(10) . ?
S15 C168 1.753(11) . ?
S16 Cu24 2.605(3) 2_657 ?
S16 C150 1.770(13) . ?
S16 C172 1.806(11) . ?
S17 C194 1.779(10) . ?
S17 C196 1.816(11) . ?
S18 C200 1.752(13) . ?
S18 C202 1.793(9) . ?
S19 C206 1.756(11) . ?
S19 C208 1.769(9) . ?
S20 C190 1.794(13) . ?
S20 C212 1.753(11) . ?
S21 C234 1.780(12) . ?
S21 C236 1.793(9) . ?
S22 C240 1.723(11) . ?
S22 C242 1.761(11) . ?
S23 C246 1.832(11) . ?
S23 C248 1.802(11) . ?
S24 C230 1.735(12) . ?
S24 C252 1.775(10) . ?
O50 Cu23 1.989(7) 2_657 ?
O50 Cu24 1.955(7) 2_657 ?
O50 C155 1.343(12) . ?
O51 Cu23 1.983(6) 2_657 ?
O51 C161 1.369(10) . ?
O52 C167 1.305(10) . ?
O53 Cu24 1.970(6) 2_657 ?
O53 C173 1.360(12) . ?
O54 C195 1.370(12) . ?
O55 C201 1.409(13) . ?
O56 C207 1.347(12) . ?
O57 C213 1.313(10) . ?
O58 C235 1.314(13) . ?
O59 C241 1.261(15) . ?
O60 C247 1.330(11) . ?
O61 C253 1.304(13) . ?
O79 C276 1.557(17) . ?
C150 C151 1.423(14) . ?
C150 C155 1.433(18) . ?
C151 H151 0.9500 . ?
C151 C152 1.313(18) . ?
C152 C153 1.403(17) . ?
C152 C174 1.612(19) . ?
C153 H153 0.9500 . ?
C153 C154 1.399(14) . ?
C154 C155 1.394(18) . ?
C156 C157 1.382(12) . ?
C156 C161 1.387(15) . ?
C157 H157 0.9500 . ?
C157 C158 1.400(14) . ?
C158 C159 1.398(15) . ?
C158 C178 1.555(10) . ?
C159 H159 0.9500 . ?
C159 C160 1.420(11) . ?
C160 C161 1.425(13) . ?
C162 C163 1.419(12) . ?
C162 C167 1.405(13) . ?
C163 H163 0.9500 . ?
C163 C164 1.341(16) . ?
C164 C165 1.364(14) . ?
C164 C182 1.531(13) . ?
C165 H165 0.9500 . ?
C165 C166 1.421(11) . ?
C166 C167 1.393(16) . ?
C168 C169 1.365(16) . ?
C168 C173 1.424(15) . ?
C169 H169 0.9500 . ?
C169 C170 1.409(17) . ?
C170 C171 1.459(17) . ?
C170 C186 1.491(19) . ?
C171 H171 0.9500 . ?
C171 C172 1.330(17) . ?
C172 C173 1.413(15) . ?
C174 C175 1.61(3) . ?
C174 C176 1.46(3) . ?
C174 C177 1.61(3) . ?
C175 H17A 0.9800 . ?
C175 H17B 0.9800 . ?
C175 H17C 0.9800 . ?
C176 H17D 0.9800 . ?
C176 H17E 0.9800 . ?
C176 H17F 0.9800 . ?
C177 H17G 0.9800 . ?
C177 H17H 0.9800 . ?
C177 H17I 0.9800 . ?
C178 C179 1.581(19) . ?
C178 C180 1.50(2) . ?
C178 C181 1.47(2) . ?
C179 H17J 0.9800 . ?
C179 H17K 0.9800 . ?
C179 H17L 0.9800 . ?
C180 H18A 0.9800 . ?
C180 H18B 0.9800 . ?
C180 H18C 0.9800 . ?
C181 H18D 0.9800 . ?
C181 H18E 0.9800 . ?
C181 H18F 0.9800 . ?
C182 C183 1.50(3) . ?
C182 C184 1.44(3) . ?
C182 C185 1.46(3) . ?
C183 H18G 0.9800 . ?
C183 H18H 0.9800 . ?
C183 H18I 0.9800 . ?
C184 H18J 0.9800 . ?
C184 H18K 0.9800 . ?
C184 H18L 0.9800 . ?
C185 H18M 0.9800 . ?
C185 H18N 0.9800 . ?
C185 H18O 0.9800 . ?
C186 C187 1.54(2) . ?
C186 C188 1.45(2) . ?
C186 C189 1.54(3) . ?
C187 H18P 0.9800 . ?
C187 H18Q 0.9800 . ?
C187 H18R 0.9800 . ?
C188 H18S 0.9800 . ?
C188 H18T 0.9800 . ?
C188 H18U 0.9800 . ?
C189 H18V 0.9800 . ?
C189 H18W 0.9800 . ?
C189 H18X 0.9800 . ?
C190 C191 1.375(15) . ?
C190 C195 1.400(14) . ?
C191 H191 0.9500 . ?
C191 C192 1.340(18) . ?
C192 C193 1.398(14) . ?
C192 C214 1.581(17) . ?
C193 H193 0.9500 . ?
C193 C194 1.375(14) . ?
C194 C195 1.448(18) . ?
C196 C197 1.426(16) . ?
C196 C201 1.307(17) . ?
C197 H197 0.9500 . ?
C197 C198 1.440(17) . ?
C198 C199 1.393(18) . ?
C198 C218 1.547(14) . ?
C199 H199 0.9500 . ?
C199 C200 1.379(17) . ?
C200 C201 1.381(15) . ?
C202 C203 1.360(15) . ?
C202 C207 1.385(14) . ?
C203 H203 0.9500 . ?
C203 C204 1.450(15) . ?
C204 C205 1.354(18) . ?
C204 C222 1.522(16) . ?
C205 H205 0.9500 . ?
C205 C206 1.407(16) . ?
C206 C207 1.397(14) . ?
C208 C209 1.416(12) . ?
C208 C213 1.412(14) . ?
C209 H209 0.9500 . ?
C209 C210 1.403(13) . ?
C210 C211 1.382(16) . ?
C210 C226 1.544(15) . ?
C211 H211 0.9500 . ?
C211 C212 1.449(13) . ?
C212 C213 1.403(12) . ?
C214 C215 1.58(3) . ?
C214 C216 1.55(3) . ?
C214 C217 1.41(3) . ?
C215 H21A 0.9800 . ?
C215 H21B 0.9800 . ?
C215 H21C 0.9800 . ?
C216 H21D 0.9800 . ?
C216 H21E 0.9800 . ?
C216 H21F 0.9800 . ?
C217 H21G 0.9800 . ?
C217 H21H 0.9800 . ?
C217 H21I 0.9800 . ?
C218 C219 1.524(15) . ?
C218 C220 1.553(15) . ?
C218 C221 1.547(15) . ?
C219 H21J 0.9800 . ?
C219 H21K 0.9800 . ?
C219 H21L 0.9800 . ?
C220 H22A 0.9800 . ?
C220 H22B 0.9800 . ?
C220 H22C 0.9800 . ?
C221 H22D 0.9800 . ?
C221 H22E 0.9800 . ?
C221 H22F 0.9800 . ?
C222 C223 1.54(2) . ?
C222 C224 1.55(2) . ?
C222 C225 1.544(14) . ?
C223 H22G 0.9800 . ?
C223 H22H 0.9800 . ?
C223 H22I 0.9800 . ?
C224 H22J 0.9800 . ?
C224 H22K 0.9800 . ?
C224 H22L 0.9800 . ?
C225 H22M 0.9800 . ?
C225 H22N 0.9800 . ?
C225 H22O 0.9800 . ?
C226 C227 1.52(3) . ?
C226 C228 1.55(3) . ?
C226 C229 1.39(4) . ?
C227 H22P 0.9800 . ?
C227 H22Q 0.9800 . ?
C227 H22R 0.9800 . ?
C228 H22S 0.9800 . ?
C228 H22T 0.9800 . ?
C228 H22U 0.9800 . ?
C229 H22V 0.9800 . ?
C229 H22W 0.9800 . ?
C229 H22X 0.9800 . ?
C230 C231 1.409(16) . ?
C230 C235 1.379(15) . ?
C231 H231 0.9500 . ?
C231 C232 1.50(2) . ?
C232 C233 1.385(19) . ?
C232 C254 1.48(2) . ?
C233 H233 0.9500 . ?
C233 C234 1.415(18) . ?
C234 C235 1.409(17) . ?
C236 C237 1.392(18) . ?
C236 C241 1.438(16) . ?
C237 H237 0.9500 . ?
C237 C238 1.427(14) . ?
C238 C239 1.374(16) . ?
C238 C258 1.43(2) . ?
C239 H239 0.9500 . ?
C239 C240 1.510(18) . ?
C240 C241 1.377(14) . ?
C242 C243 1.464(15) . ?
C242 C247 1.347(15) . ?
C243 H243 0.9500 . ?
C243 C244 1.391(18) . ?
C244 C245 1.392(18) . ?
C244 C262 1.56(2) . ?
C245 H245 0.9500 . ?
C245 C246 1.368(16) . ?
C246 C247 1.400(16) . ?
C248 C249 1.345(17) . ?
C248 C253 1.421(13) . ?
C249 H249 0.9500 . ?
C249 C250 1.429(18) . ?
C250 C251 1.405(18) . ?
C250 C266 1.505(13) . ?
C251 H251 0.9500 . ?
C251 C252 1.386(17) . ?
C252 C253 1.414(16) . ?
C254 C255 1.56(3) . ?
C254 C256 1.58(3) . ?
C254 C257 1.48(4) . ?
C256 H25A 0.9800 . ?
C256 H25B 0.9800 . ?
C256 H25C 0.9800 . ?
C257 H25D 0.9800 . ?
C257 H25E 0.9800 . ?
C257 H25F 0.9800 . ?
C258 C259 1.59(3) . ?
C258 C260 1.52(3) . ?
C258 C261 1.44(2) . ?
C259 H25G 0.9800 . ?
C259 H25H 0.9800 . ?
C259 H25I 0.9800 . ?
C260 H26D 0.9800 . ?
C260 H26E 0.9800 . ?
C260 H26F 0.9800 . ?
C261 H26G 0.9800 . ?
C261 H26H 0.9800 . ?
C261 H26I 0.9800 . ?
C262 C263 1.55(2) . ?
C262 C264 1.43(2) . ?
C262 C265 1.43(2) . ?
C263 H26J 0.9800 . ?
C263 H26K 0.9800 . ?
C263 H26L 0.9800 . ?
C264 H26M 0.9800 . ?
C264 H26N 0.9800 . ?
C264 H26O 0.9800 . ?
C265 H26P 0.9800 . ?
C265 H26Q 0.9800 . ?
C265 H26R 0.9800 . ?
C266 C268 1.516(16) . ?
C266 C270 1.494(15) . ?
C266 C272 1.504(16) . ?
C266 C267 1.500(16) . ?
C266 C269 1.506(16) . ?
C266 C271 1.505(15) . ?
O63 C273 1.445(16) . ?
O64 Cu16 2.056(10) 2_657 ?
O64 Cu24 2.084(11) 2_657 ?
O64 C273 1.407(18) . ?
O66 Cu15 2.064(9) 2_657 ?
O66 C273 1.403(16) . ?
O83 Cu15 1.79(3) 2_657 ?
C268 H26S 0.9800 . ?
C268 H26T 0.9800 . ?
C268 H26U 0.9800 . ?
C270 H27D 0.9800 . ?
C270 H27E 0.9800 . ?
C270 H27F 0.9800 . ?
C272 H27G 0.9800 . ?
C272 H27H 0.9800 . ?
C272 H27I 0.9800 . ?
O67 Cu15 1.77(3) 2_657 ?
O68 C274 1.606(18) . ?
O69 C274 1.41(2) . ?
O71 C274 1.401(18) . ?
O74 C275 1.343(16) . ?
O75 C275 1.48(2) . ?
O77 C275 1.436(18) . ?
O80 Cu13 2.088(13) 2_657 ?
O80 Cu18 2.048(12) 2_657 ?
O80 C276 1.394(18) . ?
O82 Cu15 1.997(11) 2_657 ?
O82 C276 1.465(19) . ?
C267 H26V 0.9800 . ?
C267 H26W 0.9800 . ?
C267 H26X 0.9800 . ?
C269 H26Y 0.9800 . ?
C269 H 0.9800 . ?
C269 HA 0.9800 . ?
C271 H27J 0.9800 . ?
C271 H27K 0.9800 . ?
C271 H27L 0.9800 . ?
Cl1 Cu12 2.713(3) 2_566 ?
S1 C5 1.756(13) . ?
S1 C7 1.778(11) . ?
S2 C11 1.785(11) . ?
S2 C13 1.765(11) . ?
S3 C17 1.756(11) . ?
S3 C19 1.800(11) . ?
S4 Cu12 2.613(4) 2_566 ?
S4 C1 1.810(11) . ?
S4 C23 1.782(10) . ?
S5 C52 1.765(10) . ?
S5 C54 1.771(12) . ?
S6 C58 1.758(11) . ?
S6 C60 1.817(11) . ?
S7 C64 1.801(10) . ?
S7 C66 1.826(11) . ?
S8 C48 1.798(9) . ?
S8 C70 1.709(12) . ?
S9 C92 1.797(10) . ?
S9 C94 1.764(10) . ?
S10 C98 1.775(12) . ?
S10 C100 1.785(12) . ?
S11 C104 1.775(10) . ?
S11 C106 1.807(10) . ?
S12 C88 1.767(12) . ?
S12 C110 1.776(10) . ?
O1 Cu12 1.994(6) 2_566 ?
O1 C6 1.311(12) . ?
O2 C12 1.343(13) . ?
O3 C18 1.343(11) . ?
O4 Cu12 1.976(6) 2_566 ?
O4 C24 1.330(14) . ?
O5 C53 1.347(10) . ?
O6 C59 1.295(10) . ?
O7 C65 1.342(12) . ?
O8 C71 1.294(11) . ?
O9 C93 1.340(13) . ?
O10 C99 1.364(12) . ?
O11 C105 1.319(10) . ?
O12 C111 1.285(12) . ?
O100 C302 1.241(17) . ?
O101 C305 1.33(2) . ?
O102 C308 1.33(2) . ?
O103 C311 1.20(2) . ?
O104 C314 1.239(14) . ?
N100 C300 1.384(16) . ?
N100 C301 1.404(15) . ?
N100 C302 1.400(17) . ?
N101 C303 1.462(19) . ?
N101 C304 1.420(17) . ?
N101 C305 1.30(2) . ?
N102 C306 1.432(14) . ?
N102 C307 1.386(14) . ?
N102 C308 1.408(14) . ?
N103 C309 1.35(2) . ?
N103 C310 1.41(2) . ?
N103 C311 1.35(3) . ?
N104 C312 1.37(2) . ?
N104 C313 1.362(19) . ?
N104 C314 1.327(17) . ?
C1 C2 1.411(16) . ?
C1 C6 1.351(16) . ?
C2 H2 0.9500 . ?
C2 C3 1.437(19) . ?
C3 C4 1.37(2) . ?
C3 C29 1.62(2) . ?
C3 C25 1.50(2) . ?
C4 H4 0.9500 . ?
C4 C5 1.367(16) . ?
C5 C6 1.434(14) . ?
C7 C8 1.402(16) . ?
C7 C12 1.388(15) . ?
C8 H8 0.9500 . ?
C8 C9 1.341(16) . ?
C9 C10 1.411(15) . ?
C9 C33 1.576(17) . ?
C10 H10 0.9500 . ?
C10 C11 1.393(15) . ?
C11 C12 1.349(16) . ?
C13 C14 1.401(15) . ?
C13 C18 1.407(16) . ?
C14 H14 0.9500 . ?
C14 C15 1.398(16) . ?
C15 C16 1.368(17) . ?
C15 C37 1.533(16) . ?
C16 H16 0.9500 . ?
C16 C17 1.398(14) . ?
C17 C18 1.416(14) . ?
C19 C20 1.417(17) . ?
C19 C24 1.360(14) . ?
C20 H20 0.9500 . ?
C20 C21 1.394(15) . ?
C21 C22 1.380(14) . ?
C21 C41 1.541(12) . ?
C22 H22 0.9500 . ?
C22 C23 1.366(16) . ?
C23 C24 1.434(15) . ?
C33 C34 1.55(2) . ?
C33 C35 1.496(19) . ?
C33 C36 1.530(19) . ?
C34 H34A 0.9800 . ?
C34 H34B 0.9800 . ?
C34 H34C 0.9800 . ?
C35 H35A 0.9800 . ?
C35 H35B 0.9800 . ?
C35 H35C 0.9800 . ?
C36 H36A 0.9800 . ?
C36 H36B 0.9800 . ?
C36 H36C 0.9800 . ?
C37 C38 1.65(3) . ?
C37 C39 1.48(3) . ?
C37 C40 1.47(2) . ?
C38 H38A 0.9800 . ?
C38 H38B 0.9800 . ?
C38 H38C 0.9800 . ?
C39 H39A 0.9800 . ?
C39 H39B 0.9800 . ?
C39 H39C 0.9800 . ?
C40 H40A 0.9800 . ?
C40 H40B 0.9800 . ?
C40 H40C 0.9800 . ?
C41 C42 1.550(14) . ?
C41 C43 1.577(14) . ?
C41 C44 1.515(14) . ?
C41 C45 1.516(14) . ?
C41 C46 1.540(14) . ?
C41 C47 1.563(14) . ?
C48 C49 1.402(11) . ?
C48 C53 1.358(15) . ?
C49 H49 0.9500 . ?
C49 C50 1.406(13) . ?
C50 C51 1.356(14) . ?
C50 C72 1.535(11) . ?
C51 H51 0.9500 . ?
C51 C52 1.416(11) . ?
C52 C53 1.432(13) . ?
C54 C55 1.452(13) . ?
C54 C59 1.413(15) . ?
C55 H55 0.9500 . ?
C55 C56 1.299(19) . ?
C56 C57 1.361(17) . ?
C56 C76 1.605(16) . ?
C57 H57 0.9500 . ?
C57 C58 1.382(13) . ?
C58 C59 1.427(17) . ?
C60 C61 1.361(15) . ?
C60 C65 1.410(15) . ?
C61 H61 0.9500 . ?
C61 C62 1.423(17) . ?
C62 C63 1.336(18) . ?
C62 C80 1.558(18) . ?
C63 H63 0.9500 . ?
C63 C64 1.392(15) . ?
C64 C65 1.399(14) . ?
C66 C67 1.388(12) . ?
C66 C71 1.362(15) . ?
C67 H67 0.9500 . ?
C67 C68 1.381(17) . ?
C68 C69 1.375(18) . ?
C68 C84 1.564(18) . ?
C69 H69 0.9500 . ?
C69 C70 1.431(13) . ?
C70 C71 1.485(14) . ?
C72 C73 1.46(2) . ?
C72 C74 1.607(18) . ?
C72 C75 1.553(17) . ?
C73 H73A 0.9800 . ?
C73 H73B 0.9800 . ?
C73 H73C 0.9800 . ?
C74 H74A 0.9800 . ?
C74 H74B 0.9800 . ?
C74 H74C 0.9800 . ?
C75 H75A 0.9800 . ?
C75 H75B 0.9800 . ?
C75 H75C 0.9800 . ?
C76 C78 1.57(3) . ?
C76 C79 1.50(3) . ?
C76 C77 1.59(3) . ?
C80 C81 1.55(2) . ?
C80 C82 1.45(3) . ?
C80 C83 1.52(2) . ?
C81 H81A 0.9800 . ?
C81 H81B 0.9800 . ?
C81 H81C 0.9800 . ?
C82 H82A 0.9800 . ?
C82 H82B 0.9800 . ?
C82 H82C 0.9800 . ?
C83 H83A 0.9800 . ?
C83 H83B 0.9800 . ?
C83 H83C 0.9800 . ?
C84 C85 1.37(3) . ?
C84 C86 1.51(3) . ?
C84 C87 1.55(3) . ?
C85 H85A 0.9800 . ?
C85 H85B 0.9800 . ?
C85 H85C 0.9800 . ?
C86 H86A 0.9800 . ?
C86 H86B 0.9800 . ?
C86 H86C 0.9800 . ?
C87 H87A 0.9800 . ?
C87 H87B 0.9800 . ?
C87 H87C 0.9800 . ?
C88 C89 1.381(17) . ?
C88 C93 1.456(14) . ?
C89 H89 0.9500 . ?
C89 C90 1.484(18) . ?
C90 C91 1.302(16) . ?
C90 C112 1.43(2) . ?
C91 H91 0.9500 . ?
C91 C92 1.379(16) . ?
C92 C93 1.406(15) . ?
C94 C95 1.413(16) . ?
C94 C99 1.376(17) . ?
C95 H95 0.9500 . ?
C95 C96 1.445(17) . ?
C96 C97 1.365(19) . ?
C96 C116 1.564(14) . ?
C97 H97 0.9500 . ?
C97 C98 1.392(14) . ?
C98 C99 1.446(14) . ?
C100 C101 1.405(14) . ?
C100 C105 1.423(13) . ?
C101 H101 0.9500 . ?
C101 C102 1.366(19) . ?
C102 C103 1.391(17) . ?
C102 C120 1.532(17) . ?
C103 H103 0.9500 . ?
C103 C104 1.413(13) . ?
C104 C105 1.384(15) . ?
C106 C107 1.342(16) . ?
C106 C111 1.404(14) . ?
C107 H107 0.9500 . ?
C107 C108 1.404(16) . ?
C108 C109 1.411(15) . ?
C108 C124 1.502(12) . ?
C109 H109 0.9500 . ?
C109 C110 1.447(15) . ?
C110 C111 1.433(14) . ?
C112 C113 1.52(3) . ?
C112 C114 1.54(3) . ?
C112 C115 1.41(3) . ?
C113 H11A 0.9800 . ?
C113 H11B 0.9800 . ?
C113 H11C 0.9800 . ?
C114 H11D 0.9800 . ?
C114 H11E 0.9800 . ?
C114 H11F 0.9800 . ?
C115 H11G 0.9800 . ?
C115 H11H 0.9800 . ?
C115 H11I 0.9800 . ?
C116 C117 1.557(15) . ?
C116 C118 1.570(16) . ?
C116 C119 1.566(16) . ?
C117 H11J 0.9800 . ?
C117 H11K 0.9800 . ?
C117 H11L 0.9800 . ?
C118 H11M 0.9800 . ?
C118 H11N 0.9800 . ?
C118 H11O 0.9800 . ?
C119 H11P 0.9800 . ?
C119 H11Q 0.9800 . ?
C119 H11R 0.9800 . ?
C120 C121 1.53(3) . ?
C120 C122 1.36(3) . ?
C120 C123 1.50(4) . ?
C121 H12A 0.9800 . ?
C121 H12B 0.9800 . ?
C121 H12C 0.9800 . ?
C122 H12D 0.9800 . ?
C122 H12E 0.9800 . ?
C122 H12F 0.9800 . ?
C123 H12G 0.9800 . ?
C123 H12H 0.9800 . ?
C123 H12I 0.9800 . ?
C124 C125 1.499(14) . ?
C124 C126 1.547(14) . ?
C124 C127 1.514(13) . ?
C125 H12J 0.9800 . ?
C125 H12K 0.9800 . ?
C125 H12L 0.9800 . ?
C126 H12M 0.9800 . ?
C126 H12N 0.9800 . ?
C126 H12O 0.9800 . ?
C127 H12P 0.9800 . ?
C127 H12Q 0.9800 . ?
C127 H12R 0.9800 . ?
C300 H30D 0.9800 . ?
C300 H30E 0.9800 . ?
C300 H30F 0.9800 . ?
C301 H30G 0.9800 . ?
C301 H30H 0.9800 . ?
C301 H30I 0.9800 . ?
C302 H302 0.9500 . ?
C303 H30J 0.9800 . ?
C303 H30K 0.9800 . ?
C303 H30L 0.9800 . ?
C304 H30M 0.9800 . ?
C304 H30N 0.9800 . ?
C304 H30O 0.9800 . ?
C305 H305 0.9500 . ?
C306 H30P 0.9800 . ?
C306 H30Q 0.9800 . ?
C306 H30R 0.9800 . ?
C307 H30S 0.9800 . ?
C307 H30T 0.9800 . ?
C307 H30U 0.9800 . ?
C308 H308 0.9500 . ?
C309 H30V 0.9800 . ?
C309 H30W 0.9800 . ?
C309 H30X 0.9800 . ?
C310 H31D 0.9800 . ?
C310 H31E 0.9800 . ?
C310 H31F 0.9800 . ?
C311 H311 0.9500 . ?
C312 H31G 0.9800 . ?
C312 H31H 0.9800 . ?
C312 H31I 0.9800 . ?
C313 H31J 0.9800 . ?
C313 H31K 0.9800 . ?
C313 H31L 0.9800 . ?
C314 H314 0.9500 . ?
O13 C131 1.40(2) 2_566 ?
O23 Cu3 1.78(4) 2_566 ?
O27 Cu4 2.080(13) 2_566 ?
O27 C130 1.516(18) . ?
O28 Cu5 2.072(11) 2_566 ?
O28 C130 1.286(18) . ?
O30 C130 1.588(16) . ?
O32 C131 1.478(19) . ?
O33 Cu4 1.976(8) 2_566 ?
O33 C131 1.52(2) . ?
O81 Cu13 1.71(4) 2_657 ?
O81 Cu18 1.78(4) 2_657 ?
C29 C30 1.60(2) . ?
C29 C31 1.61(2) . ?
C29 C32 1.60(2) . ?
C30 H30A 0.9800 . ?
C30 H30B 0.9800 . ?
C30 H30C 0.9800 . ?
C31 H31A 0.9800 . ?
C31 H31B 0.9800 . ?
C31 H31C 0.9800 . ?
C32 H32A 0.9800 . ?
C32 H32B 0.9800 . ?
C32 H32C 0.9800 . ?
C42 H42A 0.9800 . ?
C42 H42B 0.9800 . ?
C42 H42C 0.9800 . ?
C43 H43A 0.9800 . ?
C43 H43B 0.9800 . ?
C43 H43C 0.9800 . ?
C44 H44A 0.9800 . ?
C44 H44B 0.9800 . ?
C44 H44C 0.9800 . ?
C78 H78A 0.9800 . ?
C78 H78B 0.9800 . ?
C78 H78C 0.9800 . ?
C79 H79A 0.9800 . ?
C79 H79B 0.9800 . ?
C79 H79C 0.9800 . ?
C131 O13 1.40(2) 2_566 ?
O15 C128 1.393(17) . ?
O16 C128 1.40(2) . ?
O18 C128 1.449(15) . ?
O21 C129 1.332(19) . ?
O22 Cu3 2.041(13) 2_566 ?
O22 C129 1.444(16) . ?
O24 C129 1.592(16) . ?
O26 Cu4 1.85(4) 2_566 ?
O29 Cu5 1.78(4) 2_566 ?
O65 Cu16 1.73(3) 2_657 ?
O65 Cu24 1.80(3) 2_657 ?
C25 C26 1.50(2) . ?
C25 C27 1.50(2) . ?
C25 C28 1.49(2) . ?
C26 H26A 0.9800 . ?
C26 H26B 0.9800 . ?
C26 H26C 0.9800 . ?
C27 H27A 0.9800 . ?
C27 H27B 0.9800 . ?
C27 H27C 0.9800 . ?
C28 H28A 0.9800 . ?
C28 H28B 0.9800 . ?
C28 H28C 0.9800 . ?
C45 H45A 0.9800 . ?
C45 H45B 0.9800 . ?
C45 H45C 0.9800 . ?
C46 H46A 0.9800 . ?
C46 H46B 0.9800 . ?
C46 H46C 0.9800 . ?
C47 H47A 0.9800 . ?
C47 H47B 0.9800 . ?
C47 H47C 0.9800 . ?
C77 H77A 0.9800 . ?
C77 H77B 0.9800 . ?
C77 H77C 0.9800 . ?

loop_
_geom_torsion_atom_site_label_1
_geom_torsion_atom_site_label_2
_geom_torsion_atom_site_label_3
_geom_torsion_atom_site_label_4
_geom_torsion
_geom_torsion_site_symmetry_1
_geom_torsion_site_symmetry_2
_geom_torsion_site_symmetry_3
_geom_torsion_site_symmetry_4
_geom_torsion_publ_flag
Cu1 S1 C5 C4 -171.2(11) . . . . ?
Cu1 S1 C5 C6 2.0(8) . . . . ?
Cu1 S1 C7 C8 -179.2(9) . . . . ?
Cu1 S1 C7 C12 5.1(10) . . . . ?
Cu1 O1 C6 C1 173.5(7) . . . . ?
Cu1 O1 C6 C5 -10.3(12) . . . . ?
Cu1 O2 C12 C7 0.3(15) . . . . ?
Cu1 O2 C12 C11 -179.1(8) . . . . ?
Cu1 O15 C128 O16 162.7(9) . . . . ?
Cu1 O15 C128 O18 -18.2(18) . . . . ?
Cu2 S2 C11 C10 176.4(9) . . . . ?
Cu2 S2 C11 C12 -5.2(10) . . . . ?
Cu2 S2 C13 C14 166.5(12) . . . . ?
Cu2 S2 C13 C18 -8.4(10) . . . . ?
Cu2 O2 C12 C7 180.0(8) . . . . ?
Cu2 O2 C12 C11 0.6(15) . . . . ?
Cu2 O3 C18 C13 17.3(13) . . . . ?
Cu2 O3 C18 C17 -164.9(8) . . . . ?
Cu2 O30 C130 O27 165.0(8) . . . . ?
Cu2 O30 C130 O28 -19.0(15) . . . . ?
Cu2 O18 C128 O15 17.5(17) . . . . ?
Cu2 O18 C128 O16 -163.3(9) . . . . ?
Cu3 S3 C17 C16 -167.2(10) . . . . ?
Cu3 S3 C17 C18 8.3(10) . . . . ?
Cu3 S3 C19 C20 178.9(8) . . . . ?
Cu3 S3 C19 C24 0.8(9) . . . . ?
Cu3 O3 C18 C13 167.5(8) . . . . ?
Cu3 O3 C18 C17 -14.8(13) . . . . ?
Cu3 O4 C24 C19 5.2(13) . . . . ?
Cu3 O4 C24 C23 -174.3(7) . . . . ?
Cu3 O28 C130 O27 -163.2(10) . . . . ?
Cu3 O28 C130 O30 21.7(19) . . . . ?
Cu3 O22 C129 O21 -163.1(12) 2_566 . . . ?
Cu3 O22 C129 O24 25(2) 2_566 . . . ?
Cu4 S5 C52 C51 178.1(9) . . . . ?
Cu4 S5 C52 C53 -11.3(10) . . . . ?
Cu4 S5 C54 C55 175.7(10) . . . . ?
Cu4 S5 C54 C59 -6.6(8) . . . . ?
Cu4 O5 C53 C48 -178.4(9) . . . . ?
Cu4 O5 C53 C52 -6.0(15) . . . . ?
Cu4 O6 C59 C54 7.6(12) . . . . ?
Cu4 O6 C59 C58 -171.7(7) . . . . ?
Cu4 O27 C130 O28 20.6(18) 2_566 . . . ?
Cu4 O27 C130 O30 -163.7(8) 2_566 . . . ?
Cu4 O33 C131 O13 -15.5(19) 2_566 . . 2_566 ?
Cu4 O33 C131 O32 163.8(9) 2_566 . . . ?
Cu5 S6 C58 C57 -177.1(9) . . . . ?
Cu5 S6 C58 C59 3.6(8) . . . . ?
Cu5 S6 C60 C61 172.9(9) . . . . ?
Cu5 S6 C60 C65 -0.7(8) . . . . ?
Cu5 O6 C59 C54 169.4(7) . . . . ?
Cu5 O6 C59 C58 -9.9(11) . . . . ?
Cu5 O7 C65 C60 9.9(13) . . . . ?
Cu5 O7 C65 C64 -172.5(6) . . . . ?
Cu5 O28 C130 O27 -22.5(18) 2_566 . . . ?
Cu5 O28 C130 O30 162.4(8) 2_566 . . . ?
Cu5 O22 C129 O21 -21(2) . . . . ?
Cu5 O22 C129 O24 167.1(9) . . . . ?
Cu6 S7 C64 C63 -174.8(9) . . . . ?
Cu6 S7 C64 C65 0.8(8) . . . . ?
Cu6 S7 C66 C67 172.5(7) . . . . ?
Cu6 S7 C66 C71 -7.2(7) . . . . ?
Cu6 O7 C65 C60 172.0(7) . . . . ?
Cu6 O7 C65 C64 -10.5(12) . . . . ?
Cu6 O8 C71 C66 8.1(12) . . . . ?
Cu6 O8 C71 C70 -167.4(5) . . . . ?
Cu6 O16 C128 O15 -18.6(17) . . . . ?
Cu6 O16 C128 O18 162.2(8) . . . . ?
Cu6 O21 C129 O22 24(2) . . . . ?
Cu6 O21 C129 O24 -164.3(9) . . . . ?
Cu7 S8 C48 C49 -175.9(9) . . . . ?
Cu7 S8 C48 C53 7.5(10) . . . . ?
Cu7 S8 C70 C69 -171.1(7) . . . . ?
Cu7 S8 C70 C71 9.7(7) . . . . ?
Cu7 O5 C53 C48 2.3(16) . . . . ?
Cu7 O5 C53 C52 174.7(8) . . . . ?
Cu7 O8 C71 C66 165.7(7) . . . . ?
Cu7 O8 C71 C70 -9.8(10) . . . . ?
Cu7 O15 C128 O16 19.7(18) . . . . ?
Cu7 O15 C128 O18 -161.2(9) . . . . ?
Cu8 S9 C92 C91 -176.6(7) . . . . ?
Cu8 S9 C92 C93 3.7(7) . . . . ?
Cu8 S9 C94 C95 179.5(9) . . . . ?
Cu8 S9 C94 C99 2.7(8) . . . . ?
Cu8 O9 C93 C88 172.2(6) . . . . ?
Cu8 O9 C93 C92 -7.9(11) . . . . ?
Cu8 O10 C99 C94 3.6(12) . . . . ?
Cu8 O10 C99 C98 -176.9(6) . . . . ?
Cu8 O32 C131 O13 161.3(11) . . . 2_566 ?
Cu8 O32 C131 O33 -18.0(18) . . . . ?
Cu8 O24 C129 O21 26.2(18) . . . . ?
Cu8 O24 C129 O22 -160.9(9) . . . . ?
Cu9 S10 C98 C97 179.9(9) . . . . ?
Cu9 S10 C98 C99 -3.8(8) . . . . ?
Cu9 S10 C100 C101 171.9(13) . . . . ?
Cu9 S10 C100 C105 -9.4(12) . . . . ?
Cu9 O10 C99 C94 176.0(7) . . . . ?
Cu9 O10 C99 C98 -4.5(11) . . . . ?
Cu9 O11 C105 C100 12.7(15) . . . . ?
Cu9 O11 C105 C104 -165.1(8) . . . . ?
Cu9 O27 C130 O28 158.3(12) . . . . ?
Cu9 O27 C130 O30 -26.0(17) . . . . ?
Cu9 O33 C131 O13 -163.4(11) . . . 2_566 ?
Cu9 O33 C131 O32 15.9(18) . . . . ?
Cu10 S11 C104 C103 -172.0(10) . . . . ?
Cu10 S11 C104 C105 11.1(9) . . . . ?
Cu10 S11 C106 C107 -173.9(9) . . . . ?
Cu10 S11 C106 C111 6.9(8) . . . . ?
Cu10 O11 C105 C100 164.9(9) . . . . ?
Cu10 O11 C105 C104 -12.8(14) . . . . ?
Cu10 O12 C111 C106 2.8(13) . . . . ?
Cu10 O12 C111 C110 179.2(7) . . . . ?
Cu10 O30 C130 O27 23.1(14) . . . . ?
Cu10 O30 C130 O28 -160.9(10) . . . . ?
Cu10 O18 C128 O15 162.4(9) . . . . ?
Cu10 O18 C128 O16 -18.4(17) . . . . ?
Cu11 S12 C88 C89 175.8(8) . . . . ?
Cu11 S12 C88 C93 -4.9(6) . . . . ?
Cu11 S12 C110 C109 176.3(9) . . . . ?
Cu11 S12 C110 C111 -4.6(9) . . . . ?
Cu11 O9 C93 C88 7.9(11) . . . . ?
Cu11 O9 C93 C92 -172.1(6) . . . . ?
Cu11 O12 C111 C106 -179.8(7) . . . . ?
Cu11 O12 C111 C110 -3.4(13) . . . . ?
Cu11 O16 C128 O15 -162.1(9) . . . . ?
Cu11 O16 C128 O18 18.7(17) . . . . ?
Cu11 O21 C129 O22 161.0(12) . . . . ?
Cu11 O21 C129 O24 -28(2) . . . . ?
Cu12 S4 C1 C2 173.5(9) 2_566 . . . ?
Cu12 S4 C1 C6 -2.5(9) 2_566 . . . ?
Cu12 S4 C23 C22 -175.7(8) 2_566 . . . ?
Cu12 S4 C23 C24 0.3(8) 2_566 . . . ?
Cu12 O1 C6 C1 11.7(13) 2_566 . . . ?
Cu12 O1 C6 C5 -172.1(7) 2_566 . . . ?
Cu12 O4 C24 C19 173.6(7) 2_566 . . . ?
Cu12 O4 C24 C23 -5.9(13) 2_566 . . . ?
Cu12 O32 C131 O13 21(2) . . . 2_566 ?
Cu12 O32 C131 O33 -158.0(9) . . . . ?
Cu12 O24 C129 O21 162.6(10) . . . . ?
Cu12 O24 C129 O22 -24.5(17) . . . . ?
Cu13 S14 C160 C159 176.2(9) . . . . ?
Cu13 S14 C160 C161 -4.1(10) . . . . ?
Cu13 S14 C162 C163 177.3(8) . . . . ?
Cu13 S14 C162 C167 -5.4(8) . . . . ?
Cu13 O51 C161 C156 175.6(8) . . . . ?
Cu13 O51 C161 C160 -4.3(14) . . . . ?
Cu13 O52 C167 C162 8.9(14) . . . . ?
Cu13 O52 C167 C166 -173.3(7) . . . . ?
Cu13 O69 C274 O68 -13.6(18) . . . . ?
Cu13 O69 C274 O71 160.5(10) . . . . ?
Cu13 O80 C276 O79 -13.2(19) 2_657 . . . ?
Cu13 O80 C276 O82 157.5(10) 2_657 . . . ?
Cu14 S15 C166 C165 -175.2(8) . . . . ?
Cu14 S15 C166 C167 1.7(9) . . . . ?
Cu14 S15 C168 C169 176.0(9) . . . . ?
Cu14 S15 C168 C173 -2.7(9) . . . . ?
Cu14 O52 C167 C162 169.8(8) . . . . ?
Cu14 O52 C167 C166 -12.4(13) . . . . ?
Cu14 O53 C173 C168 10.9(13) . . . . ?
Cu14 O53 C173 C172 -170.3(8) . . . . ?
Cu14 O63 C273 O64 -13(2) . . . . ?
Cu14 O63 C273 O66 160.5(12) . . . . ?
Cu14 O68 C274 O69 13.3(14) . . . . ?
Cu14 O68 C274 O71 -161.1(8) . . . . ?
Cu15 S17 C194 C193 -178.0(9) . . . . ?
Cu15 S17 C194 C195 2.7(8) . . . . ?
Cu15 S17 C196 C197 173.7(6) . . . . ?
Cu15 S17 C196 C201 0.8(8) . . . . ?
Cu15 O54 C195 C190 171.9(8) . . . . ?
Cu15 O54 C195 C194 -5.6(12) . . . . ?
Cu15 O55 C201 C196 14.8(11) . . . . ?
Cu15 O55 C201 C200 -171.0(6) . . . . ?
Cu15 O66 C273 O63 -159.5(11) 2_657 . . . ?
Cu15 O66 C273 O64 14(2) 2_657 . . . ?
Cu15 O82 C276 O79 159.0(9) 2_657 . . . ?
Cu15 O82 C276 O80 -12(2) 2_657 . . . ?
Cu16 S18 C200 C199 -174.9(8) . . . . ?
Cu16 S18 C200 C201 4.7(8) . . . . ?
Cu16 S18 C202 C203 -174.5(9) . . . . ?
Cu16 S18 C202 C207 4.5(9) . . . . ?
Cu16 O55 C201 C196 173.9(6) . . . . ?
Cu16 O55 C201 C200 -11.8(10) . . . . ?
Cu16 O56 C207 C202 -2.7(13) . . . . ?
Cu16 O56 C207 C206 179.6(7) . . . . ?
Cu16 O64 C273 O63 158.7(11) 2_657 . . . ?
Cu16 O64 C273 O66 -14(2) 2_657 . . . ?
Cu16 O75 C275 O74 -18.8(19) . . . . ?
Cu16 O75 C275 O77 160.6(9) . . . . ?
Cu17 S19 C206 C205 175.3(9) . . . . ?
Cu17 S19 C206 C207 -3.3(9) . . . . ?
Cu17 S19 C208 C209 174.2(8) . . . . ?
Cu17 S19 C208 C213 -4.5(9) . . . . ?
Cu17 O56 C207 C202 180.0(7) . . . . ?
Cu17 O56 C207 C206 2.2(13) . . . . ?
Cu17 O57 C213 C208 8.9(13) . . . . ?
Cu17 O57 C213 C212 -174.5(8) . . . . ?
Cu17 O71 C274 O68 160.9(7) . . . . ?
Cu17 O71 C274 O69 -13.2(18) . . . . ?
Cu17 O74 C275 O75 19.2(19) . . . . ?
Cu17 O74 C275 O77 -160.1(9) . . . . ?
Cu18 S20 C190 C191 175.8(10) . . . . ?
Cu18 S20 C190 C195 -1.1(9) . . . . ?
Cu18 S20 C212 C211 -173.2(10) . . . . ?
Cu18 S20 C212 C213 1.4(9) . . . . ?
Cu18 O54 C195 C190 6.3(13) . . . . ?
Cu18 O54 C195 C194 -171.2(7) . . . . ?
Cu18 O57 C213 C208 173.3(7) . . . . ?
Cu18 O57 C213 C212 -10.1(13) . . . . ?
Cu18 O69 C274 O68 -159.9(8) . . . . ?
Cu18 O69 C274 O71 14.2(19) . . . . ?
Cu18 O80 C276 O79 -157.2(9) 2_657 . . . ?
Cu18 O80 C276 O82 14(2) 2_657 . . . ?
Cu19 S21 C234 C233 177.5(8) . . . . ?
Cu19 S21 C234 C235 -2.6(8) . . . . ?
Cu19 S21 C236 C237 177.6(9) . . . . ?
Cu19 S21 C236 C241 -5.7(10) . . . . ?
Cu19 O58 C235 C230 177.4(6) . . . . ?
Cu19 O58 C235 C234 -4.2(11) . . . . ?
Cu19 O59 C241 C236 11.7(15) . . . . ?
Cu19 O59 C241 C240 -170.2(9) . . . . ?
Cu19 O66 C273 O63 -12(2) . . . . ?
Cu19 O66 C273 O64 161.5(10) . . . . ?
Cu19 O82 C276 O79 9.2(19) . . . . ?
Cu19 O82 C276 O80 -161.8(10) . . . . ?
Cu20 S22 C240 C239 -177.5(9) . . . . ?
Cu20 S22 C240 C241 5.7(10) . . . . ?
Cu20 S22 C242 C243 -177.0(8) . . . . ?
Cu20 S22 C242 C247 -4.8(9) . . . . ?
Cu20 O59 C241 C236 171.9(8) . . . . ?
Cu20 O59 C241 C240 -10.0(15) . . . . ?
Cu20 O60 C247 C242 -4.4(12) . . . . ?
Cu20 O60 C247 C246 -179.0(8) . . . . ?
Cu20 O63 C273 O64 -161.0(11) . . . . ?
Cu20 O63 C273 O66 12(2) . . . . ?
Cu20 O68 C274 O69 161.6(9) . . . . ?
Cu20 O68 C274 O71 -12.8(14) . . . . ?
Cu21 S23 C246 C245 179.0(9) . . . . ?
Cu21 S23 C246 C247 -4.0(9) . . . . ?
Cu21 S23 C248 C249 164.3(11) . . . . ?
Cu21 S23 C248 C253 -3.4(10) . . . . ?
Cu21 O60 C247 C242 170.6(7) . . . . ?
Cu21 O60 C247 C246 -4.0(12) . . . . ?
Cu21 O61 C253 C248 21.9(16) . . . . ?
Cu21 O61 C253 C252 -167.5(9) . . . . ?
Cu21 O71 C274 O68 13.6(17) . . . . ?
Cu21 O71 C274 O69 -160.5(10) . . . . ?
Cu21 O74 C275 O75 162.7(9) . . . . ?
Cu21 O74 C275 O77 -16.7(18) . . . . ?
Cu22 S24 C230 C231 -176.3(7) . . . . ?
Cu22 S24 C230 C235 5.2(8) . . . . ?
Cu22 S24 C252 C251 -164.8(11) . . . . ?
Cu22 S24 C252 C253 6.6(10) . . . . ?
Cu22 O58 C235 C230 2.4(11) . . . . ?
Cu22 O58 C235 C234 -179.2(7) . . . . ?
Cu22 O61 C253 C248 170.8(9) . . . . ?
Cu22 O61 C253 C252 -18.6(16) . . . . ?
Cu22 O79 C276 O80 161.8(9) . . . . ?
Cu22 O79 C276 O82 -9.3(18) . . . . ?
Cu22 O77 C275 O74 17.9(18) . . . . ?
Cu22 O77 C275 O75 -161.5(9) . . . . ?
Cu23 S13 C154 C153 -177.1(8) 2_657 . . . ?
Cu23 S13 C154 C155 4.1(9) 2_657 . . . ?
Cu23 S13 C156 C157 -174.9(9) 2_657 . . . ?
Cu23 S13 C156 C161 1.1(9) 2_657 . . . ?
Cu23 O50 C155 C150 174.3(7) 2_657 . . . ?
Cu23 O50 C155 C154 -9.5(13) 2_657 . . . ?
Cu23 O51 C161 C156 1.6(15) 2_657 . . . ?
Cu23 O51 C161 C160 -178.3(8) 2_657 . . . ?
Cu23 O79 C276 O80 10.2(16) . . . . ?
Cu23 O79 C276 O82 -161.0(9) . . . . ?
Cu23 O77 C275 O74 159.3(10) . . . . ?
Cu23 O77 C275 O75 -20.1(17) . . . . ?
Cu24 S16 C150 C151 173.6(9) 2_657 . . . ?
Cu24 S16 C150 C155 1.2(9) 2_657 . . . ?
Cu24 S16 C172 C171 -175.7(11) 2_657 . . . ?
Cu24 S16 C172 C173 3.9(10) 2_657 . . . ?
Cu24 O50 C155 C150 11.2(13) 2_657 . . . ?
Cu24 O50 C155 C154 -172.6(7) 2_657 . . . ?
Cu24 O53 C173 C168 169.8(7) 2_657 . . . ?
Cu24 O53 C173 C172 -11.4(14) 2_657 . . . ?
Cu24 O64 C273 O63 14(2) 2_657 . . . ?
Cu24 O64 C273 O66 -158.8(10) 2_657 . . . ?
Cu24 O75 C275 O74 -158.7(9) . . . . ?
Cu24 O75 C275 O77 20.7(17) . . . . ?
Cl4 Cu13 O70 Cu18 102.2(15) 2_657 . . . ?
Cl4 Cu14 O62 Cu20 104.4(19) 2_657 . . . ?
Cl4 Cu23 O78 Cu22 96.0(19) . . . . ?
Cl4 Cu24 O76 Cu16 -109(2) . . . . ?
Cl5 Cu16 O76 Cu24 108(2) . . . . ?
Cl5 Cu17 O72 Cu21 97.4(19) . . . . ?
Cl5 Cu17 O73 Cu21 -107.2(16) . . . . ?
Cl5 Cu18 O70 Cu13 -103.4(15) . . . . ?
Cl6 Cu19 O83 Cu15 -95(2) . . . 2_657 ?
Cl6 Cu19 O67 Cu15 99(2) . . . 2_657 ?
Cl6 Cu20 O62 Cu14 -105.3(19) . . . . ?
Cl6 Cu21 O72 Cu17 -98.6(19) . . . . ?
Cl6 Cu21 O73 Cu17 106.7(16) . . . . ?
Cl6 Cu22 O78 Cu23 -95.2(18) . . . . ?
S13 Cu23 O78 Cu22 -94.5(18) 2_657 . . . ?
S13 C154 C155 O50 1.8(15) . . . . ?
S13 C154 C155 C150 178.0(8) . . . . ?
S13 C156 C157 C158 178.7(8) . . . . ?
S13 C156 C161 O51 -1.9(16) . . . . ?
S13 C156 C161 C160 178.0(8) . . . . ?
S14 Cu13 O70 Cu18 -90.4(16) . . . . ?
S14 C160 C161 O51 5.9(15) . . . . ?
S14 C160 C161 C156 -174.0(8) . . . . ?
S14 C162 C163 C164 -178.3(9) . . . . ?
S14 C162 C167 O52 -0.5(14) . . . . ?
S14 C162 C167 C166 -178.4(8) . . . . ?
S15 Cu14 O62 Cu20 -87(2) . . . . ?
S15 C166 C167 O52 5.0(14) . . . . ?
S15 C166 C167 C162 -177.0(8) . . . . ?
S15 C168 C169 C170 -173.9(10) . . . . ?
S15 C168 C173 O53 -3.6(14) . . . . ?
S15 C168 C173 C172 177.6(9) . . . . ?
S16 Cu24 O76 Cu16 82(2) 2_657 . . . ?
S16 C150 C151 C152 -177.6(9) . . . . ?
S16 C150 C155 O50 -7.2(14) . . . . ?
S16 C150 C155 C154 176.5(8) . . . . ?
S16 C172 C173 O53 3.0(15) . . . . ?
S16 C172 C173 C168 -178.2(8) . . . . ?
S17 C194 C195 O54 0.8(14) . . . . ?
S17 C194 C195 C190 -176.9(8) . . . . ?
S17 C196 C197 C198 -173.9(8) . . . . ?
S17 C196 C201 O55 -8.9(12) . . . . ?
S17 C196 C201 C200 177.2(7) . . . . ?
S18 Cu16 O76 Cu24 -84(2) . . . . ?
S18 C200 C201 O55 2.4(12) . . . . ?
S18 C200 C201 C196 176.4(7) . . . . ?
S18 C202 C203 C204 179.0(11) . . . . ?
S18 C202 C207 O56 -2.5(14) . . . . ?
S18 C202 C207 C206 175.3(8) . . . . ?
S19 Cu17 O72 Cu21 -95.0(19) . . . . ?
S19 Cu17 O73 Cu21 83.6(17) . . . . ?
S19 C206 C207 O56 1.7(14) . . . . ?
S19 C206 C207 C202 -176.1(8) . . . . ?
S19 C208 C209 C210 178.3(9) . . . . ?
S19 C208 C213 O57 -0.9(14) . . . . ?
S19 C208 C213 C212 -177.6(8) . . . . ?
S20 Cu18 O70 Cu13 87.2(17) . . . . ?
S20 C190 C191 C192 -175.9(10) . . . . ?
S20 C190 C195 O54 -2.4(14) . . . . ?
S20 C190 C195 C194 175.3(8) . . . . ?
S20 C212 C213 O57 4.6(15) . . . . ?
S20 C212 C213 C208 -178.7(8) . . . . ?
S21 Cu19 O83 Cu15 96(2) . . . 2_657 ?
S21 Cu19 O67 Cu15 -93(2) . . . 2_657 ?
S21 C234 C235 O58 4.6(12) . . . . ?
S21 C234 C235 C230 -176.9(7) . . . . ?
S21 C236 C237 C238 -179.9(9) . . . . ?
S21 C236 C241 O59 -1.3(16) . . . . ?
S21 C236 C241 C240 -179.6(9) . . . . ?
S22 Cu20 O62 Cu14 85(2) . . . . ?
S22 C240 C241 O59 0.7(17) . . . . ?
S22 C240 C241 C236 178.9(9) . . . . ?
S22 C242 C243 C244 178.2(11) . . . . ?
S22 C242 C247 O60 6.7(14) . . . . ?
S22 C242 C247 C246 -178.4(8) . . . . ?
S23 Cu21 O72 Cu17 91.9(19) . . . . ?
S23 Cu21 O73 Cu17 -84.3(17) . . . . ?
S23 C246 C247 O60 5.8(14) . . . . ?
S23 C246 C247 C242 -169.0(8) . . . . ?
S23 C248 C249 C250 -173.3(15) . . . . ?
S23 C248 C253 O61 -9.3(17) . . . . ?
S23 C248 C253 C252 179.4(9) . . . . ?
S24 Cu22 O78 Cu23 94.5(18) . . . . ?
S24 C230 C231 C232 179.5(10) . . . . ?
S24 C230 C235 O58 -6.0(12) . . . . ?
S24 C230 C235 C234 175.5(7) . . . . ?
S24 C252 C253 O61 4.8(17) . . . . ?
S24 C252 C253 C248 176.2(9) . . . . ?
O50 Cu23 O78 Cu22 -177.1(16) 2_657 . . . ?
O50 Cu24 O76 Cu16 165.6(19) 2_657 . . . ?
O51 Cu13 O70 Cu18 2(6) . . . . ?
O51 Cu23 O78 Cu22 -12(5) 2_657 . . . ?
O52 Cu13 O70 Cu18 -172.4(14) . . . . ?
O52 Cu14 O62 Cu20 1(7) . . . . ?
O53 Cu14 O62 Cu20 -169.9(17) . . . . ?
O53 Cu24 O76 Cu16 -19(7) 2_657 . . . ?
O54 Cu18 O70 Cu13 -4(6) . . . . ?
O55 Cu16 O76 Cu24 31(9) . . . . ?
O56 Cu16 O76 Cu24 -167(2) . . . . ?
O56 Cu17 O72 Cu21 -11(6) . . . . ?
O56 Cu17 O73 Cu21 167.5(15) . . . . ?
O57 Cu17 O72 Cu21 -176.4(17) . . . . ?
O57 Cu17 O73 Cu21 -20(5) . . . . ?
O57 Cu18 O70 Cu13 170.6(14) . . . . ?
O58 Cu19 O83 Cu15 178(2) . . . 2_657 ?
O58 Cu19 O67 Cu15 -5(6) . . . 2_657 ?
O58 Cu22 O78 Cu23 15(5) . . . . ?
O59 Cu19 O83 Cu15 15(7) . . . 2_657 ?
O59 Cu19 O67 Cu15 -175.3(18) . . . 2_657 ?
O59 Cu20 O62 Cu14 167.5(18) . . . . ?
O60 Cu20 O62 Cu14 -10(7) . . . . ?
O60 Cu21 O72 Cu17 175.7(18) . . . . ?
O60 Cu21 O73 Cu17 17(5) . . . . ?
O61 Cu21 O72 Cu17 16(6) . . . . ?
O61 Cu21 O73 Cu17 -167.4(14) . . . . ?
O61 Cu22 O78 Cu23 177.1(15) . . . . ?
O79 Cu22 O78 Cu23 -9.3(15) . . . . ?
O79 Cu23 O78 Cu22 9.4(15) . . . . ?
C150 S16 C172 C171 91.1(12) . . . . ?
C150 S16 C172 C173 -89.3(10) . . . . ?
C150 C151 C152 C153 2.6(17) . . . . ?
C150 C151 C152 C174 173.2(13) . . . . ?
C151 C150 C155 O50 180.0(9) . . . . ?
C151 C150 C155 C154 3.6(15) . . . . ?
C151 C152 C153 C154 0.8(16) . . . . ?
C151 C152 C174 C175 25(2) . . . . ?
C151 C152 C174 C176 -103(2) . . . . ?
C151 C152 C174 C177 130.1(15) . . . . ?
C152 C153 C154 S13 179.5(9) . . . . ?
C152 C153 C154 C155 -1.7(17) . . . . ?
C153 C152 C174 C175 -164.5(12) . . . . ?
C153 C152 C174 C176 68(2) . . . . ?
C153 C152 C174 C177 -59.4(18) . . . . ?
C153 C154 C155 O50 -176.9(9) . . . . ?
C153 C154 C155 C150 -0.7(16) . . . . ?
C154 S13 C156 C157 -82.3(10) . . . . ?
C154 S13 C156 C161 93.8(10) . . . . ?
C155 C150 C151 C152 -4.9(17) . . . . ?
C156 S13 C154 C153 89.4(9) . . . . ?
C156 S13 C154 C155 -89.3(9) . . . . ?
C156 C157 C158 C159 1.0(17) . . . . ?
C156 C157 C158 C178 -176.5(11) . . . . ?
C157 C156 C161 O51 174.0(10) . . . . ?
C157 C156 C161 C160 -6.1(17) . . . . ?
C157 C158 C159 C160 -1.1(17) . . . . ?
C157 C158 C178 C179 48.9(16) . . . . ?
C157 C158 C178 C180 -68.9(15) . . . . ?
C157 C158 C178 C181 168.7(11) . . . . ?
C158 C159 C160 S14 177.5(9) . . . . ?
C158 C159 C160 C161 -2.3(18) . . . . ?
C159 C158 C178 C179 -128.4(12) . . . . ?
C159 C158 C178 C180 113.8(14) . . . . ?
C159 C158 C178 C181 -8.6(17) . . . . ?
C159 C160 C161 O51 -174.4(10) . . . . ?
C159 C160 C161 C156 5.7(17) . . . . ?
C160 S14 C162 C163 -90.2(9) . . . . ?
C160 S14 C162 C167 87.1(9) . . . . ?
C161 C156 C157 C158 2.8(18) . . . . ?
C162 S14 C160 C159 82.5(10) . . . . ?
C162 S14 C160 C161 -97.8(10) . . . . ?
C162 C163 C164 C165 -6.0(16) . . . . ?
C162 C163 C164 C182 -180.0(12) . . . . ?
C163 C162 C167 O52 176.9(9) . . . . ?
C163 C162 C167 C166 -1.0(15) . . . . ?
C163 C164 C165 C166 4.4(15) . . . . ?
C163 C164 C182 C183 60.2(19) . . . . ?
C163 C164 C182 C184 -67.1(19) . . . . ?
C163 C164 C182 C185 170.9(15) . . . . ?
C164 C165 C166 S15 175.4(8) . . . . ?
C164 C165 C166 C167 -1.5(16) . . . . ?
C165 C164 C182 C183 -113.2(16) . . . . ?
C165 C164 C182 C184 119.4(16) . . . . ?
C165 C164 C182 C185 -3(2) . . . . ?
C165 C166 C167 O52 -178.3(9) . . . . ?
C165 C166 C167 C162 -0.3(15) . . . . ?
C166 S15 C168 C169 -93.9(10) . . . . ?
C166 S15 C168 C173 87.4(9) . . . . ?
C167 C162 C163 C164 4.4(16) . . . . ?
C168 S15 C166 C165 92.6(9) . . . . ?
C168 S15 C166 C167 -90.5(9) . . . . ?
C168 C169 C170 C171 -7.8(19) . . . . ?
C168 C169 C170 C186 173.4(14) . . . . ?
C169 C168 C173 O53 177.7(9) . . . . ?
C169 C168 C173 C172 -1.1(16) . . . . ?
C169 C170 C171 C172 8(2) . . . . ?
C169 C170 C186 C187 10(2) . . . . ?
C169 C170 C186 C188 -109.7(17) . . . . ?
C169 C170 C186 C189 133.3(15) . . . . ?
C170 C171 C172 S16 174.7(11) . . . . ?
C170 C171 C172 C173 -5(2) . . . . ?
C171 C170 C186 C187 -168.6(14) . . . . ?
C171 C170 C186 C188 72(2) . . . . ?
C171 C170 C186 C189 -45(2) . . . . ?
C171 C172 C173 O53 -177.4(12) . . . . ?
C171 C172 C173 C168 1.4(19) . . . . ?
C172 S16 C150 C151 -93.3(10) . . . . ?
C172 S16 C150 C155 94.3(10) . . . . ?
C173 C168 C169 C170 4.9(19) . . . . ?
C174 C152 C153 C154 -170.7(12) . . . . ?
C178 C158 C159 C160 176.3(11) . . . . ?
C182 C164 C165 C166 178.0(12) . . . . ?
C186 C170 C171 C172 -173.5(15) . . . . ?
C190 S20 C212 C211 93.5(10) . . . . ?
C190 S20 C212 C213 -92.0(10) . . . . ?
C190 C191 C192 C193 -2.3(19) . . . . ?
C190 C191 C192 C214 179.7(15) . . . . ?
C191 C190 C195 O54 -179.2(10) . . . . ?
C191 C190 C195 C194 -1.5(16) . . . . ?
C191 C192 C193 C194 4.6(19) . . . . ?
C191 C192 C214 C215 7(2) . . . . ?
C191 C192 C214 C216 -111.1(17) . . . . ?
C191 C192 C214 C217 131.4(19) . . . . ?
C192 C193 C194 S17 175.3(9) . . . . ?
C192 C193 C194 C195 -5.4(17) . . . . ?
C193 C192 C214 C215 -170.8(15) . . . . ?
C193 C192 C214 C216 70.8(18) . . . . ?
C193 C192 C214 C217 -47(3) . . . . ?
C193 C194 C195 O54 -178.5(10) . . . . ?
C193 C194 C195 C190 3.8(15) . . . . ?
C194 S17 C196 C197 -93.4(8) . . . . ?
C194 S17 C196 C201 93.7(9) . . . . ?
C195 C190 C191 C192 0.8(19) . . . . ?
C196 S17 C194 C193 91.3(10) . . . . ?
C196 S17 C194 C195 -88.0(9) . . . . ?
C196 C197 C198 C199 -3.6(15) . . . . ?
C196 C197 C198 C218 175.3(10) . . . . ?
C197 C196 C201 O55 178.7(8) . . . . ?
C197 C196 C201 C200 4.7(14) . . . . ?
C197 C198 C199 C200 4.4(16) . . . . ?
C197 C198 C218 C219 112.9(16) . . . . ?
C197 C198 C218 C220 -17.0(19) . . . . ?
C197 C198 C218 C221 -135.2(14) . . . . ?
C198 C199 C200 S18 178.8(8) . . . . ?
C198 C199 C200 C201 -0.9(15) . . . . ?
C199 C198 C218 C219 -68(2) . . . . ?
C199 C198 C218 C220 161.7(15) . . . . ?
C199 C198 C218 C221 43(2) . . . . ?
C199 C200 C201 O55 -178.0(8) . . . . ?
C199 C200 C201 C196 -4.0(14) . . . . ?
C200 S18 C202 C203 -81.7(10) . . . . ?
C200 S18 C202 C207 97.3(9) . . . . ?
C201 C196 C197 C198 -0.8(14) . . . . ?
C202 S18 C200 C199 93.4(8) . . . . ?
C202 S18 C200 C201 -86.9(9) . . . . ?
C202 C203 C204 C205 5.8(19) . . . . ?
C202 C203 C204 C222 -173.7(12) . . . . ?
C203 C202 C207 O56 176.5(10) . . . . ?
C203 C202 C207 C206 -5.8(16) . . . . ?
C203 C204 C205 C206 -6.3(18) . . . . ?
C203 C204 C222 C223 7.8(18) . . . . ?
C203 C204 C222 C224 -108.8(15) . . . . ?
C203 C204 C222 C225 134.6(13) . . . . ?
C204 C205 C206 S19 -177.5(10) . . . . ?
C204 C205 C206 C207 1.1(17) . . . . ?
C205 C204 C222 C223 -171.6(13) . . . . ?
C205 C204 C222 C224 71.8(15) . . . . ?
C205 C204 C222 C225 -44.7(19) . . . . ?
C205 C206 C207 O56 -176.9(9) . . . . ?
C205 C206 C207 C202 5.3(15) . . . . ?
C206 S19 C208 C209 -94.3(9) . . . . ?
C206 S19 C208 C213 87.0(9) . . . . ?
C207 C202 C203 C204 0.0(19) . . . . ?
C208 S19 C206 C205 83.0(10) . . . . ?
C208 S19 C206 C207 -95.6(9) . . . . ?
C208 C209 C210 C211 2.5(18) . . . . ?
C208 C209 C210 C226 -179.9(17) . . . . ?
C209 C208 C213 O57 -179.5(10) . . . . ?
C209 C208 C213 C212 3.7(15) . . . . ?
C209 C210 C211 C212 -3.1(19) . . . . ?
C209 C210 C226 C227 167.4(18) . . . . ?
C209 C210 C226 C228 50(3) . . . . ?
C209 C210 C226 C229 -69(2) . . . . ?
C210 C211 C212 S20 178.7(10) . . . . ?
C210 C211 C212 C213 4.1(19) . . . . ?
C211 C210 C226 C227 -15(3) . . . . ?
C211 C210 C226 C228 -133.0(18) . . . . ?
C211 C210 C226 C229 108.3(19) . . . . ?
C211 C212 C213 O57 179.2(10) . . . . ?
C211 C212 C213 C208 -4.2(16) . . . . ?
C212 S20 C190 C191 -92.2(10) . . . . ?
C212 S20 C190 C195 90.9(10) . . . . ?
C213 C208 C209 C210 -3.0(17) . . . . ?
C214 C192 C193 C194 -177.3(14) . . . . ?
C218 C198 C199 C200 -174.2(12) . . . . ?
C222 C204 C205 C206 173.1(11) . . . . ?
C226 C210 C211 C212 179.4(17) . . . . ?
C230 S24 C252 C251 104.3(12) . . . . ?
C230 S24 C252 C253 -84.3(11) . . . . ?
C230 C231 C232 C233 6.2(18) . . . . ?
C230 C231 C232 C254 178.4(16) . . . . ?
C231 C230 C235 O58 175.5(8) . . . . ?
C231 C230 C235 C234 -3.0(13) . . . . ?
C231 C232 C233 C234 -6.4(19) . . . . ?
C231 C232 C254 C255 50(3) . . . . ?
C231 C232 C254 C256 -64(2) . . . . ?
C231 C232 C254 C257 177.0(18) . . . . ?
C232 C233 C234 S21 -177.6(11) . . . . ?
C232 C233 C234 C235 2.5(19) . . . . ?
C233 C232 C254 C255 -139(2) . . . . ?
C233 C232 C254 C256 106(2) . . . . ?
C233 C232 C254 C257 -13(3) . . . . ?
C233 C234 C235 O58 -175.5(9) . . . . ?
C233 C234 C235 C230 3.0(14) . . . . ?
C234 S21 C236 C237 -89.3(10) . . . . ?
C234 S21 C236 C241 87.3(11) . . . . ?
C235 C230 C231 C232 -1.9(16) . . . . ?
C236 S21 C234 C233 85.1(10) . . . . ?
C236 S21 C234 C235 -95.0(9) . . . . ?
C236 C237 C238 C239 -2.6(17) . . . . ?
C236 C237 C238 C258 176.8(17) . . . . ?
C237 C236 C241 O59 175.1(11) . . . . ?
C237 C236 C241 C240 -3.2(18) . . . . ?
C237 C238 C239 C240 1.6(17) . . . . ?
C237 C238 C258 C259 61(2) . . . . ?
C237 C238 C258 C260 -49(3) . . . . ?
C237 C238 C258 C261 -180.0(18) . . . . ?
C238 C239 C240 S22 -178.4(10) . . . . ?
C238 C239 C240 C241 -1.5(18) . . . . ?
C239 C238 C258 C259 -120.1(16) . . . . ?
C239 C238 C258 C260 130.8(17) . . . . ?
C239 C238 C258 C261 -1(3) . . . . ?
C239 C240 C241 O59 -176.2(10) . . . . ?
C239 C240 C241 C236 2.1(17) . . . . ?
C240 S22 C242 C243 -86.5(8) . . . . ?
C240 S22 C242 C247 85.8(10) . . . . ?
C241 C236 C237 C238 3.6(19) . . . . ?
C242 S22 C240 C239 92.0(10) . . . . ?
C242 S22 C240 C241 -84.9(11) . . . . ?
C242 C243 C244 C245 -5(2) . . . . ?
C242 C243 C244 C262 -177.1(12) . . . . ?
C243 C242 C247 O60 178.6(9) . . . . ?
C243 C242 C247 C246 -6.5(15) . . . . ?
C243 C244 C245 C246 6(2) . . . . ?
C243 C244 C262 C263 -6(2) . . . . ?
C243 C244 C262 C264 -118.7(17) . . . . ?
C243 C244 C262 C265 114.2(18) . . . . ?
C244 C245 C246 S23 168.9(11) . . . . ?
C244 C245 C246 C247 -8(2) . . . . ?
C245 C244 C262 C263 -177.6(14) . . . . ?
C245 C244 C262 C264 69.8(18) . . . . ?
C245 C244 C262 C265 -57(2) . . . . ?
C245 C246 C247 O60 -177.4(10) . . . . ?
C245 C246 C247 C242 7.8(17) . . . . ?
C246 S23 C248 C249 -104.5(12) . . . . ?
C246 S23 C248 C253 87.7(10) . . . . ?
C247 C242 C243 C244 5.7(17) . . . . ?
C248 S23 C246 C245 86.2(10) . . . . ?
C248 S23 C246 C247 -96.8(9) . . . . ?
C248 C249 C250 C251 0(3) . . . . ?
C248 C249 C250 C266 177.9(16) . . . . ?
C249 C248 C253 O61 -176.6(13) . . . . ?
C249 C248 C253 C252 12.1(19) . . . . ?
C249 C250 C251 C252 -1(3) . . . . ?
C249 C250 C266 C268 4(3) . . . . ?
C249 C250 C266 C270 -116(2) . . . . ?
C249 C250 C266 C272 127(2) . . . . ?
C249 C250 C266 C267 47(3) . . . . ?
C249 C250 C266 C269 -70(2) . . . . ?
C249 C250 C266 C271 169(2) . . . . ?
C250 C251 C252 S24 178.9(14) . . . . ?
C250 C251 C252 C253 8(2) . . . . ?
C251 C250 C266 C268 -178(2) . . . . ?
C251 C250 C266 C270 62(2) . . . . ?
C251 C250 C266 C272 -55(2) . . . . ?
C251 C250 C266 C267 -135(2) . . . . ?
C251 C250 C266 C269 108(2) . . . . ?
C251 C250 C266 C271 -13(3) . . . . ?
C251 C252 C253 O61 175.9(12) . . . . ?
C251 C252 C253 C248 -12.6(19) . . . . ?
C252 S24 C230 C231 -84.8(8) . . . . ?
C252 S24 C230 C235 96.7(9) . . . . ?
C253 C248 C249 C250 -6(3) . . . . ?
C254 C232 C233 C234 -177.8(18) . . . . ?
C258 C238 C239 C240 -177.9(16) . . . . ?
C262 C244 C245 C246 178.5(12) . . . . ?
C266 C250 C251 C252 -178.7(15) . . . . ?
O64 Cu16 O76 Cu24 18.8(18) 2_657 . . . ?
O64 Cu24 O76 Cu16 -18.9(18) 2_657 . . . ?
O66 Cu19 O83 Cu15 -10(2) . . . 2_657 ?
O72 Cu17 O73 Cu21 -7.2(18) . . . . ?
O72 Cu21 O73 Cu17 6.7(16) . . . . ?
O73 Cu17 O72 Cu21 7.1(17) . . . . ?
O73 Cu21 O72 Cu17 -7.4(18) . . . . ?
O68 Cu14 O62 Cu20 14.6(16) . . . . ?
O68 Cu20 O62 Cu14 -14.7(16) . . . . ?
O82 Cu19 O67 Cu15 12.6(17) . . . 2_657 ?
Cl1 Cu1 O14 Cu7 96.0(15) . . . . ?
Cl1 Cu1 O13A Cu7 -111(2) . . . . ?
Cl1 Cu2 O19 Cu10 -109.6(16) . . . . ?
Cl1 Cu3 O29 Cu5 -97.8(16) . . . 2_566 ?
Cl1 Cu12 O25 Cu8 98(2) 2_566 . . . ?
Cl1 Cu12 O43 Cu8 -107(2) 2_566 . . . ?
Cl2 Cu5 O23 Cu3 104(2) . . . 2_566 ?
Cl2 Cu6 O17 Cu11 103.2(18) . . . . ?
Cl2 Cu6 O20 Cu11 -109(2) . . . . ?
Cl2 Cu7 O14 Cu1 -95.5(16) . . . . ?
Cl2 Cu7 O13A Cu1 111(2) . . . . ?
Cl3 Cu8 O25 Cu12 -100(2) . . . . ?
Cl3 Cu8 O43 Cu12 106(2) . . . . ?
Cl3 Cu9 O26 Cu4 101.4(15) . . . 2_566 ?
Cl3 Cu10 O19 Cu2 109.9(16) . . . . ?
Cl3 Cu10 O31 Cu2 -96.5(18) . . . . ?
Cl3 Cu11 O17 Cu6 -102.3(18) . . . . ?
Cl3 Cu11 O20 Cu6 108(2) . . . . ?
S1 Cu1 O14 Cu7 -95.4(15) . . . . ?
S1 Cu1 O13A Cu7 80(3) . . . . ?
S1 C5 C6 O1 3.9(13) . . . . ?
S1 C5 C6 C1 -179.7(8) . . . . ?
S1 C7 C8 C9 -177.6(10) . . . . ?
S1 C7 C12 O2 -4.6(16) . . . . ?
S1 C7 C12 C11 174.7(9) . . . . ?
S2 Cu2 O19 Cu10 81.0(17) . . . . ?
S2 C11 C12 O2 4.3(16) . . . . ?
S2 C11 C12 C7 -175.1(9) . . . . ?
S2 C13 C14 C15 -173.7(12) . . . . ?
S2 C13 C18 O3 -2.4(16) . . . . ?
S2 C13 C18 C17 179.8(9) . . . . ?
S3 Cu3 O29 Cu5 93.0(17) . . . 2_566 ?
S3 C17 C18 O3 1.0(15) . . . . ?
S3 C17 C18 C13 178.9(9) . . . . ?
S3 C19 C20 C21 -170.8(8) . . . . ?
S3 C19 C24 O4 -3.6(14) . . . . ?
S3 C19 C24 C23 175.8(8) . . . . ?
S4 Cu12 O25 Cu8 -93(2) 2_566 . . . ?
S4 Cu12 O43 Cu8 84(2) 2_566 . . . ?
S4 C1 C2 C3 -177.0(16) . . . . ?
S4 C1 C6 O1 -4.4(14) . . . . ?
S4 C1 C6 C5 179.3(7) . . . . ?
S4 C23 C24 O4 3.0(14) . . . . ?
S4 C23 C24 C19 -176.5(8) . . . . ?
S5 C52 C53 O5 13.2(16) . . . . ?
S5 C52 C53 C48 -174.0(9) . . . . ?
S5 C54 C55 C56 175.4(12) . . . . ?
S5 C54 C59 O6 1.5(13) . . . . ?
S5 C54 C59 C58 -179.2(7) . . . . ?
S6 Cu5 O23 Cu3 -87(2) . . . 2_566 ?
S6 C58 C59 O6 2.1(13) . . . . ?
S6 C58 C59 C54 -177.2(8) . . . . ?
S6 C60 C61 C62 -176.6(10) . . . . ?
S6 C60 C65 O7 -4.8(14) . . . . ?
S6 C60 C65 C64 177.4(7) . . . . ?
S7 Cu6 O17 Cu11 -87.4(18) . . . . ?
S7 Cu6 O20 Cu11 79(2) . . . . ?
S7 C64 C65 O7 5.1(13) . . . . ?
S7 C64 C65 C60 -177.1(7) . . . . ?
S7 C66 C67 C68 -179.5(9) . . . . ?
S7 C66 C71 O8 1.7(12) . . . . ?
S7 C66 C71 C70 177.2(6) . . . . ?
S8 Cu7 O14 Cu1 95.6(15) . . . . ?
S8 Cu7 O13A Cu1 -80(2) . . . . ?
S8 C48 C49 C50 -179.6(9) . . . . ?
S8 C48 C53 O5 -8.0(17) . . . . ?
S8 C48 C53 C52 179.7(9) . . . . ?
S8 C70 C71 O8 -3.3(10) . . . . ?
S8 C70 C71 C66 -179.4(6) . . . . ?
S9 Cu8 O25 Cu12 90(2) . . . . ?
S9 Cu8 O43 Cu12 -85(2) . . . . ?
S9 C92 C93 O9 1.3(12) . . . . ?
S9 C92 C93 C88 -178.8(6) . . . . ?
S9 C94 C95 C96 -177.0(11) . . . . ?
S9 C94 C99 O10 -4.5(13) . . . . ?
S9 C94 C99 C98 176.0(7) . . . . ?
S10 Cu9 O26 Cu4 -90.3(16) . . . 2_566 ?
S10 C98 C99 O10 5.7(12) . . . . ?
S10 C98 C99 C94 -174.8(7) . . . . ?
S10 C100 C101 C102 179.1(12) . . . . ?
S10 C100 C105 O11 1.1(18) . . . . ?
S10 C100 C105 C104 179.0(9) . . . . ?
S11 Cu10 O19 Cu2 -81.2(17) . . . . ?
S11 Cu10 O31 Cu2 95.4(18) . . . . ?
S11 C104 C105 O11 -2.8(15) . . . . ?
S11 C104 C105 C100 179.3(10) . . . . ?
S11 C106 C107 C108 -178.3(9) . . . . ?
S11 C106 C111 O12 -7.8(14) . . . . ?
S11 C106 C111 C110 175.6(7) . . . . ?
S12 Cu11 O17 Cu6 88.3(19) . . . . ?
S12 Cu11 O20 Cu6 -84(2) . . . . ?
S12 C88 C89 C90 -178.4(8) . . . . ?
S12 C88 C93 O9 0.0(11) . . . . ?
S12 C88 C93 C92 -180.0(6) . . . . ?
S12 C110 C111 O12 5.9(13) . . . . ?
S12 C110 C111 C106 -177.3(7) . . . . ?
O1 Cu1 O14 Cu7 -26(6) . . . . ?
O1 Cu1 O13A Cu7 163(2) . . . . ?
O1 Cu12 O25 Cu8 -6(5) 2_566 . . . ?
O1 Cu12 O43 Cu8 167.5(19) 2_566 . . . ?
O2 Cu1 O14 Cu7 -177.5(14) . . . . ?
O2 Cu1 O13A Cu7 -28(6) . . . . ?
O2 Cu2 O19 Cu10 164.3(15) . . . . ?
O3 Cu2 O19 Cu10 -27(6) . . . . ?
O3 Cu3 O29 Cu5 175.1(15) . . . 2_566 ?
O4 Cu3 O29 Cu5 18(6) . . . 2_566 ?
O4 Cu12 O25 Cu8 -176.0(18) 2_566 . . . ?
O4 Cu12 O43 Cu8 -24(7) 2_566 . . . ?
O5 Cu7 O14 Cu1 17(4) . . . . ?
O5 Cu7 O13A Cu1 -164(2) . . . . ?
O6 Cu5 O23 Cu3 4(7) . . . 2_566 ?
O7 Cu5 O23 Cu3 -169.5(18) . . . 2_566 ?
O7 Cu6 O17 Cu11 -1(6) . . . . ?
O7 Cu6 O20 Cu11 164(2) . . . . ?
O8 Cu6 O17 Cu11 -170.6(15) . . . . ?
O8 Cu6 O20 Cu11 -16(6) . . . . ?
O8 Cu7 O14 Cu1 176.9(14) . . . . ?
O8 Cu7 O13A Cu1 37(11) . . . . ?
O9 Cu8 O25 Cu12 174.9(18) . . . . ?
O9 Cu8 O43 Cu12 18(6) . . . . ?
O9 Cu11 O17 Cu6 -9(5) . . . . ?
O9 Cu11 O20 Cu6 -168(2) . . . . ?
O10 Cu8 O25 Cu12 4(6) . . . . ?
O10 Cu8 O43 Cu12 -168.4(19) . . . . ?
O10 Cu9 O26 Cu4 -9(6) . . . 2_566 ?
O11 Cu9 O26 Cu4 -172.4(14) . . . 2_566 ?
O11 Cu10 O19 Cu2 27(7) . . . . ?
O11 Cu10 O31 Cu2 176.5(16) . . . . ?
O12 Cu10 O19 Cu2 -164.2(15) . . . . ?
O12 Cu10 O31 Cu2 24(6) . . . . ?
O12 Cu11 O17 Cu6 170.8(17) . . . . ?
O12 Cu11 O20 Cu6 19(6) . . . . ?
C1 S4 C23 C22 93.5(9) . . . . ?
C1 S4 C23 C24 -90.5(9) . . . . ?
C1 C2 C3 C4 1(3) . . . . ?
C1 C2 C3 C29 164.0(17) . . . . ?
C1 C2 C3 C25 -164(2) . . . . ?
C2 C1 C6 O1 180.0(11) . . . . ?
C2 C1 C6 C5 3.6(17) . . . . ?
C2 C3 C4 C5 -4(3) . . . . ?
C2 C3 C29 C30 9(3) . . . . ?
C2 C3 C29 C31 -117(2) . . . . ?
C2 C3 C29 C32 128(2) . . . . ?
C2 C3 C25 C26 -9(4) . . . . ?
C2 C3 C25 C27 -121(3) . . . . ?
C2 C3 C25 C28 122(3) . . . . ?
C3 C4 C5 S1 -179.7(18) . . . . ?
C3 C4 C5 C6 7(3) . . . . ?
C4 C3 C29 C30 171(2) . . . . ?
C4 C3 C29 C31 45(3) . . . . ?
C4 C3 C29 C32 -70(3) . . . . ?
C4 C3 C25 C26 -174(2) . . . . ?
C4 C3 C25 C27 75(3) . . . . ?
C4 C3 C25 C28 -43(4) . . . . ?
C4 C5 C6 O1 177.0(11) . . . . ?
C4 C5 C6 C1 -6.6(16) . . . . ?
C5 S1 C7 C8 -85.0(10) . . . . ?
C5 S1 C7 C12 99.2(10) . . . . ?
C6 C1 C2 C3 -1(2) . . . . ?
C7 S1 C5 C4 96.1(11) . . . . ?
C7 S1 C5 C6 -90.7(9) . . . . ?
C7 C8 C9 C10 2.0(18) . . . . ?
C7 C8 C9 C33 -179.4(11) . . . . ?
C8 C7 C12 O2 179.6(10) . . . . ?
C8 C7 C12 C11 -1.0(18) . . . . ?
C8 C9 C10 C11 0.3(17) . . . . ?
C8 C9 C33 C34 44.7(16) . . . . ?
C8 C9 C33 C35 -73.3(17) . . . . ?
C8 C9 C33 C36 163.3(13) . . . . ?
C9 C10 C11 S2 175.5(9) . . . . ?
C9 C10 C11 C12 -3.0(17) . . . . ?
C10 C9 C33 C34 -136.9(13) . . . . ?
C10 C9 C33 C35 105.2(15) . . . . ?
C10 C9 C33 C36 -18.2(18) . . . . ?
C10 C11 C12 O2 -177.4(10) . . . . ?
C10 C11 C12 C7 3.3(18) . . . . ?
C11 S2 C13 C14 -103.9(12) . . . . ?
C11 S2 C13 C18 81.3(11) . . . . ?
C12 C7 C8 C9 -1.8(18) . . . . ?
C13 S2 C11 C10 85.6(9) . . . . ?
C13 S2 C11 C12 -96.0(11) . . . . ?
C13 C14 C15 C16 -7(2) . . . . ?
C13 C14 C15 C37 175.2(18) . . . . ?
C14 C13 C18 O3 -177.1(12) . . . . ?
C14 C13 C18 C17 5.0(19) . . . . ?
C14 C15 C16 C17 6(2) . . . . ?
C14 C15 C37 C38 58(2) . . . . ?
C14 C15 C37 C39 -55(3) . . . . ?
C14 C15 C37 C40 180(2) . . . . ?
C15 C16 C17 S3 175.6(11) . . . . ?
C15 C16 C17 C18 0(2) . . . . ?
C16 C15 C37 C38 -119.9(17) . . . . ?
C16 C15 C37 C39 127.3(18) . . . . ?
C16 C15 C37 C40 2(3) . . . . ?
C16 C17 C18 O3 176.4(10) . . . . ?
C16 C17 C18 C13 -5.7(18) . . . . ?
C17 S3 C19 C20 -88.8(9) . . . . ?
C17 S3 C19 C24 93.1(10) . . . . ?
C18 C13 C14 C15 1(2) . . . . ?
C19 S3 C17 C16 101.8(11) . . . . ?
C19 S3 C17 C18 -82.7(11) . . . . ?
C19 C20 C21 C22 -9.2(15) . . . . ?
C19 C20 C21 C41 177.2(10) . . . . ?
C20 C19 C24 O4 178.4(9) . . . . ?
C20 C19 C24 C23 -2.2(15) . . . . ?
C20 C21 C22 C23 6.8(16) . . . . ?
C20 C21 C41 C42 36.0(17) . . . . ?
C20 C21 C41 C43 -73.1(15) . . . . ?
C20 C21 C41 C44 172.8(16) . . . . ?
C20 C21 C41 C45 -8(2) . . . . ?
C20 C21 C41 C46 -133.8(14) . . . . ?
C20 C21 C41 C47 117.9(14) . . . . ?
C21 C22 C23 S4 173.9(8) . . . . ?
C21 C22 C23 C24 -2.1(16) . . . . ?
C22 C21 C41 C42 -137.0(14) . . . . ?
C22 C21 C41 C43 113.8(14) . . . . ?
C22 C21 C41 C44 0(2) . . . . ?
C22 C21 C41 C45 178.6(15) . . . . ?
C22 C21 C41 C46 53.1(16) . . . . ?
C22 C21 C41 C47 -55.2(16) . . . . ?
C22 C23 C24 O4 179.1(9) . . . . ?
C22 C23 C24 C19 -0.4(15) . . . . ?
C23 S4 C1 C2 -93.3(10) . . . . ?
C23 S4 C1 C6 90.6(10) . . . . ?
C24 C19 C20 C21 7.3(16) . . . . ?
C33 C9 C10 C11 -178.2(11) . . . . ?
C37 C15 C16 C17 -175.9(17) . . . . ?
C41 C21 C22 C23 -179.8(11) . . . . ?
C48 S8 C70 C69 96.9(8) . . . . ?
C48 S8 C70 C71 -82.4(7) . . . . ?
C48 C49 C50 C51 2.7(18) . . . . ?
C48 C49 C50 C72 -177.7(11) . . . . ?
C49 C48 C53 O5 175.6(11) . . . . ?
C49 C48 C53 C52 3.3(18) . . . . ?
C49 C50 C51 C52 -2.8(19) . . . . ?
C49 C50 C72 C73 -68.0(16) . . . . ?
C49 C50 C72 C74 168.8(11) . . . . ?
C49 C50 C72 C75 55.1(16) . . . . ?
C50 C51 C52 S5 174.1(10) . . . . ?
C50 C51 C52 C53 3.1(18) . . . . ?
C51 C50 C72 C73 111.7(15) . . . . ?
C51 C50 C72 C74 -11.6(17) . . . . ?
C51 C50 C72 C75 -125.3(13) . . . . ?
C51 C52 C53 O5 -175.9(10) . . . . ?
C51 C52 C53 C48 -3.2(17) . . . . ?
C52 S5 C54 C55 -92.4(10) . . . . ?
C52 S5 C54 C59 85.4(8) . . . . ?
C53 C48 C49 C50 -3.1(19) . . . . ?
C54 S5 C52 C51 85.0(10) . . . . ?
C54 S5 C52 C53 -104.4(10) . . . . ?
C54 C55 C56 C57 4(2) . . . . ?
C54 C55 C56 C76 -178.4(15) . . . . ?
C55 C54 C59 O6 179.3(10) . . . . ?
C55 C54 C59 C58 -1.4(15) . . . . ?
C55 C56 C57 C58 -2(2) . . . . ?
C55 C56 C76 C78 -49(2) . . . . ?
C55 C56 C76 C79 -177.2(18) . . . . ?
C55 C56 C76 C77 73(2) . . . . ?
C56 C57 C58 S6 178.6(10) . . . . ?
C56 C57 C58 C59 -2.1(18) . . . . ?
C57 C56 C76 C78 129.0(18) . . . . ?
C57 C56 C76 C79 0(3) . . . . ?
C57 C56 C76 C77 -109.6(19) . . . . ?
C57 C58 C59 O6 -177.2(9) . . . . ?
C57 C58 C59 C54 3.4(14) . . . . ?
C58 S6 C60 C61 -95.0(10) . . . . ?
C58 S6 C60 C65 91.5(8) . . . . ?
C59 C54 C55 C56 -2(2) . . . . ?
C60 S6 C58 C57 88.9(9) . . . . ?
C60 S6 C58 C59 -90.5(9) . . . . ?
C60 C61 C62 C63 0(2) . . . . ?
C60 C61 C62 C80 173.6(13) . . . . ?
C61 C60 C65 O7 -178.2(10) . . . . ?
C61 C60 C65 C64 4.1(16) . . . . ?
C61 C62 C63 C64 2(2) . . . . ?
C61 C62 C80 C81 17(2) . . . . ?
C61 C62 C80 C82 -102.5(18) . . . . ?
C61 C62 C80 C83 139.4(14) . . . . ?
C62 C63 C64 S7 174.1(11) . . . . ?
C62 C63 C64 C65 -1(2) . . . . ?
C63 C62 C80 C81 -169.6(15) . . . . ?
C63 C62 C80 C82 71(2) . . . . ?
C63 C62 C80 C83 -47.6(19) . . . . ?
C63 C64 C65 O7 -179.5(10) . . . . ?
C63 C64 C65 C60 -1.7(15) . . . . ?
C64 S7 C66 C67 -95.9(8) . . . . ?
C64 S7 C66 C71 84.3(7) . . . . ?
C65 C60 C61 C62 -3.4(19) . . . . ?
C66 S7 C64 C63 93.5(9) . . . . ?
C66 S7 C64 C65 -90.8(8) . . . . ?
C66 C67 C68 C69 3.2(18) . . . . ?
C66 C67 C68 C84 177.8(13) . . . . ?
C67 C66 C71 O8 -178.1(9) . . . . ?
C67 C66 C71 C70 -2.5(13) . . . . ?
C67 C68 C69 C70 -4.3(18) . . . . ?
C67 C68 C84 C85 123(2) . . . . ?
C67 C68 C84 C86 8(2) . . . . ?
C67 C68 C84 C87 -108.7(19) . . . . ?
C68 C69 C70 S8 -177.2(10) . . . . ?
C68 C69 C70 C71 2.1(14) . . . . ?
C69 C68 C84 C85 -62(2) . . . . ?
C69 C68 C84 C86 -177.2(15) . . . . ?
C69 C68 C84 C87 66(2) . . . . ?
C69 C70 C71 O8 177.4(7) . . . . ?
C69 C70 C71 C66 1.3(11) . . . . ?
C70 S8 C48 C49 -83.4(10) . . . . ?
C70 S8 C48 C53 100.0(10) . . . . ?
C71 C66 C67 C68 0.3(16) . . . . ?
C72 C50 C51 C52 177.5(11) . . . . ?
C76 C56 C57 C58 -179.3(15) . . . . ?
C80 C62 C63 C64 -171.2(13) . . . . ?
C84 C68 C69 C70 -179.3(12) . . . . ?
C88 S12 C110 C109 81.4(9) . . . . ?
C88 S12 C110 C111 -99.5(9) . . . . ?
C88 C89 C90 C91 -4.6(16) . . . . ?
C88 C89 C90 C112 -177.7(15) . . . . ?
C89 C88 C93 O9 179.3(9) . . . . ?
C89 C88 C93 C92 -0.6(12) . . . . ?
C89 C90 C91 C92 6.2(18) . . . . ?
C89 C90 C112 C113 -67(2) . . . . ?
C89 C90 C112 C114 179.0(18) . . . . ?
C89 C90 C112 C115 55(3) . . . . ?
C90 C91 C92 S9 175.2(11) . . . . ?
C90 C91 C92 C93 -5.0(17) . . . . ?
C91 C90 C112 C113 122(2) . . . . ?
C91 C90 C112 C114 8(3) . . . . ?
C91 C90 C112 C115 -116(2) . . . . ?
C91 C92 C93 O9 -178.4(8) . . . . ?
C91 C92 C93 C88 1.5(12) . . . . ?
C92 S9 C94 C95 -88.3(10) . . . . ?
C92 S9 C94 C99 95.0(8) . . . . ?
C93 C88 C89 C90 2.3(15) . . . . ?
C94 S9 C92 C91 89.9(9) . . . . ?
C94 S9 C92 C93 -89.9(8) . . . . ?
C94 C95 C96 C97 0(2) . . . . ?
C94 C95 C96 C116 173.9(13) . . . . ?
C95 C94 C99 O10 178.9(10) . . . . ?
C95 C94 C99 C98 -0.6(15) . . . . ?
C95 C96 C97 C98 1(2) . . . . ?
C95 C96 C116 C117 22(2) . . . . ?
C95 C96 C116 C118 -101.8(17) . . . . ?
C95 C96 C116 C119 141.6(15) . . . . ?
C96 C97 C98 S10 174.4(11) . . . . ?
C96 C97 C98 C99 -2.1(18) . . . . ?
C97 C96 C116 C117 -164.4(17) . . . . ?
C97 C96 C116 C118 71.7(19) . . . . ?
C97 C96 C116 C119 -45.0(19) . . . . ?
C97 C98 C99 O10 -177.9(9) . . . . ?
C97 C98 C99 C94 1.7(14) . . . . ?
C98 S10 C100 C101 -95.8(13) . . . . ?
C98 S10 C100 C105 82.9(12) . . . . ?
C99 C94 C95 C96 -0.3(19) . . . . ?
C100 S10 C98 C97 87.3(9) . . . . ?
C100 S10 C98 C99 -96.4(8) . . . . ?
C100 C101 C102 C103 1(2) . . . . ?
C100 C101 C102 C120 -179.6(19) . . . . ?
C101 C100 C105 O11 179.8(12) . . . . ?
C101 C100 C105 C104 -2(2) . . . . ?
C101 C102 C103 C104 -1(2) . . . . ?
C101 C102 C120 C121 138(2) . . . . ?
C101 C102 C120 C122 14(4) . . . . ?
C101 C102 C120 C123 -113(2) . . . . ?
C102 C103 C104 S11 -177.8(11) . . . . ?
C102 C103 C104 C105 -1(2) . . . . ?
C103 C102 C120 C121 -43(3) . . . . ?
C103 C102 C120 C122 -167(2) . . . . ?
C103 C102 C120 C123 66(2) . . . . ?
C103 C104 C105 O11 -179.5(11) . . . . ?
C103 C104 C105 C100 2.6(18) . . . . ?
C104 S11 C106 C107 -82.1(9) . . . . ?
C104 S11 C106 C111 98.7(8) . . . . ?
C105 C100 C101 C102 0(2) . . . . ?
C106 S11 C104 C103 95.3(10) . . . . ?
C106 S11 C104 C105 -81.6(10) . . . . ?
C106 C107 C108 C109 3.7(18) . . . . ?
C106 C107 C108 C124 -177.0(12) . . . . ?
C107 C106 C111 O12 173.1(10) . . . . ?
C107 C106 C111 C110 -3.5(15) . . . . ?
C107 C108 C109 C110 -5.1(17) . . . . ?
C107 C108 C124 C125 -120.4(15) . . . . ?
C107 C108 C124 C126 121.2(13) . . . . ?
C107 C108 C124 C127 8.6(19) . . . . ?
C108 C109 C110 S12 -178.4(9) . . . . ?
C108 C109 C110 C111 2.5(17) . . . . ?
C109 C108 C124 C125 58.9(17) . . . . ?
C109 C108 C124 C126 -59.5(14) . . . . ?
C109 C108 C124 C127 -172.1(13) . . . . ?
C109 C110 C111 O12 -175.0(9) . . . . ?
C109 C110 C111 C106 1.8(15) . . . . ?
C110 S12 C88 C89 -91.1(9) . . . . ?
C110 S12 C88 C93 88.3(7) . . . . ?
C111 C106 C107 C108 0.8(18) . . . . ?
C112 C90 C91 C92 177.8(19) . . . . ?
C116 C96 C97 C98 -172.5(13) . . . . ?
C120 C102 C103 C104 179.9(18) . . . . ?
C124 C108 C109 C110 175.5(11) . . . . ?
C300 N100 C302 O100 -11(5) . . . . ?
C301 N100 C302 O100 156(3) . . . . ?
C303 N101 C305 O101 -5(3) . . . . ?
C304 N101 C305 O101 -174.0(15) . . . . ?
C306 N102 C308 O102 -1.9(16) . . . . ?
C307 N102 C308 O102 -176.2(11) . . . . ?
C309 N103 C311 O103 5(3) . . . . ?
C310 N103 C311 O103 -176.3(19) . . . . ?
C312 N104 C314 O104 -14(3) . . . . ?
C313 N104 C314 O104 172.5(19) . . . . ?
O13 Cu1 O14 Cu7 8.0(14) . . . . ?
O13 Cu7 O14 Cu1 -8.1(14) . . . . ?
O17 Cu6 O20 Cu11 -12(2) . . . . ?
O17 Cu11 O20 Cu6 11.3(19) . . . . ?
O20 Cu6 O17 Cu11 10.6(18) . . . . ?
O20 Cu11 O17 Cu6 -12(2) . . . . ?
O28 Cu5 O23 Cu3 15.9(18) 2_566 . . 2_566 ?
O30 Cu2 O19 Cu10 -19.2(14) . . . . ?
O30 Cu10 O19 Cu2 19.6(14) . . . . ?
O32 Cu8 O25 Cu12 -11.7(18) . . . . ?
O32 Cu12 O25 Cu8 11.7(18) . . . . ?
O81 Cu13 O70 Cu18 12.8(17) 2_657 . . . ?
O81 Cu18 O70 Cu13 -12.5(16) 2_657 . . . ?
C29 C3 C4 C5 -166.2(19) . . . . ?
O15 Cu1 O13A Cu7 -22(2) . . . . ?
O15 Cu7 O13A Cu1 21.9(19) . . . . ?
O18 Cu10 O31 Cu2 -9.4(15) . . . . ?
O22 Cu3 O29 Cu5 -10.2(15) 2_566 . . 2_566 ?
O24 Cu8 O43 Cu12 17.0(17) . . . . ?
O24 Cu12 O43 Cu8 -17.3(18) . . . . ?
C25 C3 C4 C5 160(2) . . . . ?

loop_
_smtbx_masks_void_nr
_smtbx_masks_void_average_x
_smtbx_masks_void_average_y
_smtbx_masks_void_average_z
_smtbx_masks_void_volume
_smtbx_masks_void_count_electrons
_smtbx_masks_void_content
1 -0.849 -0.290 -0.121 7595.9 1885.2 '44 C3H7NO'
2 0.438 0.829 0.286 9.6 0.0 ?
3 0.562 0.171 0.714 9.6 0.0 ?
